data_1573767
loop_
_publ_author_name
'Wang, Zhen'
'Yu, Jiahui'
'Zhang, Jie'
'Zhang, Dengsong'
'Qiu, Zaozao'
'Xie, Zuowei'

_publ_section_title
;
 Palladium-Catalyzed Intramolecular Aerobic Oxidative Cross-Coupling of
 BH/CH between o-Carborane and Arenes
;
_journal_name_full 'Chemical Science'
_journal_paper_doi 10.1039/D4SC08496A
_journal_year 2025
_chemical_formula_moiety 'C26 H24 B10'
_chemical_formula_sum 'C26 H24 B10'
_chemical_formula_weight 444.55
_space_group_crystal_system triclinic
_space_group_IT_number 2
_space_group_name_Hall '-P 1'
_space_group_name_H-M_alt 'P -1'
_atom_sites_solution_hydrogens geom
_atom_sites_solution_primary dual
_audit_creation_date 2023-06-28
_audit_creation_method
;
Olex2 1.5
(compiled 2023.03.06 svn.rbb2c1857 for OlexSys, GUI svn.r6748)
;
_audit_update_record
;
2024-11-29 deposited with the CCDC.	2025-01-23 downloaded from the CCDC.
;
_cell_angle_alpha 75.392(2)
_cell_angle_beta 80.868(2)
_cell_angle_gamma 87.318(2)
_cell_formula_units_Z 8
_cell_length_a 10.8412(3)
_cell_length_b 19.4475(6)
_cell_length_c 23.3896(7)
_cell_measurement_reflns_used 9950
_cell_measurement_temperature 213.00
_cell_measurement_theta_max 54.94
_cell_measurement_theta_min 2.98
_cell_volume 4711.3(2)
_computing_cell_refinement 'SAINT v8.37A (Bruker, 2015)'
_computing_data_reduction 'SAINT v8.37A (Bruker, 2015)'
_computing_molecular_graphics 'Olex2 1.5 (Dolomanov et al., 2009)'
_computing_publication_material 'Olex2 1.5 (Dolomanov et al., 2009)'
_computing_structure_refinement 'SHELXL 2018/3 (Sheldrick, 2015)'
_computing_structure_solution 'SHELXT 2018/2 (Sheldrick, 2018)'
_diffrn_ambient_temperature 213.00
_diffrn_measured_fraction_theta_full 0.992
_diffrn_measured_fraction_theta_max 0.989
_diffrn_measurement_device_type 'Bruker D8 Venture'
_diffrn_measurement_method '\f and \w scans'
_diffrn_radiation_type GaK\a
_diffrn_radiation_wavelength 1.34139
_diffrn_reflns_av_R_equivalents 0.0587
_diffrn_reflns_av_unetI/netI 0.0525
_diffrn_reflns_Laue_measured_fraction_full 0.992
_diffrn_reflns_Laue_measured_fraction_max 0.989
_diffrn_reflns_limit_h_max 13
_diffrn_reflns_limit_h_min -13
_diffrn_reflns_limit_k_max 23
_diffrn_reflns_limit_k_min -23
_diffrn_reflns_limit_l_max 28
_diffrn_reflns_limit_l_min -28
_diffrn_reflns_number 68999
_diffrn_reflns_point_group_measured_fraction_full 0.992
_diffrn_reflns_point_group_measured_fraction_max 0.989
_diffrn_reflns_theta_full 53.594
_diffrn_reflns_theta_max 54.996
_diffrn_reflns_theta_min 2.978
_diffrn_source_current 2.86
_diffrn_source_power 0.1995708
_diffrn_source_voltage 69.78
_diffrn_standards_number 0
_exptl_absorpt_coefficient_mu 0.300
_exptl_absorpt_correction_T_max 0.7508
_exptl_absorpt_correction_T_min 0.6365
_exptl_absorpt_correction_type multi-scan
_exptl_absorpt_process_details
;
SADABS-2016/2 (Bruker,2016/2) was used for absorption correction.
wR2(int) was 0.1299 before and 0.0718 after correction.
The Ratio of minimum to maximum transmission is 0.8478.
The \l/2 correction factor is Not present.
;
_exptl_crystal_colour colourless
_exptl_crystal_colour_primary colourless
_exptl_crystal_density_diffrn 1.253
_exptl_crystal_description block
_exptl_crystal_F_000 1840
_exptl_crystal_size_max 0.07
_exptl_crystal_size_mid 0.07
_exptl_crystal_size_min 0.05
_refine_diff_density_max 0.225
_refine_diff_density_min -0.274
_refine_diff_density_rms 0.043
_refine_ls_extinction_method none
_refine_ls_goodness_of_fit_ref 1.030
_refine_ls_hydrogen_treatment constr
_refine_ls_matrix_type full
_refine_ls_number_parameters 1297
_refine_ls_number_reflns 17788
_refine_ls_number_restraints 0
_refine_ls_restrained_S_all 1.030
_refine_ls_R_factor_all 0.0822
_refine_ls_R_factor_gt 0.0589
_refine_ls_shift/su_max 0.001
_refine_ls_shift/su_mean 0.000
_refine_ls_structure_factor_coef Fsqd
_refine_ls_weighting_details 'w=1/[\s^2^(Fo^2^)+(0.0873P)^2^+1.4672P] where P=(Fo^2^+2Fc^2^)/3'
_refine_ls_weighting_scheme calc
_refine_ls_wR_factor_gt 0.1545
_refine_ls_wR_factor_ref 0.1709
_reflns_Friedel_coverage 0.000
_reflns_number_gt 13094
_reflns_number_total 17788
_reflns_threshold_expression 'I > 2\s(I)'
_cod_data_source_file d4sc08496a2.cif
_cod_data_source_block 12
_cod_database_code 1573767
_shelx_shelxl_version_number 2018/3
_shelx_space_group_comment
;
The symmetry employed for this shelxl refinement is uniquely defined
by the following loop, which should always be used as a source of
symmetry information in preference to the above space-group names.
They are only intended as comments.
;
_shelx_estimated_absorpt_t_max 0.985
_shelx_estimated_absorpt_t_min 0.979
_olex2_refinement_description
;
1. Fixed Uiso
 At 1.2 times of:
  All B(H) groups, All C(H) groups
2.a Aromatic/amide H refined with riding coordinates:
 C4(H4A), C5(H5), C6(H6A), C7(H7), C11(H11A), C12(H12A), C13(H13), C14(H14),
 C16(H16), C17(H17), C18(H18), C19(H19), C23(H23), C24(H24), C25(H25), C26(H26),
  C4A(H4AB), C5A(H5A), C6A(H6AB), C7A(H7A), C11A(H11C), C12A(H12C), C13A(H13A),
 C14A(H14A), C16A(H16A), C17A(H17A), C18A(H18A), C19A(H19A), C23A(H23A),
 C24A(H24A), C25A(H25A), C26A(H26A), C4B(H4BA), C5B(H5B), C6B(H6BA), C7B(H7B),
 C11B(H11E), C12B(H12E), C13B(H13B), C14B(H14B), C16B(H16B), C17B(H17B),
 C18B(H18B), C19B(H19B), C23B(H23B), C24B(H24B), C25B(H25B), C26B(H26B),
 C4C(H4CA), C5C(H5C), C6C(H6CA), C7C(H7C), C11C(H11G), C12C(H12G), C13C(H13C),
 C14C(H14C), C16C(H16C), C17C(H17C), C18C(H18C), C19C(H19C), C23C(H23C),
 C24C(H24C), C25C(H25C), C26C(H26C)
2.b Boron cage BH refined with riding coordinates:
 B3(H3), B4(H4), B6(H6), B8(H8), B9(H9), B10(H10), B11(H11), B12(H12),
 B3A(H3A), B4A(H4AA), B6A(H6AA), B8A(H8A), B9A(H9A), B10A(H10A), B11A(H11B),
 B12A(H12B), B3B(H3B), B4B(H4B), B6B(H6B), B8B(H8B), B9B(H9B), B10B(H10B),
 B11B(H11D), B12B(H12D), B3C(H3C), B4C(H4C), B6C(H6C), B8C(H8C), B9C(H9C),
 B10C(H10C), B11C(H11F), B12C(H12F)
;
_olex2_submission_special_instructions 'No special instructions were received'

loop_
_space_group_symop_operation_xyz
'x, y, z'
'-x, -y, -z'

loop_
_atom_site_label
_atom_site_type_symbol
_atom_site_fract_x
_atom_site_fract_y
_atom_site_fract_z
_atom_site_U_iso_or_equiv
_atom_site_adp_type
_atom_site_occupancy
_atom_site_site_symmetry_order
_atom_site_calc_flag
_atom_site_refinement_flags_posn
_atom_site_refinement_flags_adp
_atom_site_refinement_flags_occupancy
_atom_site_disorder_assembly
_atom_site_disorder_group
C1 C 1.16981(17) 0.66149(10) 0.10424(8) 0.0346(4) Uani 1 1 d . . . . .
C2 C 1.04171(17) 0.68226(9) 0.15428(8) 0.0339(4) Uani 1 1 d . . . . .
B3 B 1.1042(2) 0.74487(11) 0.08975(10) 0.0353(5) Uani 1 1 d . . . . .
H3 H 1.154788 0.792775 0.090776 0.042 Uiso 1 1 calc R U . . .
C3 C 1.29995(18) 0.65051(10) 0.11919(9) 0.0375(4) Uani 1 1 d . . . . .
B4 B 1.1471(2) 0.70005(12) 0.03282(10) 0.0380(5) Uani 1 1 d . . . . .
H4 H 1.223442 0.719670 -0.004757 0.046 Uiso 1 1 calc R U . . .
C4 C 1.35000(19) 0.69996(12) 0.14295(10) 0.0461(5) Uani 1 1 d . . . . .
H4A H 1.301016 0.739003 0.150015 0.055 Uiso 1 1 calc R U . . .
B5 B 1.1227(2) 0.60795(12) 0.06630(10) 0.0370(5) Uani 1 1 d . . . . .
C5 C 1.4704(2) 0.69263(13) 0.15631(11) 0.0545(6) Uani 1 1 d . . . . .
H5 H 1.503461 0.726429 0.172097 0.065 Uiso 1 1 calc R U . . .
B6 B 1.0586(2) 0.59829(11) 0.14334(10) 0.0362(5) Uani 1 1 d . . . . .
H6 H 1.079061 0.551489 0.179064 0.043 Uiso 1 1 calc R U . . .
C6 C 1.5414(2) 0.63471(14) 0.14607(11) 0.0558(6) Uani 1 1 d . . . . .
H6A H 1.622452 0.628290 0.156081 0.067 Uiso 1 1 calc R U . . .
B7 B 0.9409(2) 0.73409(11) 0.11448(10) 0.0358(5) Uani 1 1 d . . . . .
C7 C 1.4941(2) 0.58660(13) 0.12140(10) 0.0494(5) Uani 1 1 d . . . . .
H7 H 1.545314 0.548599 0.113708 0.059 Uiso 1 1 calc R U . . .
B8 B 1.0025(2) 0.74463(12) 0.03755(10) 0.0379(5) Uani 1 1 d . . . . .
H8 H 0.983592 0.793312 0.003276 0.045 Uiso 1 1 calc R U . . .
C8 C 1.37185(18) 0.59182(10) 0.10711(9) 0.0393(4) Uani 1 1 d . . . . .
B9 B 1.0127(2) 0.65863(12) 0.02249(11) 0.0398(5) Uani 1 1 d . . . . .
H9 H 1.000658 0.650415 -0.021564 0.048 Uiso 1 1 calc R U . . .
C9 C 1.33018(19) 0.53990(10) 0.07707(9) 0.0394(5) Uani 1 1 d . . . . .
B10 B 0.9587(2) 0.59519(12) 0.09088(10) 0.0383(5) Uani 1 1 d . . . . .
H10 H 0.912276 0.545364 0.091271 0.046 Uiso 1 1 calc R U . . .
C10 C 1.21746(18) 0.54943(10) 0.05323(9) 0.0381(4) Uani 1 1 d . . . . .
B11 B 0.9121(2) 0.64156(11) 0.14686(10) 0.0363(5) Uani 1 1 d . . . . .
H11 H 0.834642 0.622210 0.183936 0.044 Uiso 1 1 calc R U . . .
C11 C 1.1882(2) 0.50290(11) 0.02067(9) 0.0452(5) Uani 1 1 d . . . . .
H11A H 1.113944 0.510173 0.003930 0.054 Uiso 1 1 calc R U . . .
B12 B 0.8841(2) 0.67992(12) 0.07275(10) 0.0394(5) Uani 1 1 d . . . . .
H12 H 0.788075 0.686128 0.061223 0.047 Uiso 1 1 calc R U . . .
C12 C 1.2649(2) 0.44672(11) 0.01235(10) 0.0496(5) Uani 1 1 d . . . . .
H12A H 1.244174 0.416612 -0.010389 0.060 Uiso 1 1 calc R U . . .
C13 C 1.3731(2) 0.43522(11) 0.03798(10) 0.0501(6) Uani 1 1 d . . . . .
H13 H 1.425249 0.396303 0.033625 0.060 Uiso 1 1 calc R U . . .
C14 C 1.4044(2) 0.48076(11) 0.06986(10) 0.0463(5) Uani 1 1 d . . . . .
H14 H 1.477724 0.471919 0.087333 0.056 Uiso 1 1 calc R U . . .
C15 C 1.05618(18) 0.69600(10) 0.21262(8) 0.0361(4) Uani 1 1 d . . . . .
C16 C 1.13167(19) 0.65070(11) 0.24929(9) 0.0427(5) Uani 1 1 d . . . . .
H16 H 1.171289 0.611719 0.236925 0.051 Uiso 1 1 calc R U . . .
C17 C 1.1490(2) 0.66223(12) 0.30329(10) 0.0492(5) Uani 1 1 d . . . . .
H17 H 1.199889 0.631385 0.327581 0.059 Uiso 1 1 calc R U . . .
C18 C 1.0911(2) 0.71931(13) 0.32114(10) 0.0515(6) Uani 1 1 d . . . . .
H18 H 1.103635 0.728054 0.357526 0.062 Uiso 1 1 calc R U . . .
C19 C 1.0146(2) 0.76388(12) 0.28605(9) 0.0466(5) Uani 1 1 d . . . . .
H19 H 0.976189 0.802618 0.299257 0.056 Uiso 1 1 calc R U . . .
C20 C 0.99205(18) 0.75361(10) 0.23150(8) 0.0375(4) Uani 1 1 d . . . . .
C21 C 0.90212(18) 0.80147(10) 0.19753(9) 0.0383(4) Uani 1 1 d . . . . .
C22 C 0.87587(18) 0.79318(10) 0.14270(9) 0.0375(4) Uani 1 1 d . . . . .
C23 C 0.7933(2) 0.84066(11) 0.11195(10) 0.0458(5) Uani 1 1 d . . . . .
H23 H 0.776394 0.835076 0.075190 0.055 Uiso 1 1 calc R U . . .
C24 C 0.7361(2) 0.89541(12) 0.13422(10) 0.0512(6) Uani 1 1 d . . . . .
H24 H 0.682248 0.927338 0.112612 0.061 Uiso 1 1 calc R U . . .
C25 C 0.7594(2) 0.90244(12) 0.18860(11) 0.0527(6) Uani 1 1 d . . . . .
H25 H 0.719770 0.939024 0.204517 0.063 Uiso 1 1 calc R U . . .
C26 C 0.8401(2) 0.85659(11) 0.22012(10) 0.0471(5) Uani 1 1 d . . . . .
H26 H 0.853916 0.862213 0.257345 0.057 Uiso 1 1 calc R U . . .
C1A C 0.4480(2) 0.84226(11) 0.38455(9) 0.0445(5) Uani 1 1 d . . . . .
C2A C 0.3601(2) 0.90986(10) 0.34041(9) 0.0449(5) Uani 1 1 d . . . . .
B3A B 0.2889(3) 0.84787(14) 0.40334(11) 0.0507(6) Uani 1 1 d . . . . .
H3A H 0.225386 0.806031 0.400635 0.061 Uiso 1 1 calc R U . . .
C3A C 0.5071(2) 0.78105(11) 0.36256(9) 0.0442(5) Uani 1 1 d . . . . .
B4A B 0.3890(3) 0.83260(15) 0.45799(12) 0.0583(7) Uani 1 1 d . . . . .
H4AA H 0.388605 0.781789 0.492780 0.070 Uiso 1 1 calc R U . . .
C4A C 0.4383(2) 0.74376(11) 0.33469(10) 0.0496(5) Uani 1 1 d . . . . .
H4AB H 0.354606 0.756762 0.331457 0.060 Uiso 1 1 calc R U . . .
B5A B 0.5294(3) 0.88012(15) 0.42323(12) 0.0566(7) Uani 1 1 d . . . . .
C5A C 0.4899(3) 0.68846(12) 0.31181(12) 0.0613(6) Uani 1 1 d . . . . .
H5A H 0.442391 0.663713 0.293307 0.074 Uiso 1 1 calc R U . . .
B6A B 0.5087(3) 0.92643(13) 0.34886(11) 0.0485(6) Uani 1 1 d . . . . .
H6AA H 0.586948 0.935434 0.310990 0.058 Uiso 1 1 calc R U . . .
C6A C 0.6129(3) 0.67018(14) 0.31666(13) 0.0686(7) Uani 1 1 d . . . . .
H6AB H 0.650701 0.633736 0.299996 0.082 Uiso 1 1 calc R U . . .
B7A B 0.2479(3) 0.93986(14) 0.38616(13) 0.0572(7) Uani 1 1 d . . . . .
C7A C 0.6808(3) 0.70479(14) 0.34566(12) 0.0628(7) Uani 1 1 d . . . . .
H7A H 0.763883 0.690451 0.348991 0.075 Uiso 1 1 calc R U . . .
B8A B 0.2652(3) 0.89404(17) 0.46033(14) 0.0688(8) Uani 1 1 d . . . . .
H8A H 0.183751 0.883339 0.496555 0.083 Uiso 1 1 calc R U . . .
C8A C 0.6315(2) 0.76030(12) 0.37035(9) 0.0491(5) Uani 1 1 d . . . . .
B9A B 0.4154(4) 0.91505(18) 0.47282(14) 0.0727(9) Uani 1 1 d . . . . .
H9A H 0.433481 0.918520 0.517410 0.087 Uiso 1 1 calc R U . . .
C9A C 0.7067(2) 0.79177(13) 0.40570(10) 0.0544(6) Uani 1 1 d . . . . .
B10A B 0.4909(3) 0.97292(16) 0.40559(13) 0.0649(8) Uani 1 1 d . . . . .
H10A H 0.558954 1.013545 0.406203 0.078 Uiso 1 1 calc R U . . .
C10A C 0.6590(2) 0.84689(13) 0.43192(10) 0.0598(7) Uani 1 1 d . . . . .
B11A B 0.3872(3) 0.98949(14) 0.35295(13) 0.0572(7) Uani 1 1 d . . . . .
H11B H 0.387101 1.041022 0.319059 0.069 Uiso 1 1 calc R U . . .
C11A C 0.7305(3) 0.87203(16) 0.46734(12) 0.0783(9) Uani 1 1 d . . . . .
H11C H 0.698174 0.908631 0.485183 0.094 Uiso 1 1 calc R U . . .
B12A B 0.3275(4) 0.98134(17) 0.42900(15) 0.0725(9) Uani 1 1 d . . . . .
H12B H 0.287059 1.027752 0.445173 0.087 Uiso 1 1 calc R U . . .
C12A C 0.8475(3) 0.8441(2) 0.47658(14) 0.0894(11) Uani 1 1 d . . . . .
H12C H 0.894328 0.861378 0.500490 0.107 Uiso 1 1 calc R U . . .
C13A C 0.8940(3) 0.7910(2) 0.45036(13) 0.0849(10) Uani 1 1 d . . . . .
H13A H 0.973973 0.772272 0.455974 0.102 Uiso 1 1 calc R U . . .
C14A C 0.8257(2) 0.76444(17) 0.41579(11) 0.0687(8) Uani 1 1 d . . . . .
H14A H 0.859424 0.727461 0.398731 0.082 Uiso 1 1 calc R U . . .
C15A C 0.3294(2) 0.90501(11) 0.28163(9) 0.0452(5) Uani 1 1 d . . . . .
C16A C 0.4216(2) 0.88511(11) 0.24050(9) 0.0511(6) Uani 1 1 d . . . . .
H16A H 0.503173 0.876534 0.249624 0.061 Uiso 1 1 calc R U . . .
C17A C 0.3961(3) 0.87761(12) 0.18633(10) 0.0600(7) Uani 1 1 d . . . . .
H17A H 0.459407 0.864779 0.158396 0.072 Uiso 1 1 calc R U . . .
C18A C 0.2744(3) 0.88955(13) 0.17431(12) 0.0693(8) Uani 1 1 d . . . . .
H18A H 0.254104 0.882455 0.138615 0.083 Uiso 1 1 calc R U . . .
C19A C 0.1843(3) 0.91134(13) 0.21343(12) 0.0657(8) Uani 1 1 d . . . . .
H19A H 0.103262 0.919657 0.203502 0.079 Uiso 1 1 calc R U . . .
C20A C 0.2066(2) 0.92191(11) 0.26771(11) 0.0559(6) Uani 1 1 d . . . . .
C21A C 0.1064(2) 0.95216(12) 0.30577(14) 0.0647(7) Uani 1 1 d . . . . .
C22A C 0.1228(3) 0.96035(12) 0.36172(13) 0.0648(7) Uani 1 1 d . . . . .
C23A C 0.0247(3) 0.98864(14) 0.39562(17) 0.0854(10) Uani 1 1 d . . . . .
H23A H 0.035045 0.993188 0.433641 0.103 Uiso 1 1 calc R U . . .
C24A C -0.0865(4) 1.01000(18) 0.3750(2) 0.1094(15) Uani 1 1 d . . . . .
H24A H -0.151336 1.028601 0.398611 0.131 Uiso 1 1 calc R U . . .
C25A C -0.1010(3) 1.00371(18) 0.3197(3) 0.1139(16) Uani 1 1 d . . . . .
H25A H -0.176282 1.018686 0.305104 0.137 Uiso 1 1 calc R U . . .
C26A C -0.0076(3) 0.97585(14) 0.28505(18) 0.0882(10) Uani 1 1 d . . . . .
H26A H -0.019634 0.972499 0.246927 0.106 Uiso 1 1 calc R U . . .
C1B C 0.17422(19) 0.64609(10) 0.61492(9) 0.0396(5) Uani 1 1 d . . . . .
C2B C 0.06676(19) 0.58172(10) 0.66263(9) 0.0409(5) Uani 1 1 d . . . . .
B3B B 0.0240(2) 0.64480(13) 0.60122(10) 0.0419(5) Uani 1 1 d . . . . .
H3B H -0.043473 0.688511 0.605808 0.050 Uiso 1 1 calc R U . . .
C3B C 0.21954(19) 0.70656(10) 0.63471(8) 0.0392(5) Uani 1 1 d . . . . .
B4B B 0.1523(2) 0.65693(14) 0.54280(11) 0.0461(6) Uani 1 1 d . . . . .
H4B H 0.167372 0.707546 0.507799 0.055 Uiso 1 1 calc R U . . .
C4B C 0.1340(2) 0.74803(11) 0.66255(9) 0.0468(5) Uani 1 1 d . . . . .
H4BA H 0.048603 0.736949 0.669181 0.056 Uiso 1 1 calc R U . . .
B5B B 0.2776(2) 0.60556(13) 0.57322(11) 0.0457(6) Uani 1 1 d . . . . .
C5B C 0.1712(2) 0.80474(12) 0.68058(11) 0.0561(6) Uani 1 1 d . . . . .
H5B H 0.112392 0.832048 0.699594 0.067 Uiso 1 1 calc R U . . .
B6B B 0.2212(2) 0.56077(12) 0.64874(11) 0.0446(6) Uani 1 1 d . . . . .
H6B H 0.281444 0.549890 0.684272 0.053 Uiso 1 1 calc R U . . .
C6B C 0.2972(2) 0.82086(13) 0.67016(12) 0.0618(7) Uani 1 1 d . . . . .
H6BA H 0.324536 0.859064 0.682696 0.074 Uiso 1 1 calc R U . . .
B7B B -0.0222(3) 0.55425(13) 0.62040(12) 0.0479(6) Uani 1 1 d . . . . .
C7B C 0.3820(2) 0.78155(13) 0.64179(11) 0.0566(6) Uani 1 1 d . . . . .
H7B H 0.466676 0.794264 0.634736 0.068 Uiso 1 1 calc R U . . .
B8B B 0.0312(3) 0.59830(15) 0.54457(12) 0.0527(6) Uani 1 1 d . . . . .
H8B H -0.033106 0.610520 0.510761 0.063 Uiso 1 1 calc R U . . .
C8B C 0.3487(2) 0.72310(11) 0.62267(9) 0.0427(5) Uani 1 1 d . . . . .
B9B B 0.1901(3) 0.57350(15) 0.52706(13) 0.0552(7) Uani 1 1 d . . . . .
H9B H 0.231351 0.569320 0.481480 0.066 Uiso 1 1 calc R U . . .
C9B C 0.4447(2) 0.68610(11) 0.58820(9) 0.0446(5) Uani 1 1 d . . . . .
B10B B 0.2343(3) 0.51433(14) 0.59193(13) 0.0543(7) Uani 1 1 d . . . . .
H10B H 0.305237 0.471839 0.588873 0.065 Uiso 1 1 calc R U . . .
C10B C 0.4128(2) 0.63361(11) 0.56117(9) 0.0463(5) Uani 1 1 d . . . . .
B11B B 0.1040(3) 0.50080(13) 0.64880(12) 0.0493(6) Uani 1 1 d . . . . .
H11D H 0.089202 0.449451 0.682905 0.059 Uiso 1 1 calc R U . . .
C11B C 0.5052(2) 0.60583(13) 0.52432(10) 0.0556(6) Uani 1 1 d . . . . .
H11E H 0.482922 0.572000 0.505361 0.067 Uiso 1 1 calc R U . . .
B12B B 0.0823(3) 0.50976(15) 0.57391(13) 0.0574(7) Uani 1 1 d . . . . .
H12D H 0.052141 0.464279 0.558914 0.069 Uiso 1 1 calc R U . . .
C12B C 0.6284(2) 0.62663(15) 0.51490(11) 0.0641(7) Uani 1 1 d . . . . .
H12E H 0.689125 0.607769 0.489518 0.077 Uiso 1 1 calc R U . . .
C13B C 0.6605(2) 0.67553(15) 0.54343(11) 0.0620(7) Uani 1 1 d . . . . .
H13B H 0.744464 0.688792 0.538659 0.074 Uiso 1 1 calc R U . . .
C14B C 0.5714(2) 0.70511(13) 0.57868(10) 0.0535(6) Uani 1 1 d . . . . .
H14B H 0.595627 0.739056 0.597032 0.064 Uiso 1 1 calc R U . . .
C15B C 0.0058(2) 0.58870(10) 0.72267(9) 0.0422(5) Uani 1 1 d . . . . .
C16B C 0.0778(2) 0.60689(11) 0.76108(9) 0.0488(5) Uani 1 1 d . . . . .
H16B H 0.164423 0.612852 0.749139 0.059 Uiso 1 1 calc R U . . .
C17B C 0.0244(2) 0.61624(12) 0.81609(10) 0.0552(6) Uani 1 1 d . . . . .
H17B H 0.074209 0.627349 0.841917 0.066 Uiso 1 1 calc R U . . .
C18B C -0.1032(2) 0.60912(12) 0.83285(10) 0.0554(6) Uani 1 1 d . . . . .
H18B H -0.141131 0.617376 0.869565 0.067 Uiso 1 1 calc R U . . .
C19B C -0.1745(2) 0.59008(11) 0.79616(10) 0.0529(6) Uani 1 1 d . . . . .
H19B H -0.261308 0.585899 0.808385 0.063 Uiso 1 1 calc R U . . .
C20B C -0.1237(2) 0.57653(10) 0.74109(9) 0.0450(5) Uani 1 1 d . . . . .
C21B C -0.2047(2) 0.54759(11) 0.70687(11) 0.0488(5) Uani 1 1 d . . . . .
C22B C -0.1599(2) 0.53782(11) 0.64978(11) 0.0501(5) Uani 1 1 d . . . . .
C23B C -0.2400(2) 0.51112(12) 0.61917(13) 0.0636(7) Uani 1 1 d . . . . .
H23B H -0.210391 0.505390 0.580634 0.076 Uiso 1 1 calc R U . . .
C24B C -0.3619(3) 0.49305(13) 0.64467(16) 0.0741(8) Uani 1 1 d . . . . .
H24B H -0.415410 0.476389 0.623258 0.089 Uiso 1 1 calc R U . . .
C25B C -0.4040(3) 0.49969(14) 0.70155(16) 0.0748(8) Uani 1 1 d . . . . .
H25B H -0.485808 0.485966 0.719666 0.090 Uiso 1 1 calc R U . . .
C26B C -0.3272(2) 0.52629(13) 0.73227(13) 0.0638(7) Uani 1 1 d . . . . .
H26B H -0.357693 0.530272 0.771238 0.077 Uiso 1 1 calc R U . . .
C1C C -0.26094(17) 0.84238(9) 0.88758(8) 0.0321(4) Uani 1 1 d . . . . .
C2C C -0.35948(17) 0.82569(9) 0.83961(8) 0.0325(4) Uani 1 1 d . . . . .
B3C B -0.3325(2) 0.76167(11) 0.90343(10) 0.0341(5) Uani 1 1 d . . . . .
H3C H -0.279424 0.711778 0.901911 0.041 Uiso 1 1 calc R U . . .
C3C C -0.12188(17) 0.84775(10) 0.87121(8) 0.0349(4) Uani 1 1 d . . . . .
B4C B -0.3241(2) 0.80600(11) 0.95983(10) 0.0353(5) Uani 1 1 d . . . . .
H4C H -0.268481 0.784451 0.996446 0.042 Uiso 1 1 calc R U . . .
C4C C -0.05634(19) 0.79607(11) 0.84622(9) 0.0419(5) Uani 1 1 d . . . . .
H4CA H -0.100782 0.759762 0.838669 0.050 Uiso 1 1 calc R U . . .
B5C B -0.3327(2) 0.89853(11) 0.92636(10) 0.0339(5) Uani 1 1 d . . . . .
C5C C 0.0723(2) 0.79724(13) 0.83240(10) 0.0509(5) Uani 1 1 d . . . . .
H5C H 0.115314 0.762396 0.815325 0.061 Uiso 1 1 calc R U . . .
B6C B -0.3526(2) 0.90949(11) 0.85038(10) 0.0342(5) Uani 1 1 d . . . . .
H6C H -0.313022 0.955379 0.814358 0.041 Uiso 1 1 calc R U . . .
C6C C 0.1367(2) 0.85045(14) 0.84410(11) 0.0575(6) Uani 1 1 d . . . . .
H6CA H 0.224237 0.852124 0.834701 0.069 Uiso 1 1 calc R U . . .
B7C B -0.4826(2) 0.77796(11) 0.88076(10) 0.0347(5) Uani 1 1 d . . . . .
C7C C 0.0737(2) 0.90087(13) 0.86934(10) 0.0514(6) Uani 1 1 d . . . . .
H7C H 0.120082 0.936195 0.877193 0.062 Uiso 1 1 calc R U . . .
B8C B -0.4656(2) 0.76630(11) 0.95726(10) 0.0363(5) Uani 1 1 d . . . . .
H8C H -0.502998 0.718709 0.991989 0.044 Uiso 1 1 calc R U . . .
C8C C -0.05702(18) 0.90212(10) 0.88401(9) 0.0377(4) Uani 1 1 d . . . . .
B9C B -0.4672(2) 0.85183(11) 0.97199(10) 0.0366(5) Uani 1 1 d . . . . .
H9C H -0.505644 0.860735 1.016454 0.044 Uiso 1 1 calc R U . . .
C9C C -0.11760(18) 0.95552(10) 0.91538(8) 0.0370(4) Uani 1 1 d . . . . .
B10C B -0.4834(2) 0.91669(12) 0.90403(10) 0.0366(5) Uani 1 1 d . . . . .
H10C H -0.531580 0.968295 0.904167 0.044 Uiso 1 1 calc R U . . .
C10C C -0.24580(18) 0.95223(9) 0.93909(8) 0.0349(4) Uani 1 1 d . . . . .
B11C B -0.4960(2) 0.87124(11) 0.84872(10) 0.0358(5) Uani 1 1 d . . . . .
H11F H -0.552715 0.892855 0.812551 0.043 Uiso 1 1 calc R U . . .
C11C C -0.2955(2) 0.99998(10) 0.97253(9) 0.0414(5) Uani 1 1 d . . . . .
H11G H -0.380633 0.997105 0.988939 0.050 Uiso 1 1 calc R U . . .
B12C B -0.5662(2) 0.83494(11) 0.92356(10) 0.0372(5) Uani 1 1 d . . . . .
H12F H -0.669258 0.832534 0.936556 0.045 Uiso 1 1 calc R U . . .
C12C C -0.2230(2) 1.05137(11) 0.98216(9) 0.0460(5) Uani 1 1 d . . . . .
H12G H -0.257840 1.082361 1.005511 0.055 Uiso 1 1 calc R U . . .
C13C C -0.0987(2) 1.05654(11) 0.95702(10) 0.0460(5) Uani 1 1 d . . . . .
H13C H -0.048816 1.091962 0.962462 0.055 Uiso 1 1 calc R U . . .
C14C C -0.0474(2) 1.01000(10) 0.92400(9) 0.0427(5) Uani 1 1 d . . . . .
H14C H 0.037161 1.014791 0.906700 0.051 Uiso 1 1 calc R U . . .
C15C C -0.31052(18) 0.81148(10) 0.78029(8) 0.0349(4) Uani 1 1 d . . . . .
C16C C -0.21602(19) 0.85414(11) 0.74229(9) 0.0409(5) Uani 1 1 d . . . . .
H16C H -0.182807 0.890595 0.754955 0.049 Uiso 1 1 calc R U . . .
C17C C -0.1703(2) 0.84392(12) 0.68650(9) 0.0469(5) Uani 1 1 d . . . . .
H17C H -0.107335 0.873452 0.661189 0.056 Uiso 1 1 calc R U . . .
C18C C -0.2180(2) 0.79008(12) 0.66842(10) 0.0497(5) Uani 1 1 d . . . . .
H18C H -0.186895 0.782317 0.630679 0.060 Uiso 1 1 calc R U . . .
C19C C -0.3114(2) 0.74735(12) 0.70543(9) 0.0470(5) Uani 1 1 d . . . . .
H19C H -0.341631 0.710369 0.692346 0.056 Uiso 1 1 calc R U . . .
C20C C -0.36271(18) 0.75687(10) 0.76160(8) 0.0366(4) Uani 1 1 d . . . . .
C21C C -0.46977(18) 0.71147(10) 0.79749(9) 0.0372(4) Uani 1 1 d . . . . .
C22C C -0.52856(18) 0.72076(10) 0.85315(9) 0.0366(4) Uani 1 1 d . . . . .
C23C C -0.62608(19) 0.67574(11) 0.88529(10) 0.0445(5) Uani 1 1 d . . . . .
H23C H -0.664837 0.682020 0.922550 0.053 Uiso 1 1 calc R U . . .
C24C C -0.6671(2) 0.62235(12) 0.86392(11) 0.0500(5) Uani 1 1 d . . . . .
H24C H -0.732008 0.592173 0.886568 0.060 Uiso 1 1 calc R U . . .
C25C C -0.6117(2) 0.61388(12) 0.80894(11) 0.0511(6) Uani 1 1 d . . . . .
H25C H -0.639401 0.577956 0.793751 0.061 Uiso 1 1 calc R U . . .
C26C C -0.5152(2) 0.65795(11) 0.77583(10) 0.0461(5) Uani 1 1 d . . . . .
H26C H -0.479393 0.651934 0.738070 0.055 Uiso 1 1 calc R U . . .

loop_
_atom_site_aniso_label
_atom_site_aniso_U_11
_atom_site_aniso_U_22
_atom_site_aniso_U_33
_atom_site_aniso_U_23
_atom_site_aniso_U_13
_atom_site_aniso_U_12
C1 0.0350(10) 0.0282(9) 0.0401(10) -0.0061(8) -0.0080(8) 0.0002(8)
C2 0.0330(10) 0.0273(9) 0.0398(10) -0.0045(8) -0.0079(8) 0.0023(8)
B3 0.0372(12) 0.0263(10) 0.0409(12) -0.0053(9) -0.0068(9) 0.0008(9)
C3 0.0338(10) 0.0343(10) 0.0437(11) -0.0067(8) -0.0086(8) -0.0005(8)
B4 0.0434(13) 0.0316(11) 0.0377(12) -0.0051(9) -0.0081(10) 0.0011(10)
C4 0.0400(11) 0.0437(12) 0.0575(13) -0.0160(10) -0.0105(10) 0.0003(9)
B5 0.0410(12) 0.0300(11) 0.0408(12) -0.0080(9) -0.0100(10) -0.0008(9)
C5 0.0426(12) 0.0612(15) 0.0653(15) -0.0212(12) -0.0151(11) -0.0044(11)
B6 0.0363(12) 0.0279(11) 0.0419(12) -0.0030(9) -0.0084(9) 0.0005(9)
C6 0.0360(12) 0.0707(16) 0.0627(15) -0.0175(12) -0.0132(10) 0.0031(11)
B7 0.0364(12) 0.0293(11) 0.0400(12) -0.0030(9) -0.0110(9) 0.0034(9)
C7 0.0372(11) 0.0549(13) 0.0562(13) -0.0143(11) -0.0085(10) 0.0078(10)
B8 0.0431(13) 0.0293(11) 0.0405(12) -0.0040(9) -0.0117(10) 0.0014(9)
C8 0.0361(10) 0.0379(11) 0.0410(11) -0.0052(8) -0.0048(8) 0.0013(8)
B9 0.0436(13) 0.0335(11) 0.0433(12) -0.0068(10) -0.0145(10) 0.0014(10)
C9 0.0409(11) 0.0309(10) 0.0417(11) -0.0031(8) -0.0024(9) 0.0027(8)
B10 0.0406(12) 0.0283(11) 0.0470(13) -0.0076(9) -0.0130(10) -0.0007(9)
C10 0.0414(11) 0.0289(10) 0.0413(11) -0.0052(8) -0.0038(9) 0.0004(8)
B11 0.0330(11) 0.0315(11) 0.0436(12) -0.0048(9) -0.0110(9) 0.0012(9)
C11 0.0522(13) 0.0349(11) 0.0482(12) -0.0109(9) -0.0064(10) 0.0004(9)
B12 0.0414(13) 0.0331(11) 0.0443(13) -0.0055(10) -0.0151(10) 0.0007(10)
C12 0.0585(14) 0.0345(11) 0.0550(13) -0.0147(10) -0.0002(11) -0.0004(10)
C13 0.0532(13) 0.0304(11) 0.0597(14) -0.0080(10) 0.0060(11) 0.0033(10)
C14 0.0426(12) 0.0375(11) 0.0529(12) -0.0053(9) -0.0010(10) 0.0063(9)
C15 0.0356(10) 0.0320(10) 0.0398(10) -0.0052(8) -0.0088(8) -0.0006(8)
C16 0.0433(11) 0.0384(11) 0.0466(12) -0.0071(9) -0.0146(9) 0.0033(9)
C17 0.0499(13) 0.0495(13) 0.0489(12) -0.0050(10) -0.0216(10) -0.0004(10)
C18 0.0556(14) 0.0572(14) 0.0444(12) -0.0115(10) -0.0167(10) -0.0026(11)
C19 0.0518(13) 0.0450(12) 0.0447(12) -0.0134(10) -0.0086(10) 0.0003(10)
C20 0.0372(10) 0.0335(10) 0.0390(10) -0.0040(8) -0.0043(8) -0.0035(8)
C21 0.0357(10) 0.0326(10) 0.0433(11) -0.0055(8) -0.0027(8) 0.0000(8)
C22 0.0348(10) 0.0315(10) 0.0440(11) -0.0056(8) -0.0062(8) 0.0023(8)
C23 0.0451(12) 0.0401(11) 0.0511(12) -0.0077(9) -0.0132(10) 0.0108(9)
C24 0.0465(13) 0.0448(12) 0.0586(14) -0.0073(10) -0.0103(10) 0.0143(10)
C25 0.0498(13) 0.0414(12) 0.0636(15) -0.0151(11) 0.0011(11) 0.0133(10)
C26 0.0504(13) 0.0409(12) 0.0492(12) -0.0133(10) -0.0028(10) 0.0038(10)
C1A 0.0573(13) 0.0363(11) 0.0381(11) 0.0017(8) -0.0174(10) -0.0094(10)
C2A 0.0571(13) 0.0312(10) 0.0437(11) 0.0003(9) -0.0142(10) -0.0040(9)
B3A 0.0604(16) 0.0411(13) 0.0450(14) 0.0022(11) -0.0106(12) -0.0066(12)
C3A 0.0567(13) 0.0340(10) 0.0392(11) 0.0019(8) -0.0156(10) -0.0058(9)
B4A 0.079(2) 0.0554(16) 0.0371(13) 0.0002(12) -0.0145(13) -0.0121(14)
C4A 0.0567(14) 0.0372(11) 0.0547(13) -0.0028(10) -0.0201(11) -0.0049(10)
B5A 0.083(2) 0.0487(15) 0.0416(14) -0.0046(11) -0.0263(13) -0.0140(14)
C5A 0.0742(17) 0.0421(13) 0.0704(16) -0.0116(12) -0.0217(13) -0.0040(12)
B6A 0.0615(16) 0.0384(13) 0.0453(13) -0.0003(10) -0.0197(12) -0.0131(12)
C6A 0.0793(19) 0.0491(14) 0.0802(18) -0.0183(13) -0.0187(15) 0.0052(13)
B7A 0.0699(19) 0.0430(14) 0.0536(16) -0.0064(12) -0.0029(14) -0.0034(13)
C7A 0.0606(15) 0.0544(15) 0.0701(16) -0.0059(13) -0.0170(13) 0.0045(12)
B8A 0.090(2) 0.0626(19) 0.0488(16) -0.0108(14) -0.0001(15) -0.0066(17)
C8A 0.0548(13) 0.0451(12) 0.0422(11) 0.0043(9) -0.0145(10) -0.0074(10)
B9A 0.110(3) 0.065(2) 0.0469(16) -0.0159(14) -0.0161(17) -0.0130(18)
C9A 0.0564(14) 0.0602(15) 0.0399(12) 0.0083(11) -0.0171(10) -0.0142(11)
B10A 0.096(2) 0.0469(16) 0.0582(17) -0.0135(13) -0.0247(16) -0.0148(15)
C10A 0.0765(17) 0.0568(15) 0.0446(12) 0.0063(11) -0.0289(12) -0.0230(13)
B11A 0.077(2) 0.0343(13) 0.0610(17) -0.0083(12) -0.0159(14) -0.0056(13)
C11A 0.101(2) 0.0752(18) 0.0614(16) 0.0043(14) -0.0457(16) -0.0298(16)
B12A 0.103(3) 0.0534(18) 0.0639(19) -0.0233(15) -0.0058(18) -0.0046(17)
C12A 0.098(2) 0.102(3) 0.0649(18) 0.0145(17) -0.0455(18) -0.046(2)
C13A 0.0585(17) 0.123(3) 0.0599(17) 0.0176(18) -0.0264(14) -0.0322(18)
C14A 0.0559(15) 0.095(2) 0.0454(13) 0.0069(13) -0.0128(11) -0.0160(14)
C15A 0.0567(13) 0.0336(10) 0.0415(11) 0.0059(9) -0.0182(10) -0.0094(9)
C16A 0.0666(15) 0.0431(12) 0.0428(12) 0.0009(9) -0.0216(11) -0.0113(11)
C17A 0.0881(19) 0.0490(13) 0.0420(12) -0.0009(10) -0.0200(12) -0.0159(13)
C18A 0.104(2) 0.0495(14) 0.0553(15) 0.0103(12) -0.0433(16) -0.0283(15)
C19A 0.0739(18) 0.0497(14) 0.0670(17) 0.0165(12) -0.0365(15) -0.0169(13)
C20A 0.0660(15) 0.0341(11) 0.0618(14) 0.0138(10) -0.0297(12) -0.0142(11)
C21A 0.0572(15) 0.0342(12) 0.093(2) 0.0074(12) -0.0191(14) -0.0051(11)
C22A 0.0669(17) 0.0355(12) 0.0825(19) 0.0004(12) -0.0057(14) -0.0046(11)
C23A 0.075(2) 0.0444(15) 0.117(3) -0.0003(15) 0.0096(19) 0.0027(14)
C24A 0.072(2) 0.0496(18) 0.181(4) -0.002(2) 0.014(3) 0.0045(16)
C25A 0.059(2) 0.0540(19) 0.214(5) -0.006(3) -0.023(3) 0.0030(16)
C26A 0.072(2) 0.0467(15) 0.142(3) 0.0003(17) -0.041(2) -0.0054(14)
C1B 0.0438(11) 0.0350(10) 0.0381(10) -0.0041(8) -0.0102(9) 0.0041(9)
C2B 0.0455(12) 0.0322(10) 0.0433(11) -0.0042(8) -0.0110(9) 0.0031(9)
B3B 0.0470(13) 0.0375(12) 0.0408(12) -0.0050(10) -0.0143(10) 0.0024(10)
C3B 0.0494(12) 0.0319(10) 0.0356(10) -0.0044(8) -0.0118(9) 0.0029(9)
B4B 0.0540(15) 0.0479(14) 0.0362(12) -0.0074(10) -0.0117(11) 0.0033(12)
C4B 0.0538(13) 0.0378(11) 0.0486(12) -0.0092(9) -0.0108(10) 0.0035(10)
B5B 0.0536(15) 0.0416(13) 0.0418(13) -0.0113(10) -0.0077(11) 0.0070(11)
C5B 0.0659(16) 0.0425(13) 0.0631(15) -0.0186(11) -0.0117(12) 0.0057(11)
B6B 0.0495(14) 0.0353(12) 0.0461(13) -0.0051(10) -0.0096(11) 0.0078(10)
C6B 0.0696(17) 0.0478(14) 0.0758(17) -0.0248(13) -0.0184(14) -0.0025(12)
B7B 0.0559(15) 0.0383(13) 0.0512(14) -0.0097(11) -0.0148(12) -0.0013(11)
C7B 0.0549(14) 0.0515(14) 0.0667(15) -0.0147(12) -0.0188(12) -0.0027(11)
B8B 0.0611(17) 0.0522(15) 0.0473(14) -0.0119(12) -0.0167(12) -0.0011(13)
C8B 0.0478(12) 0.0388(11) 0.0395(11) -0.0020(9) -0.0131(9) 0.0008(9)
B9B 0.0659(18) 0.0546(16) 0.0493(15) -0.0204(13) -0.0095(13) 0.0013(14)
C9B 0.0474(12) 0.0460(12) 0.0341(10) 0.0037(9) -0.0100(9) 0.0027(10)
B10B 0.0636(17) 0.0396(14) 0.0606(16) -0.0161(12) -0.0090(13) 0.0097(12)
C10B 0.0513(13) 0.0440(12) 0.0381(11) -0.0011(9) -0.0070(9) 0.0062(10)
B11B 0.0586(16) 0.0311(12) 0.0574(15) -0.0094(11) -0.0098(12) 0.0027(11)
C11B 0.0589(15) 0.0538(14) 0.0482(13) -0.0082(11) 0.0007(11) 0.0063(11)
B12B 0.0693(18) 0.0468(15) 0.0621(17) -0.0213(13) -0.0153(14) -0.0002(13)
C12B 0.0573(15) 0.0743(18) 0.0480(14) -0.0017(12) 0.0052(11) 0.0088(13)
C13B 0.0468(14) 0.0796(18) 0.0467(13) 0.0039(13) -0.0008(11) 0.0011(12)
C14B 0.0505(13) 0.0643(15) 0.0389(11) 0.0015(10) -0.0089(10) -0.0026(11)
C15B 0.0504(12) 0.0323(10) 0.0398(11) -0.0020(8) -0.0075(9) 0.0044(9)
C16B 0.0560(13) 0.0445(12) 0.0431(12) -0.0057(9) -0.0093(10) 0.0062(10)
C17B 0.0728(17) 0.0488(13) 0.0422(12) -0.0079(10) -0.0113(11) 0.0081(12)
C18B 0.0713(17) 0.0400(12) 0.0459(13) -0.0027(10) 0.0009(12) 0.0144(11)
C19B 0.0541(14) 0.0375(12) 0.0540(13) 0.0042(10) 0.0030(11) 0.0078(10)
C20B 0.0507(13) 0.0289(10) 0.0477(12) 0.0021(9) -0.0055(10) 0.0067(9)
C21B 0.0466(12) 0.0302(10) 0.0635(14) -0.0004(10) -0.0094(11) 0.0043(9)
C22B 0.0555(13) 0.0323(11) 0.0609(14) -0.0030(10) -0.0172(11) -0.0015(10)
C23B 0.0685(17) 0.0414(13) 0.0820(18) -0.0063(12) -0.0276(14) -0.0068(12)
C24B 0.0655(17) 0.0447(14) 0.110(2) 0.0008(15) -0.0367(17) -0.0106(13)
C25B 0.0507(15) 0.0513(15) 0.114(3) -0.0014(16) -0.0152(16) -0.0080(12)
C26B 0.0508(14) 0.0443(13) 0.0880(19) -0.0042(13) -0.0057(13) -0.0008(11)
C1C 0.0349(10) 0.0259(9) 0.0358(10) -0.0054(7) -0.0103(8) 0.0009(7)
C2C 0.0343(10) 0.0286(9) 0.0356(10) -0.0071(8) -0.0100(8) 0.0014(8)
B3C 0.0382(12) 0.0248(10) 0.0387(11) -0.0044(9) -0.0102(9) 0.0018(9)
C3C 0.0337(10) 0.0328(10) 0.0373(10) -0.0051(8) -0.0094(8) 0.0020(8)
B4C 0.0413(12) 0.0294(11) 0.0348(11) -0.0047(9) -0.0101(9) 0.0013(9)
C4C 0.0387(11) 0.0399(11) 0.0496(12) -0.0140(9) -0.0105(9) 0.0026(9)
B5C 0.0393(12) 0.0272(10) 0.0369(11) -0.0085(9) -0.0111(9) 0.0027(9)
C5C 0.0396(12) 0.0563(14) 0.0604(14) -0.0223(11) -0.0086(10) 0.0078(10)
B6C 0.0381(12) 0.0269(10) 0.0388(11) -0.0058(9) -0.0134(9) 0.0026(9)
C6C 0.0346(12) 0.0743(17) 0.0686(16) -0.0283(13) -0.0062(11) -0.0009(11)
B7C 0.0350(11) 0.0294(11) 0.0400(12) -0.0085(9) -0.0069(9) 0.0003(9)
C7C 0.0407(12) 0.0582(14) 0.0609(14) -0.0208(11) -0.0123(10) -0.0065(10)
B8C 0.0388(12) 0.0303(11) 0.0387(12) -0.0072(9) -0.0053(9) 0.0001(9)
C8C 0.0381(11) 0.0359(10) 0.0394(10) -0.0054(8) -0.0125(8) -0.0006(8)
B9C 0.0411(12) 0.0300(11) 0.0387(12) -0.0092(9) -0.0056(9) 0.0009(9)
C9C 0.0431(11) 0.0314(10) 0.0369(10) -0.0025(8) -0.0163(8) -0.0014(8)
B10C 0.0362(12) 0.0303(11) 0.0445(12) -0.0096(9) -0.0107(10) 0.0034(9)
C10C 0.0419(11) 0.0269(9) 0.0363(10) -0.0047(8) -0.0131(8) 0.0008(8)
B11C 0.0344(11) 0.0313(11) 0.0423(12) -0.0070(9) -0.0114(9) 0.0021(9)
C11C 0.0492(12) 0.0332(10) 0.0433(11) -0.0093(9) -0.0118(9) -0.0007(9)
B12C 0.0361(12) 0.0319(11) 0.0448(12) -0.0114(9) -0.0072(10) 0.0014(9)
C12C 0.0639(14) 0.0310(10) 0.0479(12) -0.0132(9) -0.0175(11) 0.0018(10)
C13C 0.0593(14) 0.0306(10) 0.0528(12) -0.0065(9) -0.0271(11) -0.0048(9)
C14C 0.0452(12) 0.0359(11) 0.0477(12) -0.0044(9) -0.0176(9) -0.0034(9)
C15C 0.0387(10) 0.0305(9) 0.0354(10) -0.0059(8) -0.0107(8) 0.0053(8)
C16C 0.0421(11) 0.0373(11) 0.0420(11) -0.0061(9) -0.0088(9) 0.0012(9)
C17C 0.0464(12) 0.0460(12) 0.0420(11) -0.0024(9) -0.0030(9) 0.0032(10)
C18C 0.0584(14) 0.0522(13) 0.0368(11) -0.0106(10) -0.0061(10) 0.0093(11)
C19C 0.0580(13) 0.0466(12) 0.0400(11) -0.0142(9) -0.0137(10) 0.0054(10)
C20C 0.0415(11) 0.0337(10) 0.0364(10) -0.0076(8) -0.0149(8) 0.0068(8)
C21C 0.0401(11) 0.0325(10) 0.0420(11) -0.0095(8) -0.0160(9) 0.0048(8)
C22C 0.0353(10) 0.0314(10) 0.0453(11) -0.0097(8) -0.0135(8) 0.0025(8)
C23C 0.0406(11) 0.0397(11) 0.0550(13) -0.0149(10) -0.0065(10) -0.0047(9)
C24C 0.0447(12) 0.0419(12) 0.0664(15) -0.0138(11) -0.0148(11) -0.0081(10)
C25C 0.0558(14) 0.0399(12) 0.0663(15) -0.0194(11) -0.0244(12) -0.0040(10)
C26C 0.0557(13) 0.0420(12) 0.0467(12) -0.0161(9) -0.0178(10) 0.0012(10)

loop_
_atom_type_symbol
_atom_type_description
_atom_type_scat_dispersion_real
_atom_type_scat_dispersion_imag
_atom_type_scat_source
C C 0.0137 0.0067 'International Tables Vol C Tables 4.2.6.8 and 6.1.1.4'
H H 0.0000 0.0000 'International Tables Vol C Tables 4.2.6.8 and 6.1.1.4'
B B 0.0070 0.0029 'International Tables Vol C Tables 4.2.6.8 and 6.1.1.4'

loop_
_geom_angle_atom_site_label_1
_geom_angle_atom_site_label_2
_geom_angle_atom_site_label_3
_geom_angle
_geom_angle_site_symmetry_1
_geom_angle_site_symmetry_3
_geom_angle_publ_flag
B3 C1 C2 60.09(11) . . ?
B3 C1 B6 110.74(15) . . ?
C3 C1 C2 122.81(15) . . ?
C3 C1 B3 120.56(16) . . ?
C3 C1 B4 119.87(16) . . ?
C3 C1 B5 117.14(16) . . ?
C3 C1 B6 117.58(15) . . ?
B4 C1 C2 109.21(14) . . ?
B4 C1 B3 62.05(12) . . ?
B4 C1 B6 114.08(15) . . ?
B5 C1 C2 109.53(14) . . ?
B5 C1 B3 114.21(15) . . ?
B5 C1 B4 63.65(12) . . ?
B5 C1 B6 63.35(12) . . ?
B6 C1 C2 58.44(11) . . ?
B3 C2 C1 58.40(11) . . ?
B6 C2 C1 59.87(11) . . ?
B6 C2 B3 110.52(15) . . ?
B7 C2 C1 108.71(14) . . ?
B7 C2 B3 62.52(12) . . ?
B7 C2 B6 114.21(15) . . ?
B7 C2 B11 63.93(12) . . ?
B11 C2 C1 109.04(14) . . ?
B11 C2 B3 113.76(15) . . ?
B11 C2 B6 62.24(12) . . ?
C15 C2 C1 122.61(15) . . ?
C15 C2 B3 117.12(15) . . ?
C15 C2 B6 121.00(15) . . ?
C15 C2 B7 117.50(16) . . ?
C15 C2 B11 120.57(16) . . ?
C1 B3 C2 61.52(11) . . ?
C1 B3 H3 122.5 . . ?
C1 B3 B4 58.60(12) . . ?
C1 B3 B7 106.77(14) . . ?
C1 B3 B8 105.36(15) . . ?
C2 B3 H3 123.0 . . ?
C2 B3 B4 107.64(15) . . ?
C2 B3 B7 56.95(11) . . ?
C2 B3 B8 104.73(15) . . ?
B4 B3 H3 121.6 . . ?
B4 B3 B7 108.30(16) . . ?
B4 B3 B8 59.68(13) . . ?
B7 B3 H3 122.3 . . ?
B8 B3 H3 123.4 . . ?
B8 B3 B7 60.21(12) . . ?
C4 C3 C1 119.27(18) . . ?
C4 C3 C8 120.82(18) . . ?
C8 C3 C1 119.87(17) . . ?
C1 B4 B3 59.35(12) . . ?
C1 B4 H4 124.3 . . ?
C1 B4 B5 57.35(12) . . ?
C1 B4 B8 106.58(16) . . ?
C1 B4 B9 105.47(15) . . ?
B3 B4 H4 121.5 . . ?
B3 B4 B5 106.90(15) . . ?
B3 B4 B9 108.71(16) . . ?
B5 B4 H4 122.2 . . ?
B8 B4 B3 60.48(13) . . ?
B8 B4 H4 121.1 . . ?
B8 B4 B5 108.82(16) . . ?
B8 B4 B9 60.86(13) . . ?
B9 B4 H4 121.5 . . ?
B9 B4 B5 60.57(12) . . ?
C3 C4 H4A 119.4 . . ?
C5 C4 C3 121.2(2) . . ?
C5 C4 H4A 119.4 . . ?
C1 B5 B4 59.00(12) . . ?
C1 B5 B6 60.16(12) . . ?
C1 B5 B9 106.01(15) . . ?
C1 B5 B10 106.67(16) . . ?
B4 B5 B6 107.89(16) . . ?
B4 B5 B9 59.61(12) . . ?
B4 B5 B10 107.64(16) . . ?
B6 B5 B9 107.34(16) . . ?
B10 B5 B6 59.43(13) . . ?
B10 B5 B9 59.95(12) . . ?
C10 B5 C1 115.67(17) . . ?
C10 B5 B4 123.12(17) . . ?
C10 B5 B6 115.52(16) . . ?
C10 B5 B9 130.68(18) . . ?
C10 B5 B10 125.27(17) . . ?
C4 C5 H5 120.5 . . ?
C4 C5 C6 118.9(2) . . ?
C6 C5 H5 120.5 . . ?
C1 B6 B5 56.49(11) . . ?
C1 B6 H6 123.2 . . ?
C1 B6 B10 104.41(15) . . ?
C1 B6 B11 107.52(15) . . ?
C2 B6 C1 61.69(11) . . ?
C2 B6 B5 106.66(14) . . ?
C2 B6 H6 122.4 . . ?
C2 B6 B10 105.53(15) . . ?
C2 B6 B11 58.47(12) . . ?
B5 B6 H6 122.5 . . ?
B10 B6 B5 60.20(13) . . ?
B10 B6 H6 123.4 . . ?
B11 B6 B5 108.38(15) . . ?
B11 B6 H6 121.5 . . ?
B11 B6 B10 59.98(13) . . ?
C5 C6 H6A 119.8 . . ?
C7 C6 C5 120.4(2) . . ?
C7 C6 H6A 119.8 . . ?
C2 B7 B3 60.53(12) . . ?
C2 B7 B8 107.13(15) . . ?
C2 B7 B11 58.51(11) . . ?
C2 B7 B12 105.49(15) . . ?
B3 B7 B8 59.71(13) . . ?
B3 B7 B11 107.89(15) . . ?
B3 B7 B12 107.45(16) . . ?
B8 B7 B11 107.81(16) . . ?
B8 B7 B12 60.10(13) . . ?
B11 B7 B12 59.39(12) . . ?
C22 B7 C2 115.17(17) . . ?
C22 B7 B3 115.37(16) . . ?
C22 B7 B8 125.59(16) . . ?
C22 B7 B11 122.74(17) . . ?
C22 B7 B12 131.18(17) . . ?
C6 C7 H7 118.7 . . ?
C6 C7 C8 122.7(2) . . ?
C8 C7 H7 118.7 . . ?
B3 B8 B7 60.08(12) . . ?
B3 B8 H8 122.0 . . ?
B3 B8 B9 107.57(15) . . ?
B3 B8 B12 107.87(15) . . ?
B4 B8 B3 59.85(13) . . ?
B4 B8 B7 108.33(15) . . ?
B4 B8 H8 121.6 . . ?
B4 B8 B9 60.04(13) . . ?
B4 B8 B12 107.98(15) . . ?
B7 B8 H8 121.4 . . ?
B7 B8 B9 108.03(15) . . ?
B7 B8 B12 60.26(13) . . ?
B9 B8 H8 122.0 . . ?
B12 B8 H8 121.8 . . ?
B12 B8 B9 59.68(13) . . ?
C3 C8 C9 124.52(18) . . ?
C7 C8 C3 115.95(19) . . ?
C7 C8 C9 119.37(18) . . ?
B4 B9 B5 59.82(12) . . ?
B4 B9 B8 59.10(13) . . ?
B4 B9 H9 122.1 . . ?
B4 B9 B10 107.79(16) . . ?
B4 B9 B12 107.61(16) . . ?
B5 B9 H9 122.2 . . ?
B8 B9 B5 106.83(16) . . ?
B8 B9 H9 122.4 . . ?
B10 B9 B5 59.92(12) . . ?
B10 B9 B8 107.64(16) . . ?
B10 B9 H9 121.7 . . ?
B12 B9 B5 107.66(16) . . ?
B12 B9 B8 60.16(13) . . ?
B12 B9 H9 121.7 . . ?
B12 B9 B10 59.96(13) . . ?
C10 C9 C8 121.50(17) . . ?
C14 C9 C8 120.87(19) . . ?
C14 C9 C10 117.59(19) . . ?
B5 B10 B9 60.13(12) . . ?
B5 B10 H10 121.5 . . ?
B6 B10 B5 60.37(12) . . ?
B6 B10 B9 108.24(15) . . ?
B6 B10 H10 121.8 . . ?
B6 B10 B12 107.33(16) . . ?
B9 B10 H10 121.5 . . ?
B11 B10 B5 108.28(16) . . ?
B11 B10 B6 59.69(12) . . ?
B11 B10 B9 108.22(16) . . ?
B11 B10 H10 121.6 . . ?
B11 B10 B12 59.93(12) . . ?
B12 B10 B5 107.68(15) . . ?
B12 B10 B9 59.79(13) . . ?
B12 B10 H10 122.2 . . ?
C9 C10 B5 120.46(18) . . ?
C11 C10 B5 120.18(18) . . ?
C11 C10 C9 119.24(19) . . ?
C2 B11 B6 59.29(12) . . ?
C2 B11 B7 57.56(11) . . ?
C2 B11 B10 106.45(16) . . ?
C2 B11 H11 124.1 . . ?
C2 B11 B12 105.54(15) . . ?
B6 B11 B7 106.69(15) . . ?
B6 B11 B10 60.33(13) . . ?
B6 B11 H11 121.8 . . ?
B6 B11 B12 108.26(16) . . ?
B7 B11 H11 122.4 . . ?
B10 B11 B7 108.27(16) . . ?
B10 B11 H11 121.4 . . ?
B10 B11 B12 60.47(13) . . ?
B12 B11 B7 60.40(12) . . ?
B12 B11 H11 121.8 . . ?
C10 C11 H11A 119.0 . . ?
C12 C11 C10 122.0(2) . . ?
C12 C11 H11A 119.0 . . ?
B7 B12 H12 122.0 . . ?
B8 B12 B7 59.63(12) . . ?
B8 B12 H12 121.8 . . ?
B9 B12 B7 107.91(16) . . ?
B9 B12 B8 60.16(13) . . ?
B9 B12 B10 60.25(13) . . ?
B9 B12 H12 121.4 . . ?
B10 B12 B7 107.44(15) . . ?
B10 B12 B8 107.86(16) . . ?
B10 B12 H12 122.0 . . ?
B11 B12 B7 60.21(12) . . ?
B11 B12 B8 108.09(16) . . ?
B11 B12 B9 108.34(16) . . ?
B11 B12 B10 59.61(13) . . ?
B11 B12 H12 121.6 . . ?
C11 C12 H12A 120.5 . . ?
C11 C12 C13 119.0(2) . . ?
C13 C12 H12A 120.5 . . ?
C12 C13 H13 120.0 . . ?
C14 C13 C12 120.1(2) . . ?
C14 C13 H13 120.0 . . ?
C9 C14 H14 119.0 . . ?
C13 C14 C9 122.0(2) . . ?
C13 C14 H14 119.0 . . ?
C16 C15 C2 119.36(18) . . ?
C16 C15 C20 120.22(18) . . ?
C20 C15 C2 120.40(17) . . ?
C15 C16 H16 119.4 . . ?
C17 C16 C15 121.2(2) . . ?
C17 C16 H16 119.4 . . ?
C16 C17 H17 120.4 . . ?
C18 C17 C16 119.2(2) . . ?
C18 C17 H17 120.4 . . ?
C17 C18 H18 119.8 . . ?
C17 C18 C19 120.4(2) . . ?
C19 C18 H18 119.8 . . ?
C18 C19 H19 118.8 . . ?
C18 C19 C20 122.5(2) . . ?
C20 C19 H19 118.8 . . ?
C15 C20 C21 124.01(18) . . ?
C19 C20 C15 116.39(18) . . ?
C19 C20 C21 119.59(18) . . ?
C22 C21 C20 121.79(18) . . ?
C22 C21 C26 117.78(18) . . ?
C26 C21 C20 120.43(19) . . ?
C21 C22 B7 121.04(17) . . ?
C23 C22 B7 119.47(18) . . ?
C23 C22 C21 119.45(18) . . ?
C22 C23 H23 119.1 . . ?
C24 C23 C22 121.7(2) . . ?
C24 C23 H23 119.1 . . ?
C23 C24 H24 120.6 . . ?
C25 C24 C23 118.8(2) . . ?
C25 C24 H24 120.6 . . ?
C24 C25 H25 119.5 . . ?
C24 C25 C26 121.0(2) . . ?
C26 C25 H25 119.5 . . ?
C21 C26 H26 119.4 . . ?
C25 C26 C21 121.2(2) . . ?
C25 C26 H26 119.4 . . ?
B3A C1A C2A 59.62(13) . . ?
B3A C1A B6A 109.89(17) . . ?
C3A C1A C2A 122.59(16) . . ?
C3A C1A B3A 121.09(18) . . ?
C3A C1A B4A 120.91(18) . . ?
C3A C1A B5A 117.5(2) . . ?
C3A C1A B6A 117.09(18) . . ?
B4A C1A C2A 108.72(18) . . ?
B4A C1A B3A 62.23(16) . . ?
B4A C1A B6A 113.92(18) . . ?
B5A C1A C2A 108.68(16) . . ?
B5A C1A B3A 114.3(2) . . ?
B5A C1A B4A 63.97(16) . . ?
B5A C1A B6A 63.15(14) . . ?
B6A C1A C2A 57.75(12) . . ?
B3A C2A C1A 58.03(13) . . ?
B6A C2A C1A 59.75(12) . . ?
B6A C2A B3A 110.24(16) . . ?
B7A C2A C1A 108.69(16) . . ?
B7A C2A B3A 62.83(15) . . ?
B7A C2A B6A 114.43(19) . . ?
B7A C2A B11A 64.18(16) . . ?
B11A C2A C1A 109.31(16) . . ?
B11A C2A B3A 114.29(18) . . ?
B11A C2A B6A 62.51(16) . . ?
C15A C2A C1A 122.28(17) . . ?
C15A C2A B3A 116.40(17) . . ?
C15A C2A B6A 121.43(19) . . ?
C15A C2A B7A 117.3(2) . . ?
C15A C2A B11A 120.87(17) . . ?
C1A B3A C2A 62.35(13) . . ?
C1A B3A H3A 122.0 . . ?
C1A B3A B4A 58.47(15) . . ?
C1A B3A B7A 107.18(18) . . ?
C1A B3A B8A 105.4(2) . . ?
C2A B3A H3A 122.9 . . ?
C2A B3A B4A 107.92(19) . . ?
C2A B3A B7A 56.60(14) . . ?
C2A B3A B8A 104.34(19) . . ?
B4A B3A H3A 121.6 . . ?
B4A B3A B7A 108.2(2) . . ?
B4A B3A B8A 59.69(18) . . ?
B7A B3A H3A 122.5 . . ?
B8A B3A H3A 123.7 . . ?
B8A B3A B7A 59.95(17) . . ?
C4A C3A C1A 119.5(2) . . ?
C4A C3A C8A 120.1(2) . . ?
C8A C3A C1A 120.42(19) . . ?
C1A B4A B3A 59.30(14) . . ?
C1A B4A H4AA 124.3 . . ?
C1A B4A B5A 57.17(14) . . ?
C1A B4A B8A 106.44(19) . . ?
C1A B4A B9A 105.07(19) . . ?
B3A B4A H4AA 122.0 . . ?
B3A B4A B5A 106.42(18) . . ?
B3A B4A B9A 108.0(2) . . ?
B5A B4A H4AA 122.4 . . ?
B8A B4A B3A 60.17(17) . . ?
B8A B4A H4AA 121.2 . . ?
B8A B4A B5A 108.6(2) . . ?
B8A B4A B9A 60.7(2) . . ?
B9A B4A H4AA 121.9 . . ?
B9A B4A B5A 60.40(18) . . ?
C3A C4A H4AB 119.2 . . ?
C5A C4A C3A 121.7(2) . . ?
C5A C4A H4AB 119.2 . . ?
C1A B5A B4A 58.86(14) . . ?
C1A B5A B6A 60.47(13) . . ?
C1A B5A B9A 105.5(2) . . ?
C1A B5A B10A 106.78(19) . . ?
B4A B5A B6A 107.80(19) . . ?
B4A B5A B9A 59.31(18) . . ?
B4A B5A B10A 107.6(2) . . ?
B6A B5A B10A 59.14(15) . . ?
B9A B5A B6A 106.7(2) . . ?
B9A B5A B10A 59.90(18) . . ?
C10A B5A C1A 115.1(2) . . ?
C10A B5A B4A 121.5(2) . . ?
C10A B5A B6A 117.0(2) . . ?
C10A B5A B9A 130.6(2) . . ?
C10A B5A B10A 126.8(2) . . ?
C4A C5A H5A 120.8 . . ?
C4A C5A C6A 118.5(2) . . ?
C6A C5A H5A 120.8 . . ?
C1A B6A B5A 56.39(13) . . ?
C1A B6A H6AA 122.7 . . ?
C1A B6A B10A 104.65(18) . . ?
C1A B6A B11A 108.22(19) . . ?
C2A B6A C1A 62.51(13) . . ?
C2A B6A B5A 107.11(18) . . ?
C2A B6A H6AA 122.2 . . ?
C2A B6A B10A 105.2(2) . . ?
C2A B6A B11A 58.34(14) . . ?
B5A B6A H6AA 122.3 . . ?
B10A B6A B5A 60.49(16) . . ?
B10A B6A H6AA 123.5 . . ?
B11A B6A B5A 108.6(2) . . ?
B11A B6A H6AA 121.4 . . ?
B11A B6A B10A 59.68(17) . . ?
C5A C6A H6AB 119.7 . . ?
C7A C6A C5A 120.6(3) . . ?
C7A C6A H6AB 119.7 . . ?
C2A B7A B3A 60.58(14) . . ?
C2A B7A B8A 107.2(2) . . ?
C2A B7A B11A 58.48(15) . . ?
C2A B7A B12A 105.4(2) . . ?
B3A B7A B11A 108.0(2) . . ?
B8A B7A B3A 59.58(16) . . ?
B8A B7A B11A 108.2(2) . . ?
B8A B7A B12A 60.54(18) . . ?
B12A B7A B3A 107.6(2) . . ?
B12A B7A B11A 59.34(17) . . ?
C22A B7A C2A 115.4(2) . . ?
C22A B7A B3A 116.9(2) . . ?
C22A B7A B8A 126.3(2) . . ?
C22A B7A B11A 121.2(2) . . ?
C22A B7A B12A 129.9(2) . . ?
C6A C7A H7A 118.6 . . ?
C6A C7A C8A 122.8(2) . . ?
C8A C7A H7A 118.6 . . ?
B3A B8A B7A 60.47(16) . . ?
B3A B8A H8A 121.9 . . ?
B3A B8A B9A 107.3(2) . . ?
B3A B8A B12A 107.7(2) . . ?
B4A B8A B3A 60.14(16) . . ?
B4A B8A B7A 108.9(2) . . ?
B4A B8A H8A 121.2 . . ?
B4A B8A B9A 59.93(19) . . ?
B4A B8A B12A 108.1(2) . . ?
B7A B8A H8A 121.4 . . ?
B7A B8A B9A 107.6(2) . . ?
B7A B8A B12A 59.72(17) . . ?
B9A B8A H8A 122.3 . . ?
B9A B8A B12A 59.6(2) . . ?
B12A B8A H8A 122.0 . . ?
C3A C8A C9A 123.5(2) . . ?
C7A C8A C3A 116.2(2) . . ?
C7A C8A C9A 120.1(2) . . ?
B4A B9A B5A 60.29(17) . . ?
B4A B9A B8A 59.36(18) . . ?
B4A B9A H9A 121.6 . . ?
B4A B9A B10A 108.6(2) . . ?
B4A B9A B12A 108.3(2) . . ?
B5A B9A H9A 121.8 . . ?
B8A B9A B5A 107.4(2) . . ?
B8A B9A H9A 122.1 . . ?
B8A B9A B10A 108.0(2) . . ?
B10A B9A B5A 60.15(17) . . ?
B10A B9A H9A 121.4 . . ?
B12A B9A B5A 108.1(2) . . ?
B12A B9A B8A 60.35(19) . . ?
B12A B9A H9A 121.4 . . ?
B12A B9A B10A 60.04(19) . . ?
C10A C9A C8A 121.5(2) . . ?
C10A C9A C14A 118.0(2) . . ?
C14A C9A C8A 120.4(3) . . ?
B5A B10A H10A 121.3 . . ?
B6A B10A B5A 60.37(15) . . ?
B6A B10A B9A 107.8(2) . . ?
B6A B10A H10A 121.9 . . ?
B6A B10A B12A 107.2(2) . . ?
B9A B10A B5A 59.96(18) . . ?
B9A B10A H10A 121.9 . . ?
B11A B10A B5A 108.88(19) . . ?
B11A B10A B6A 60.11(16) . . ?
B11A B10A B9A 108.1(2) . . ?
B11A B10A H10A 121.3 . . ?
B11A B10A B12A 59.75(18) . . ?
B12A B10A B5A 107.7(2) . . ?
B12A B10A B9A 59.6(2) . . ?
B12A B10A H10A 122.4 . . ?
C9A C10A B5A 121.6(2) . . ?
C11A C10A B5A 119.1(3) . . ?
C11A C10A C9A 119.3(3) . . ?
C2A B11A B6A 59.15(14) . . ?
C2A B11A B7A 57.34(15) . . ?
C2A B11A B10A 106.31(19) . . ?
C2A B11A H11B 124.3 . . ?
C2A B11A B12A 104.99(19) . . ?
B6A B11A B7A 106.25(18) . . ?
B6A B11A H11B 122.0 . . ?
B7A B11A H11B 122.7 . . ?
B10A B11A B6A 60.21(17) . . ?
B10A B11A B7A 108.1(2) . . ?
B10A B11A H11B 121.3 . . ?
B10A B11A B12A 60.81(19) . . ?
B12A B11A B6A 108.1(2) . . ?
B12A B11A B7A 59.90(18) . . ?
B12A B11A H11B 122.0 . . ?
C10A C11A H11C 119.3 . . ?
C12A C11A C10A 121.4(3) . . ?
C12A C11A H11C 119.3 . . ?
B7A B12A B8A 59.73(17) . . ?
B7A B12A B9A 107.9(2) . . ?
B7A B12A B10A 107.7(2) . . ?
B7A B12A H12B 121.8 . . ?
B8A B12A H12B 121.6 . . ?
B9A B12A B8A 60.03(19) . . ?
B9A B12A B10A 60.32(19) . . ?
B9A B12A H12B 121.5 . . ?
B10A B12A B8A 108.0(2) . . ?
B10A B12A H12B 122.0 . . ?
B11A B12A B7A 60.75(17) . . ?
B11A B12A B8A 108.7(2) . . ?
B11A B12A B9A 108.4(2) . . ?
B11A B12A B10A 59.44(18) . . ?
B11A B12A H12B 121.3 . . ?
C11A C12A H12C 120.5 . . ?
C13A C12A C11A 118.9(3) . . ?
C13A C12A H12C 120.5 . . ?
C12A C13A H13A 119.4 . . ?
C12A C13A C14A 121.2(3) . . ?
C14A C13A H13A 119.4 . . ?
C9A C14A H14A 119.5 . . ?
C13A C14A C9A 121.0(3) . . ?
C13A C14A H14A 119.5 . . ?
C16A C15A C2A 119.5(2) . . ?
C16A C15A C20A 120.5(2) . . ?
C20A C15A C2A 120.0(2) . . ?
C15A C16A H16A 119.3 . . ?
C17A C16A C15A 121.4(2) . . ?
C17A C16A H16A 119.3 . . ?
C16A C17A H17A 120.9 . . ?
C16A C17A C18A 118.2(3) . . ?
C18A C17A H17A 120.9 . . ?
C17A C18A H18A 119.5 . . ?
C19A C18A C17A 120.9(2) . . ?
C19A C18A H18A 119.5 . . ?
C18A C19A H19A 118.6 . . ?
C18A C19A C20A 122.9(2) . . ?
C20A C19A H19A 118.6 . . ?
C15A C20A C21A 124.1(2) . . ?
C19A C20A C15A 116.0(3) . . ?
C19A C20A C21A 119.9(2) . . ?
C22A C21A C20A 121.6(2) . . ?
C22A C21A C26A 117.9(3) . . ?
C26A C21A C20A 120.4(3) . . ?
C21A C22A B7A 121.2(3) . . ?
C21A C22A C23A 118.9(3) . . ?
C23A C22A B7A 119.8(3) . . ?
C22A C23A H23A 119.0 . . ?
C24A C23A C22A 122.0(4) . . ?
C24A C23A H23A 119.0 . . ?
C23A C24A H24A 120.6 . . ?
C25A C24A C23A 118.9(4) . . ?
C25A C24A H24A 120.6 . . ?
C24A C25A H25A 119.4 . . ?
C24A C25A C26A 121.1(4) . . ?
C26A C25A H25A 119.4 . . ?
C21A C26A H26A 119.5 . . ?
C25A C26A C21A 121.1(4) . . ?
C25A C26A H26A 119.5 . . ?
B3B C1B C2B 59.89(12) . . ?
B3B C1B B6B 109.98(16) . . ?
C3B C1B C2B 122.47(16) . . ?
C3B C1B B3B 120.79(17) . . ?
C3B C1B B4B 120.28(16) . . ?
C3B C1B B5B 117.65(18) . . ?
C3B C1B B6B 117.57(16) . . ?
B4B C1B C2B 109.33(16) . . ?
B4B C1B B3B 62.39(14) . . ?
B4B C1B B6B 113.94(17) . . ?
B5B C1B C2B 108.88(15) . . ?
B5B C1B B3B 114.15(17) . . ?
B5B C1B B4B 63.80(14) . . ?
B5B C1B B6B 63.08(14) . . ?
B6B C1B C2B 57.83(12) . . ?
B3B C2B C1B 57.94(12) . . ?
B6B C2B C1B 59.72(12) . . ?
B6B C2B B3B 109.93(16) . . ?
B7B C2B C1B 108.49(15) . . ?
B7B C2B B3B 62.60(13) . . ?
B7B C2B B6B 114.12(18) . . ?
B7B C2B B11B 63.94(15) . . ?
B11B C2B C1B 109.02(16) . . ?
B11B C2B B3B 113.66(17) . . ?
B11B C2B B6B 62.36(14) . . ?
C15B C2B C1B 122.17(16) . . ?
C15B C2B B3B 116.27(16) . . ?
C15B C2B B6B 121.93(18) . . ?
C15B C2B B7B 117.32(18) . . ?
C15B C2B B11B 121.56(17) . . ?
C1B B3B C2B 62.16(12) . . ?
C1B B3B H3B 122.2 . . ?
C1B B3B B4B 58.48(13) . . ?
C1B B3B B7B 107.18(17) . . ?
C1B B3B B8B 105.46(18) . . ?
C2B B3B H3B 122.8 . . ?
C2B B3B B4B 108.06(17) . . ?
C2B B3B B7B 56.73(13) . . ?
C2B B3B B8B 104.57(17) . . ?
B4B B3B H3B 121.3 . . ?
B4B B3B B7B 108.62(18) . . ?
B4B B3B B8B 59.91(15) . . ?
B7B B3B H3B 122.3 . . ?
B8B B3B H3B 123.5 . . ?
B8B B3B B7B 60.15(14) . . ?
C4B C3B C1B 119.68(19) . . ?
C4B C3B C8B 120.47(19) . . ?
C8B C3B C1B 119.79(18) . . ?
C1B B4B B3B 59.13(13) . . ?
C1B B4B H4B 124.4 . . ?
C1B B4B B5B 57.27(13) . . ?
C1B B4B B8B 106.22(17) . . ?
C1B B4B B9B 105.02(17) . . ?
B3B B4B H4B 122.0 . . ?
B3B B4B B5B 106.25(17) . . ?
B3B B4B B8B 60.23(15) . . ?
B3B B4B B9B 107.82(18) . . ?
B5B B4B H4B 122.6 . . ?
B8B B4B H4B 121.4 . . ?
B8B B4B B5B 108.15(18) . . ?
B8B B4B B9B 60.42(16) . . ?
B9B B4B H4B 122.0 . . ?
B9B B4B B5B 60.27(15) . . ?
C3B C4B H4BA 119.2 . . ?
C5B C4B C3B 121.7(2) . . ?
C5B C4B H4BA 119.2 . . ?
C1B B5B B4B 58.94(13) . . ?
C1B B5B B6B 60.38(13) . . ?
C1B B5B B9B 105.74(18) . . ?
C1B B5B B10B 106.99(18) . . ?
B4B B5B B6B 107.99(18) . . ?
B4B B5B B9B 59.53(15) . . ?
B4B B5B B10B 107.76(19) . . ?
B9B B5B B6B 107.01(19) . . ?
B9B B5B B10B 59.77(15) . . ?
B10B B5B B6B 59.51(15) . . ?
C10B B5B C1B 115.38(19) . . ?
C10B B5B B4B 122.65(19) . . ?
C10B B5B B6B 115.78(19) . . ?
C10B B5B B9B 131.0(2) . . ?
C10B B5B B10B 125.5(2) . . ?
C4B C5B H5B 120.7 . . ?
C4B C5B C6B 118.6(2) . . ?
C6B C5B H5B 120.7 . . ?
C1B B6B B5B 56.54(13) . . ?
C1B B6B H6B 122.8 . . ?
C1B B6B B10B 104.55(17) . . ?
C1B B6B B11B 108.36(17) . . ?
C2B B6B C1B 62.45(12) . . ?
C2B B6B B5B 107.36(17) . . ?
C2B B6B H6B 121.9 . . ?
C2B B6B B10B 105.64(18) . . ?
C2B B6B B11B 58.77(14) . . ?
B5B B6B H6B 122.3 . . ?
B10B B6B B5B 60.23(14) . . ?
B10B B6B H6B 123.6 . . ?
B11B B6B B5B 108.59(18) . . ?
B11B B6B H6B 121.3 . . ?
B11B B6B B10B 59.70(15) . . ?
C5B C6B H6BA 119.8 . . ?
C7B C6B C5B 120.4(2) . . ?
C7B C6B H6BA 119.8 . . ?
C2B B7B B3B 60.67(13) . . ?
C2B B7B B8B 107.36(18) . . ?
C2B B7B B11B 58.78(14) . . ?
C2B B7B B12B 105.58(19) . . ?
B3B B7B B8B 59.76(14) . . ?
B3B B7B B11B 108.07(18) . . ?
B3B B7B B12B 107.31(19) . . ?
B8B B7B B11B 107.66(19) . . ?
B8B B7B B12B 59.91(16) . . ?
B11B B7B B12B 59.21(15) . . ?
C22B B7B C2B 115.0(2) . . ?
C22B B7B B3B 116.8(2) . . ?
C22B B7B B8B 126.6(2) . . ?
C22B B7B B11B 121.32(19) . . ?
C22B B7B B12B 130.3(2) . . ?
C6B C7B H7B 118.4 . . ?
C6B C7B C8B 123.1(2) . . ?
C8B C7B H7B 118.4 . . ?
B3B B8B B7B 60.09(14) . . ?
B3B B8B H8B 122.1 . . ?
B3B B8B B9B 107.06(19) . . ?
B3B B8B B12B 107.90(18) . . ?
B4B B8B B3B 59.87(14) . . ?
B4B B8B B7B 108.54(18) . . ?
B4B B8B H8B 121.5 . . ?
B4B B8B B9B 59.81(15) . . ?
B4B B8B B12B 108.2(2) . . ?
B7B B8B H8B 121.3 . . ?
B7B B8B B12B 60.33(15) . . ?
B9B B8B B7B 107.84(19) . . ?
B9B B8B H8B 122.3 . . ?
B9B B8B B12B 59.73(16) . . ?
B12B B8B H8B 121.6 . . ?
C3B C8B C9B 124.09(19) . . ?
C7B C8B C3B 115.7(2) . . ?
C7B C8B C9B 120.0(2) . . ?
B4B B9B B5B 60.20(14) . . ?
B4B B9B B8B 59.77(15) . . ?
B4B B9B H9B 121.3 . . ?
B4B B9B B10B 108.62(18) . . ?
B4B B9B B12B 108.6(2) . . ?
B5B B9B H9B 121.8 . . ?
B8B B9B B5B 107.58(19) . . ?
B8B B9B H9B 122.0 . . ?
B10B B9B B5B 60.17(15) . . ?
B10B B9B B8B 107.9(2) . . ?
B10B B9B H9B 121.5 . . ?
B12B B9B B5B 108.21(19) . . ?
B12B B9B B8B 60.24(16) . . ?
B12B B9B H9B 121.4 . . ?
B12B B9B B10B 60.04(16) . . ?
C10B C9B C8B 121.91(19) . . ?
C14B C9B C8B 120.7(2) . . ?
C14B C9B C10B 117.3(2) . . ?
B5B B10B H10B 121.3 . . ?
B6B B10B B5B 60.27(14) . . ?
B6B B10B B9B 107.85(18) . . ?
B6B B10B H10B 122.0 . . ?
B6B B10B B12B 107.39(19) . . ?
B9B B10B B5B 60.06(15) . . ?
B9B B10B H10B 121.7 . . ?
B11B B10B B5B 108.84(18) . . ?
B11B B10B B6B 59.97(15) . . ?
B11B B10B B9B 108.4(2) . . ?
B11B B10B H10B 121.2 . . ?
B11B B10B B12B 60.02(16) . . ?
B12B B10B B5B 108.03(19) . . ?
B12B B10B B9B 59.91(16) . . ?
B12B B10B H10B 122.1 . . ?
C9B C10B B5B 120.61(19) . . ?
C11B C10B B5B 120.0(2) . . ?
C11B C10B C9B 119.4(2) . . ?
C2B B11B B6B 58.88(13) . . ?
C2B B11B B7B 57.28(13) . . ?
C2B B11B B10B 106.21(18) . . ?
C2B B11B H11D 124.3 . . ?
C2B B11B B12B 105.39(18) . . ?
B6B B11B B7B 105.96(17) . . ?
B6B B11B H11D 122.1 . . ?
B6B B11B B12B 108.01(19) . . ?
B7B B11B H11D 122.7 . . ?
B10B B11B B6B 60.32(15) . . ?
B10B B11B B7B 108.08(19) . . ?
B10B B11B H11D 121.4 . . ?
B10B B11B B12B 60.46(16) . . ?
B12B B11B B7B 60.44(16) . . ?
B12B B11B H11D 121.7 . . ?
C10B C11B H11E 119.1 . . ?
C12B C11B C10B 121.9(2) . . ?
C12B C11B H11E 119.1 . . ?
B7B B12B H12D 122.1 . . ?
B8B B12B B7B 59.76(15) . . ?
B8B B12B H12D 121.6 . . ?
B9B B12B B7B 107.62(19) . . ?
B9B B12B B8B 60.03(16) . . ?
B9B B12B B10B 60.05(16) . . ?
B9B B12B H12D 121.7 . . ?
B10B B12B B7B 107.27(19) . . ?
B10B B12B B8B 107.8(2) . . ?
B10B B12B H12D 122.2 . . ?
B11B B12B B7B 60.35(15) . . ?
B11B B12B B8B 108.45(19) . . ?
B11B B12B B9B 108.1(2) . . ?
B11B B12B B10B 59.52(16) . . ?
B11B B12B H12D 121.4 . . ?
C11B C12B H12E 120.7 . . ?
C13B C12B C11B 118.7(2) . . ?
C13B C12B H12E 120.7 . . ?
C12B C13B H13B 119.6 . . ?
C14B C13B C12B 120.8(2) . . ?
C14B C13B H13B 119.6 . . ?
C9B C14B H14B 119.1 . . ?
C13B C14B C9B 121.8(2) . . ?
C13B C14B H14B 119.1 . . ?
C16B C15B C2B 119.44(19) . . ?
C16B C15B C20B 120.0(2) . . ?
C20B C15B C2B 120.58(19) . . ?
C15B C16B H16B 119.4 . . ?
C17B C16B C15B 121.3(2) . . ?
C17B C16B H16B 119.4 . . ?
C16B C17B H17B 120.4 . . ?
C16B C17B C18B 119.2(2) . . ?
C18B C17B H17B 120.4 . . ?
C17B C18B H18B 119.9 . . ?
C19B C18B C17B 120.1(2) . . ?
C19B C18B H18B 119.9 . . ?
C18B C19B H19B 118.6 . . ?
C18B C19B C20B 122.8(2) . . ?
C20B C19B H19B 118.6 . . ?
C15B C20B C21B 123.8(2) . . ?
C19B C20B C15B 116.4(2) . . ?
C19B C20B C21B 119.8(2) . . ?
C22B C21B C20B 121.6(2) . . ?
C26B C21B C20B 120.5(2) . . ?
C26B C21B C22B 117.8(2) . . ?
C21B C22B B7B 121.3(2) . . ?
C23B C22B B7B 119.2(2) . . ?
C23B C22B C21B 119.5(2) . . ?
C22B C23B H23B 119.4 . . ?
C24B C23B C22B 121.2(3) . . ?
C24B C23B H23B 119.4 . . ?
C23B C24B H24B 120.3 . . ?
C25B C24B C23B 119.3(3) . . ?
C25B C24B H24B 120.3 . . ?
C24B C25B H25B 119.8 . . ?
C24B C25B C26B 120.5(3) . . ?
C26B C25B H25B 119.8 . . ?
C21B C26B H26B 119.2 . . ?
C25B C26B C21B 121.6(3) . . ?
C25B C26B H26B 119.2 . . ?
B3C C1C C2C 60.16(11) . . ?
B3C C1C B6C 110.86(14) . . ?
C3C C1C C2C 123.22(15) . . ?
C3C C1C B3C 120.27(15) . . ?
C3C C1C B4C 119.29(15) . . ?
C3C C1C B5C 117.23(15) . . ?
C3C C1C B6C 118.36(15) . . ?
B4C C1C C2C 109.32(14) . . ?
B4C C1C B3C 62.18(12) . . ?
B4C C1C B6C 113.53(15) . . ?
B5C C1C C2C 109.41(14) . . ?
B5C C1C B3C 114.06(15) . . ?
B5C C1C B4C 63.39(12) . . ?
B5C C1C B6C 62.82(12) . . ?
B6C C1C C2C 58.75(11) . . ?
B3C C2C C1C 58.52(11) . . ?
B6C C2C C1C 60.00(11) . . ?
B6C C2C B3C 110.53(14) . . ?
B7C C2C C1C 109.17(14) . . ?
B7C C2C B3C 62.69(12) . . ?
B7C C2C B6C 114.13(15) . . ?
B7C C2C B11C 63.83(12) . . ?
B11C C2C C1C 109.34(14) . . ?
B11C C2C B3C 113.78(15) . . ?
B11C C2C B6C 62.17(12) . . ?
C15C C2C C1C 122.63(15) . . ?
C15C C2C B3C 117.82(15) . . ?
C15C C2C B6C 120.57(15) . . ?
C15C C2C B7C 117.52(15) . . ?
C15C C2C B11C 119.90(15) . . ?
C1C B3C C2C 61.32(11) . . ?
C1C B3C H3C 122.4 . . ?
C1C B3C B4C 58.65(11) . . ?
C1C B3C B7C 106.88(14) . . ?
C1C B3C B8C 105.63(15) . . ?
C2C B3C H3C 123.2 . . ?
C2C B3C B4C 107.47(14) . . ?
C2C B3C B7C 57.02(11) . . ?
C2C B3C B8C 104.72(14) . . ?
B4C B3C H3C 121.5 . . ?
B4C B3C B7C 108.50(16) . . ?
B4C B3C B8C 59.89(12) . . ?
B7C B3C H3C 122.2 . . ?
B8C B3C H3C 123.3 . . ?
B8C B3C B7C 60.25(12) . . ?
C4C C3C C1C 119.19(17) . . ?
C4C C3C C8C 120.38(18) . . ?
C8C C3C C1C 120.33(17) . . ?
C1C B4C B3C 59.16(11) . . ?
C1C B4C H4C 124.2 . . ?
C1C B4C B5C 57.63(11) . . ?
C1C B4C B8C 106.37(15) . . ?
C1C B4C B9C 105.72(15) . . ?
B3C B4C H4C 121.8 . . ?
B3C B4C B5C 106.92(15) . . ?
B3C B4C B8C 60.34(12) . . ?
B3C B4C B9C 108.32(16) . . ?
B5C B4C H4C 122.0 . . ?
B8C B4C H4C 121.3 . . ?
B8C B4C B5C 108.75(15) . . ?
B8C B4C B9C 60.44(12) . . ?
B9C B4C H4C 121.6 . . ?
B9C B4C B5C 60.86(12) . . ?
C3C C4C H4CA 119.3 . . ?
C5C C4C C3C 121.4(2) . . ?
C5C C4C H4CA 119.3 . . ?
C1C B5C B4C 58.98(11) . . ?
C1C B5C B6C 60.28(11) . . ?
C1C B5C B9C 105.64(15) . . ?
C1C B5C B10C 106.52(15) . . ?
B4C B5C B6C 108.03(15) . . ?
B4C B5C B9C 59.43(12) . . ?
B4C B5C B10C 107.64(15) . . ?
B6C B5C B9C 107.11(15) . . ?
B6C B5C B10C 59.25(12) . . ?
B10C B5C B9C 59.95(12) . . ?
C10C B5C C1C 115.19(17) . . ?
C10C B5C B4C 121.53(16) . . ?
C10C B5C B6C 116.62(16) . . ?
C10C B5C B9C 130.55(17) . . ?
C10C B5C B10C 126.72(16) . . ?
C4C C5C H5C 120.6 . . ?
C6C C5C C4C 118.8(2) . . ?
C6C C5C H5C 120.6 . . ?
C1C B6C B5C 56.90(11) . . ?
C1C B6C H6C 123.2 . . ?
C1C B6C B10C 104.86(15) . . ?
C1C B6C B11C 107.40(14) . . ?
C2C B6C C1C 61.25(11) . . ?
C2C B6C B5C 106.70(14) . . ?
C2C B6C H6C 122.6 . . ?
C2C B6C B10C 105.58(15) . . ?
C2C B6C B11C 58.45(12) . . ?
B5C B6C H6C 122.2 . . ?
B10C B6C B5C 60.49(12) . . ?
B10C B6C H6C 123.1 . . ?
B10C B6C B11C 60.05(13) . . ?
B11C B6C B5C 108.71(16) . . ?
B11C B6C H6C 121.5 . . ?
C5C C6C H6CA 119.8 . . ?
C7C C6C C5C 120.4(2) . . ?
C7C C6C H6CA 119.8 . . ?
C2C B7C B3C 60.28(11) . . ?
C2C B7C B8C 106.81(15) . . ?
C2C B7C B11C 58.60(12) . . ?
C2C B7C B12C 105.33(15) . . ?
B3C B7C B8C 59.66(12) . . ?
B3C B7C B11C 107.74(15) . . ?
B3C B7C B12C 107.21(15) . . ?
B8C B7C B11C 107.57(15) . . ?
B8C B7C B12C 59.92(12) . . ?
B11C B7C B12C 59.31(12) . . ?
C22C B7C C2C 115.09(16) . . ?
C22C B7C B3C 115.30(16) . . ?
C22C B7C B8C 125.84(16) . . ?
C22C B7C B11C 122.84(17) . . ?
C22C B7C B12C 131.57(17) . . ?
C6C C7C H7C 118.5 . . ?
C6C C7C C8C 122.9(2) . . ?
C8C C7C H7C 118.5 . . ?
B3C B8C B7C 60.10(12) . . ?
B3C B8C H8C 122.0 . . ?
B3C B8C B9C 107.48(15) . . ?
B3C B8C B12C 107.93(15) . . ?
B4C B8C B3C 59.77(12) . . ?
B4C B8C B7C 108.28(15) . . ?
B4C B8C H8C 121.7 . . ?
B4C B8C B9C 59.95(12) . . ?
B4C B8C B12C 107.87(15) . . ?
B7C B8C H8C 121.3 . . ?
B7C B8C B12C 60.40(12) . . ?
B9C B8C B7C 108.10(15) . . ?
B9C B8C H8C 122.0 . . ?
B9C B8C B12C 59.65(12) . . ?
B12C B8C H8C 121.7 . . ?
C3C C8C C9C 124.19(17) . . ?
C7C C8C C3C 116.08(19) . . ?
C7C C8C C9C 119.57(18) . . ?
B4C B9C B5C 59.70(12) . . ?
B4C B9C B8C 59.61(12) . . ?
B4C B9C H9C 121.9 . . ?
B4C B9C B10C 107.66(15) . . ?
B4C B9C B12C 108.20(16) . . ?
B5C B9C H9C 122.2 . . ?
B8C B9C B5C 107.18(15) . . ?
B8C B9C H9C 122.0 . . ?
B8C B9C B10C 107.83(16) . . ?
B10C B9C B5C 59.71(12) . . ?
B10C B9C H9C 121.9 . . ?
B12C B9C B5C 107.78(15) . . ?
B12C B9C B8C 60.40(12) . . ?
B12C B9C H9C 121.4 . . ?
B12C B9C B10C 60.02(12) . . ?
C10C C9C C8C 121.65(17) . . ?
C14C C9C C8C 120.74(18) . . ?
C14C C9C C10C 117.58(19) . . ?
B5C B10C B9C 60.33(12) . . ?
B5C B10C H10C 121.4 . . ?
B6C B10C B5C 60.26(12) . . ?
B6C B10C B9C 108.22(15) . . ?
B6C B10C H10C 121.7 . . ?
B6C B10C B11C 60.00(12) . . ?
B6C B10C B12C 107.68(16) . . ?
B9C B10C H10C 121.7 . . ?
B11C B10C B5C 108.48(15) . . ?
B11C B10C B9C 108.02(15) . . ?
B11C B10C H10C 121.5 . . ?
B11C B10C B12C 59.98(12) . . ?
B12C B10C B5C 107.92(15) . . ?
B12C B10C B9C 59.57(12) . . ?
B12C B10C H10C 122.1 . . ?
C9C C10C B5C 120.90(17) . . ?
C11C C10C B5C 119.81(18) . . ?
C11C C10C C9C 119.24(18) . . ?
C2C B11C B6C 59.38(12) . . ?
C2C B11C B7C 57.57(11) . . ?
C2C B11C B10C 106.21(15) . . ?
C2C B11C H11F 124.1 . . ?
C2C B11C B12C 105.54(15) . . ?
B6C B11C B7C 106.82(15) . . ?
B6C B11C B10C 59.95(12) . . ?
B6C B11C H11F 121.9 . . ?
B6C B11C B12C 108.05(15) . . ?
B7C B11C H11F 122.2 . . ?
B10C B11C B7C 108.44(15) . . ?
B10C B11C H11F 121.6 . . ?
B10C B11C B12C 60.50(12) . . ?
B12C B11C B7C 60.59(12) . . ?
B12C B11C H11F 121.8 . . ?
C10C C11C H11G 119.1 . . ?
C12C C11C C10C 121.8(2) . . ?
C12C C11C H11G 119.1 . . ?
B7C B12C H12F 122.1 . . ?
B8C B12C B7C 59.68(12) . . ?
B8C B12C H12F 121.8 . . ?
B9C B12C B7C 107.77(16) . . ?
B9C B12C B8C 59.95(12) . . ?
B9C B12C B10C 60.42(12) . . ?
B9C B12C H12F 121.4 . . ?
B10C B12C B7C 107.28(16) . . ?
B10C B12C B8C 107.80(16) . . ?
B10C B12C H12F 122.0 . . ?
B11C B12C B7C 60.10(12) . . ?
B11C B12C B8C 108.01(16) . . ?
B11C B12C B9C 108.34(16) . . ?
B11C B12C B10C 59.52(12) . . ?
B11C B12C H12F 121.6 . . ?
C11C C12C H12G 120.5 . . ?
C13C C12C C11C 119.1(2) . . ?
C13C C12C H12G 120.5 . . ?
C12C C13C H13C 119.9 . . ?
C14C C13C C12C 120.22(19) . . ?
C14C C13C H13C 119.9 . . ?
C9C C14C H14C 119.0 . . ?
C13C C14C C9C 122.0(2) . . ?
C13C C14C H14C 119.0 . . ?
C16C C15C C2C 119.50(17) . . ?
C16C C15C C20C 120.06(18) . . ?
C20C C15C C2C 120.40(17) . . ?
C15C C16C H16C 119.3 . . ?
C17C C16C C15C 121.3(2) . . ?
C17C C16C H16C 119.3 . . ?
C16C C17C H17C 120.4 . . ?
C18C C17C C16C 119.2(2) . . ?
C18C C17C H17C 120.4 . . ?
C17C C18C H18C 119.9 . . ?
C17C C18C C19C 120.2(2) . . ?
C19C C18C H18C 119.9 . . ?
C18C C19C H19C 118.7 . . ?
C18C C19C C20C 122.6(2) . . ?
C20C C19C H19C 118.7 . . ?
C15C C20C C21C 123.98(17) . . ?
C19C C20C C15C 116.55(19) . . ?
C19C C20C C21C 119.45(18) . . ?
C22C C21C C20C 121.88(17) . . ?
C26C C21C C20C 120.31(18) . . ?
C26C C21C C22C 117.80(19) . . ?
C21C C22C B7C 121.04(17) . . ?
C23C C22C B7C 119.54(18) . . ?
C23C C22C C21C 119.36(18) . . ?
C22C C23C H23C 119.1 . . ?
C24C C23C C22C 121.9(2) . . ?
C24C C23C H23C 119.1 . . ?
C23C C24C H24C 120.5 . . ?
C25C C24C C23C 119.0(2) . . ?
C25C C24C H24C 120.5 . . ?
C24C C25C H25C 119.8 . . ?
C24C C25C C26C 120.4(2) . . ?
C26C C25C H25C 119.8 . . ?
C21C C26C H26C 119.3 . . ?
C25C C26C C21C 121.4(2) . . ?
C25C C26C H26C 119.3 . . ?

loop_
_geom_bond_atom_site_label_1
_geom_bond_atom_site_label_2
_geom_bond_distance
_geom_bond_site_symmetry_2
_geom_bond_publ_flag
C1 C2 1.770(3) . ?
C1 B3 1.715(3) . ?
C1 C3 1.500(3) . ?
C1 B4 1.701(3) . ?
C1 B5 1.671(3) . ?
C1 B6 1.738(3) . ?
C2 B3 1.745(3) . ?
C2 B6 1.713(3) . ?
C2 B7 1.680(3) . ?
C2 B11 1.698(3) . ?
C2 C15 1.488(3) . ?
B3 H3 1.1100 . ?
B3 B4 1.761(3) . ?
B3 B7 1.778(3) . ?
B3 B8 1.772(3) . ?
C3 C4 1.394(3) . ?
C3 C8 1.414(3) . ?
B4 H4 1.1100 . ?
B4 B5 1.778(3) . ?
B4 B8 1.758(3) . ?
B4 B9 1.775(3) . ?
C4 H4A 0.9400 . ?
C4 C5 1.382(3) . ?
B5 B6 1.791(3) . ?
B5 B9 1.792(3) . ?
B5 B10 1.788(3) . ?
B5 C10 1.553(3) . ?
C5 H5 0.9400 . ?
C5 C6 1.384(3) . ?
B6 H6 1.1100 . ?
B6 B10 1.774(3) . ?
B6 B11 1.763(3) . ?
C6 H6A 0.9400 . ?
C6 C7 1.372(3) . ?
B7 B8 1.781(3) . ?
B7 B11 1.789(3) . ?
B7 B12 1.792(3) . ?
B7 C22 1.553(3) . ?
C7 H7 0.9400 . ?
C7 C8 1.411(3) . ?
B8 H8 1.1100 . ?
B8 B9 1.789(3) . ?
B8 B12 1.789(3) . ?
C8 C9 1.490(3) . ?
B9 H9 1.1100 . ?
B9 B10 1.789(3) . ?
B9 B12 1.780(3) . ?
C9 C10 1.408(3) . ?
C9 C14 1.402(3) . ?
B10 H10 1.1100 . ?
B10 B11 1.768(3) . ?
B10 B12 1.784(3) . ?
C10 C11 1.397(3) . ?
B11 H11 1.1100 . ?
B11 B12 1.774(3) . ?
C11 H11A 0.9400 . ?
C11 C12 1.376(3) . ?
B12 H12 1.1100 . ?
C12 H12A 0.9400 . ?
C12 C13 1.384(3) . ?
C13 H13 0.9400 . ?
C13 C14 1.377(3) . ?
C14 H14 0.9400 . ?
C15 C16 1.398(3) . ?
C15 C20 1.419(3) . ?
C16 H16 0.9400 . ?
C16 C17 1.380(3) . ?
C17 H17 0.9400 . ?
C17 C18 1.373(3) . ?
C18 H18 0.9400 . ?
C18 C19 1.379(3) . ?
C19 H19 0.9400 . ?
C19 C20 1.400(3) . ?
C20 C21 1.495(3) . ?
C21 C22 1.406(3) . ?
C21 C26 1.409(3) . ?
C22 C23 1.401(3) . ?
C23 H23 0.9400 . ?
C23 C24 1.380(3) . ?
C24 H24 0.9400 . ?
C24 C25 1.376(3) . ?
C25 H25 0.9400 . ?
C25 C26 1.380(3) . ?
C26 H26 0.9400 . ?
C1A C2A 1.792(3) . ?
C1A B3A 1.717(4) . ?
C1A C3A 1.491(3) . ?
C1A B4A 1.701(3) . ?
C1A B5A 1.671(3) . ?
C1A B6A 1.745(3) . ?
C2A B3A 1.746(3) . ?
C2A B6A 1.709(3) . ?
C2A B7A 1.673(4) . ?
C2A B11A 1.694(3) . ?
C2A C15A 1.491(3) . ?
B3A H3A 1.1100 . ?
B3A B4A 1.766(4) . ?
B3A B7A 1.783(4) . ?
B3A B8A 1.767(4) . ?
C3A C4A 1.397(3) . ?
C3A C8A 1.416(3) . ?
B4A H4AA 1.1100 . ?
B4A B5A 1.786(4) . ?
B4A B8A 1.758(5) . ?
B4A B9A 1.769(4) . ?
C4A H4AB 0.9400 . ?
C4A C5A 1.377(3) . ?
B5A B6A 1.790(3) . ?
B5A B9A 1.788(5) . ?
B5A B10A 1.792(4) . ?
B5A C10A 1.540(4) . ?
C5A H5A 0.9400 . ?
C5A C6A 1.379(4) . ?
B6A H6AA 1.1100 . ?
B6A B10A 1.767(4) . ?
B6A B11A 1.766(4) . ?
C6A H6AB 0.9400 . ?
C6A C7A 1.374(4) . ?
B7A B8A 1.774(4) . ?
B7A B11A 1.789(4) . ?
B7A B12A 1.774(4) . ?
B7A C22A 1.551(4) . ?
C7A H7A 0.9400 . ?
C7A C8A 1.395(3) . ?
B8A H8A 1.1100 . ?
B8A B9A 1.782(5) . ?
B8A B12A 1.788(5) . ?
C8A C9A 1.496(3) . ?
B9A H9A 1.1100 . ?
B9A B10A 1.787(4) . ?
B9A B12A 1.775(5) . ?
C9A C10A 1.404(4) . ?
C9A C14A 1.405(4) . ?
B10A H10A 1.1100 . ?
B10A B11A 1.758(4) . ?
B10A B12A 1.782(5) . ?
C10A C11A 1.404(3) . ?
B11A H11B 1.1100 . ?
B11A B12A 1.764(4) . ?
C11A H11C 0.9400 . ?
C11A C12A 1.384(5) . ?
B12A H12B 1.1100 . ?
C12A H12C 0.9400 . ?
C12A C13A 1.367(5) . ?
C13A H13A 0.9400 . ?
C13A C14A 1.381(4) . ?
C14A H14A 0.9400 . ?
C15A C16A 1.386(3) . ?
C15A C20A 1.425(3) . ?
C16A H16A 0.9400 . ?
C16A C17A 1.382(3) . ?
C17A H17A 0.9400 . ?
C17A C18A 1.390(4) . ?
C18A H18A 0.9400 . ?
C18A C19A 1.358(4) . ?
C19A H19A 0.9400 . ?
C19A C20A 1.395(4) . ?
C20A C21A 1.489(4) . ?
C21A C22A 1.397(4) . ?
C21A C26A 1.413(4) . ?
C22A C23A 1.400(4) . ?
C23A H23A 0.9400 . ?
C23A C24A 1.377(5) . ?
C24A H24A 0.9400 . ?
C24A C25A 1.362(6) . ?
C25A H25A 0.9400 . ?
C25A C26A 1.374(5) . ?
C26A H26A 0.9400 . ?
C1B C2B 1.786(3) . ?
C1B B3B 1.712(3) . ?
C1B C3B 1.496(3) . ?
C1B B4B 1.700(3) . ?
C1B B5B 1.669(3) . ?
C1B B6B 1.739(3) . ?
C2B B3B 1.747(3) . ?
C2B B6B 1.705(3) . ?
C2B B7B 1.675(3) . ?
C2B B11B 1.703(3) . ?
C2B C15B 1.490(3) . ?
B3B H3B 1.1100 . ?
B3B B4B 1.767(4) . ?
B3B B7B 1.779(3) . ?
B3B B8B 1.773(4) . ?
C3B C4B 1.392(3) . ?
C3B C8B 1.419(3) . ?
B4B H4B 1.1100 . ?
B4B B5B 1.780(4) . ?
B4B B8B 1.768(4) . ?
B4B B9B 1.768(4) . ?
C4B H4BA 0.9400 . ?
C4B C5B 1.374(3) . ?
B5B B6B 1.784(3) . ?
B5B B9B 1.782(4) . ?
B5B B10B 1.783(4) . ?
B5B C10B 1.547(3) . ?
C5B H5B 0.9400 . ?
C5B C6B 1.386(3) . ?
B6B H6B 1.1100 . ?
B6B B10B 1.770(4) . ?
B6B B11B 1.764(4) . ?
C6B H6BA 0.9400 . ?
C6B C7B 1.366(3) . ?
B7B B8B 1.780(4) . ?
B7B B11B 1.789(4) . ?
B7B B12B 1.791(4) . ?
B7B C22B 1.553(4) . ?
C7B H7B 0.9400 . ?
C7B C8B 1.403(3) . ?
B8B H8B 1.1100 . ?
B8B B9B 1.779(4) . ?
B8B B12B 1.783(4) . ?
C8B C9B 1.486(3) . ?
B9B H9B 1.1100 . ?
B9B B10B 1.776(4) . ?
B9B B12B 1.774(4) . ?
C9B C10B 1.410(3) . ?
C9B C14B 1.408(3) . ?
B10B H10B 1.1100 . ?
B10B B11B 1.759(4) . ?
B10B B12B 1.776(4) . ?
C10B C11B 1.396(3) . ?
B11B H11D 1.1100 . ?
B11B B12B 1.768(4) . ?
C11B H11E 0.9400 . ?
C11B C12B 1.382(4) . ?
B12B H12D 1.1100 . ?
C12B H12E 0.9400 . ?
C12B C13B 1.377(4) . ?
C13B H13B 0.9400 . ?
C13B C14B 1.370(3) . ?
C14B H14B 0.9400 . ?
C15B C16B 1.397(3) . ?
C15B C20B 1.414(3) . ?
C16B H16B 0.9400 . ?
C16B C17B 1.377(3) . ?
C17B H17B 0.9400 . ?
C17B C18B 1.380(3) . ?
C18B H18B 0.9400 . ?
C18B C19B 1.367(3) . ?
C19B H19B 0.9400 . ?
C19B C20B 1.401(3) . ?
C20B C21B 1.491(3) . ?
C21B C22B 1.403(3) . ?
C21B C26B 1.402(3) . ?
C22B C23B 1.401(3) . ?
C23B H23B 0.9400 . ?
C23B C24B 1.383(4) . ?
C24B H24B 0.9400 . ?
C24B C25B 1.372(4) . ?
C25B H25B 0.9400 . ?
C25B C26B 1.376(4) . ?
C26B H26B 0.9400 . ?
C1C C2C 1.761(2) . ?
C1C B3C 1.712(3) . ?
C1C C3C 1.497(3) . ?
C1C B4C 1.703(3) . ?
C1C B5C 1.678(3) . ?
C1C B6C 1.740(3) . ?
C2C B3C 1.741(3) . ?
C2C B6C 1.717(3) . ?
C2C B7C 1.682(3) . ?
C2C B11C 1.701(3) . ?
C2C C15C 1.493(3) . ?
B3C H3C 1.1100 . ?
B3C B4C 1.764(3) . ?
B3C B7C 1.781(3) . ?
B3C B8C 1.774(3) . ?
C3C C4C 1.398(3) . ?
C3C C8C 1.414(3) . ?
B4C H4C 1.1100 . ?
B4C B5C 1.777(3) . ?
B4C B8C 1.766(3) . ?
B4C B9C 1.772(3) . ?
C4C H4CA 0.9400 . ?
C4C C5C 1.381(3) . ?
B5C B6C 1.782(3) . ?
B5C B9C 1.797(3) . ?
B5C B10C 1.786(3) . ?
B5C C10C 1.551(3) . ?
C5C H5C 0.9400 . ?
C5C C6C 1.380(3) . ?
B6C H6C 1.1100 . ?
B6C B10C 1.764(3) . ?
B6C B11C 1.765(3) . ?
C6C H6CA 0.9400 . ?
C6C C7C 1.370(3) . ?
B7C B8C 1.784(3) . ?
B7C B11C 1.788(3) . ?
B7C B12C 1.797(3) . ?
B7C C22C 1.555(3) . ?
C7C H7C 0.9400 . ?
C7C C8C 1.405(3) . ?
B8C H8C 1.1100 . ?
B8C B9C 1.780(3) . ?
B8C B12C 1.788(3) . ?
C8C C9C 1.488(3) . ?
B9C H9C 1.1100 . ?
B9C B10C 1.790(3) . ?
B9C B12C 1.775(3) . ?
C9C C10C 1.410(3) . ?
C9C C14C 1.405(3) . ?
B10C H10C 1.1100 . ?
B10C B11C 1.766(3) . ?
B10C B12C 1.783(3) . ?
C10C C11C 1.397(3) . ?
B11C H11F 1.1100 . ?
B11C B12C 1.774(3) . ?
C11C H11G 0.9400 . ?
C11C C12C 1.383(3) . ?
B12C H12F 1.1100 . ?
C12C H12G 0.9400 . ?
C12C C13C 1.380(3) . ?
C13C H13C 0.9400 . ?
C13C C14C 1.376(3) . ?
C14C H14C 0.9400 . ?
C15C C16C 1.395(3) . ?
C15C C20C 1.417(3) . ?
C16C H16C 0.9400 . ?
C16C C17C 1.380(3) . ?
C17C H17C 0.9400 . ?
C17C C18C 1.373(3) . ?
C18C H18C 0.9400 . ?
C18C C19C 1.379(3) . ?
C19C H19C 0.9400 . ?
C19C C20C 1.397(3) . ?
C20C C21C 1.498(3) . ?
C21C C22C 1.407(3) . ?
C21C C26C 1.406(3) . ?
C22C C23C 1.397(3) . ?
C23C H23C 0.9400 . ?
C23C C24C 1.379(3) . ?
C24C H24C 0.9400 . ?
C24C C25C 1.376(3) . ?
C25C H25C 0.9400 . ?
C25C C26C 1.385(3) . ?
C26C H26C 0.9400 . ?

loop_
_geom_torsion_atom_site_label_1
_geom_torsion_atom_site_label_2
_geom_torsion_atom_site_label_3
_geom_torsion_atom_site_label_4
_geom_torsion
_geom_torsion_site_symmetry_1
_geom_torsion_site_symmetry_2
_geom_torsion_site_symmetry_3
_geom_torsion_site_symmetry_4
_geom_torsion_publ_flag
C1 C2 B3 B4 37.39(13) . . . . ?
C1 C2 B3 B7 138.12(15) . . . . ?
C1 C2 B3 B8 99.73(16) . . . . ?
C1 C2 B6 B5 -35.34(13) . . . . ?
C1 C2 B6 B10 -98.26(16) . . . . ?
C1 C2 B6 B11 -137.02(15) . . . . ?
C1 C2 B7 B3 -36.89(13) . . . . ?
C1 C2 B7 B8 1.82(19) . . . . ?
C1 C2 B7 B11 102.57(15) . . . . ?
C1 C2 B7 B12 64.70(17) . . . . ?
C1 C2 B7 C22 -143.04(16) . . . . ?
C1 C2 B11 B6 38.59(13) . . . . ?
C1 C2 B11 B7 -102.06(15) . . . . ?
C1 C2 B11 B10 -0.55(18) . . . . ?
C1 C2 B11 B12 -63.72(17) . . . . ?
C1 C2 C15 C16 -45.2(2) . . . . ?
C1 C2 C15 C20 136.05(17) . . . . ?
C1 B3 B4 B5 33.34(14) . . . . ?
C1 B3 B4 B8 135.78(16) . . . . ?
C1 B3 B4 B9 97.28(16) . . . . ?
C1 B3 B7 C2 37.79(14) . . . . ?
C1 B3 B7 B8 -98.41(16) . . . . ?
C1 B3 B7 B11 2.2(2) . . . . ?
C1 B3 B7 B12 -60.48(18) . . . . ?
C1 B3 B7 C22 143.62(16) . . . . ?
C1 B3 B8 B4 -38.12(14) . . . . ?
C1 B3 B8 B7 100.81(15) . . . . ?
C1 B3 B8 B9 -0.3(2) . . . . ?
C1 B3 B8 B12 62.70(19) . . . . ?
C1 C3 C4 C5 -178.8(2) . . . . ?
C1 C3 C8 C7 178.63(18) . . . . ?
C1 C3 C8 C9 3.1(3) . . . . ?
C1 B4 B5 B6 36.49(14) . . . . ?
C1 B4 B5 B9 136.49(17) . . . . ?
C1 B4 B5 B10 99.21(17) . . . . ?
C1 B4 B5 C10 -102.2(2) . . . . ?
C1 B4 B8 B3 38.76(14) . . . . ?
C1 B4 B8 B7 1.9(2) . . . . ?
C1 B4 B8 B9 -98.78(16) . . . . ?
C1 B4 B8 B12 -61.88(19) . . . . ?
C1 B4 B9 B5 -36.97(14) . . . . ?
C1 B4 B9 B8 100.64(16) . . . . ?
C1 B4 B9 B10 0.3(2) . . . . ?
C1 B4 B9 B12 63.61(18) . . . . ?
C1 B5 B6 C2 37.64(14) . . . . ?
C1 B5 B6 B10 136.31(16) . . . . ?
C1 B5 B6 B11 99.23(16) . . . . ?
C1 B5 B9 B4 37.87(15) . . . . ?
C1 B5 B9 B8 0.7(2) . . . . ?
C1 B5 B9 B10 -100.30(17) . . . . ?
C1 B5 B9 B12 -62.62(19) . . . . ?
C1 B5 B10 B6 -38.71(14) . . . . ?
C1 B5 B10 B9 99.17(16) . . . . ?
C1 B5 B10 B11 -1.8(2) . . . . ?
C1 B5 B10 B12 61.56(19) . . . . ?
C1 B5 C10 C9 5.3(3) . . . . ?
C1 B5 C10 C11 -178.60(17) . . . . ?
C1 B6 B10 B5 36.49(14) . . . . ?
C1 B6 B10 B9 -1.3(2) . . . . ?
C1 B6 B10 B11 -102.15(16) . . . . ?
C1 B6 B10 B12 -64.39(19) . . . . ?
C1 B6 B11 C2 -39.01(14) . . . . ?
C1 B6 B11 B7 -5.0(2) . . . . ?
C1 B6 B11 B10 96.83(16) . . . . ?
C1 B6 B11 B12 58.59(19) . . . . ?
C2 C1 B3 B4 -137.31(15) . . . . ?
C2 C1 B3 B7 -35.76(13) . . . . ?
C2 C1 B3 B8 -98.67(15) . . . . ?
C2 C1 C3 C4 -48.2(3) . . . . ?
C2 C1 C3 C8 134.06(18) . . . . ?
C2 C1 B4 B3 38.49(14) . . . . ?
C2 C1 B4 B5 -102.86(15) . . . . ?
C2 C1 B4 B8 -0.80(19) . . . . ?
C2 C1 B4 B9 -64.39(18) . . . . ?
C2 C1 B5 B4 102.35(15) . . . . ?
C2 C1 B5 B6 -36.93(13) . . . . ?
C2 C1 B5 B9 64.19(18) . . . . ?
C2 C1 B5 B10 1.45(18) . . . . ?
C2 C1 B5 C10 -142.91(16) . . . . ?
C2 C1 B6 B5 138.35(15) . . . . ?
C2 C1 B6 B10 100.12(15) . . . . ?
C2 C1 B6 B11 37.54(14) . . . . ?
C2 B3 B4 C1 -38.71(14) . . . . ?
C2 B3 B4 B5 -5.4(2) . . . . ?
C2 B3 B4 B8 97.07(16) . . . . ?
C2 B3 B4 B9 58.57(19) . . . . ?
C2 B3 B7 B8 -136.21(16) . . . . ?
C2 B3 B7 B11 -35.62(14) . . . . ?
C2 B3 B7 B12 -98.27(15) . . . . ?
C2 B3 B7 C22 105.83(18) . . . . ?
C2 B3 B8 B4 -102.07(16) . . . . ?
C2 B3 B8 B7 36.86(13) . . . . ?
C2 B3 B8 B9 -64.23(18) . . . . ?
C2 B3 B8 B12 -1.3(2) . . . . ?
C2 B6 B10 B5 100.59(15) . . . . ?
C2 B6 B10 B9 62.83(19) . . . . ?
C2 B6 B10 B11 -38.05(14) . . . . ?
C2 B6 B10 B12 -0.3(2) . . . . ?
C2 B6 B11 B7 33.96(14) . . . . ?
C2 B6 B11 B10 135.84(16) . . . . ?
C2 B6 B11 B12 97.59(16) . . . . ?
C2 B7 B8 B3 -39.08(14) . . . . ?
C2 B7 B8 B4 -2.3(2) . . . . ?
C2 B7 B8 B9 61.23(19) . . . . ?
C2 B7 B8 B12 98.35(16) . . . . ?
C2 B7 B11 B6 -34.69(14) . . . . ?
C2 B7 B11 B10 -98.25(16) . . . . ?
C2 B7 B11 B12 -136.57(17) . . . . ?
C2 B7 B12 B8 -101.14(16) . . . . ?
C2 B7 B12 B9 -63.83(18) . . . . ?
C2 B7 B12 B10 -0.3(2) . . . . ?
C2 B7 B12 B11 37.46(14) . . . . ?
C2 B7 C22 C21 0.3(3) . . . . ?
C2 B7 C22 C23 177.89(17) . . . . ?
C2 B11 B12 B7 -37.02(14) . . . . ?
C2 B11 B12 B8 -0.1(2) . . . . ?
C2 B11 B12 B9 63.56(19) . . . . ?
C2 B11 B12 B10 100.38(16) . . . . ?
C2 C15 C16 C17 179.01(19) . . . . ?
C2 C15 C20 C19 -177.91(17) . . . . ?
C2 C15 C20 C21 3.4(3) . . . . ?
B3 C1 C2 B6 146.40(16) . . . . ?
B3 C1 C2 B7 38.70(14) . . . . ?
B3 C1 C2 B11 106.75(16) . . . . ?
B3 C1 C2 C15 -103.99(18) . . . . ?
B3 C1 C3 C4 23.8(3) . . . . ?
B3 C1 C3 C8 -153.90(18) . . . . ?
B3 C1 B4 B5 -141.35(16) . . . . ?
B3 C1 B4 B8 -39.29(14) . . . . ?
B3 C1 B4 B9 -102.88(17) . . . . ?
B3 C1 B5 B4 37.22(16) . . . . ?
B3 C1 B5 B6 -102.05(16) . . . . ?
B3 C1 B5 B9 -0.9(2) . . . . ?
B3 C1 B5 B10 -63.68(19) . . . . ?
B3 C1 B5 C10 151.97(16) . . . . ?
B3 C1 B6 C2 -30.85(14) . . . . ?
B3 C1 B6 B5 107.50(17) . . . . ?
B3 C1 B6 B10 69.26(19) . . . . ?
B3 C1 B6 B11 6.7(2) . . . . ?
B3 C2 B6 C1 30.21(14) . . . . ?
B3 C2 B6 B5 -5.13(19) . . . . ?
B3 C2 B6 B10 -68.04(18) . . . . ?
B3 C2 B6 B11 -106.81(16) . . . . ?
B3 C2 B7 B8 38.70(14) . . . . ?
B3 C2 B7 B11 139.46(16) . . . . ?
B3 C2 B7 B12 101.58(16) . . . . ?
B3 C2 B7 C22 -106.15(18) . . . . ?
B3 C2 B11 B6 101.60(17) . . . . ?
B3 C2 B11 B7 -39.05(15) . . . . ?
B3 C2 B11 B10 62.46(19) . . . . ?
B3 C2 B11 B12 -0.7(2) . . . . ?
B3 C2 C15 C16 -113.4(2) . . . . ?
B3 C2 C15 C20 67.8(2) . . . . ?
B3 B4 B5 C1 -34.17(14) . . . . ?
B3 B4 B5 B6 2.3(2) . . . . ?
B3 B4 B5 B9 102.33(17) . . . . ?
B3 B4 B5 B10 65.05(19) . . . . ?
B3 B4 B5 C10 -136.37(19) . . . . ?
B3 B4 B8 B7 -36.86(15) . . . . ?
B3 B4 B8 B9 -137.54(16) . . . . ?
B3 B4 B8 B12 -100.64(17) . . . . ?
B3 B4 B9 B5 -99.28(17) . . . . ?
B3 B4 B9 B8 38.33(14) . . . . ?
B3 B4 B9 B10 -61.98(19) . . . . ?
B3 B4 B9 B12 1.3(2) . . . . ?
B3 B7 B8 B4 36.76(15) . . . . ?
B3 B7 B8 B9 100.31(17) . . . . ?
B3 B7 B8 B12 137.43(16) . . . . ?
B3 B7 B11 C2 36.48(14) . . . . ?
B3 B7 B11 B6 1.8(2) . . . . ?
B3 B7 B11 B10 -61.76(19) . . . . ?
B3 B7 B11 B12 -100.09(17) . . . . ?
B3 B7 B12 B8 -37.76(14) . . . . ?
B3 B7 B12 B9 -0.45(19) . . . . ?
B3 B7 B12 B10 63.11(19) . . . . ?
B3 B7 B12 B11 100.84(16) . . . . ?
B3 B7 C22 C21 -67.4(2) . . . . ?
B3 B7 C22 C23 110.2(2) . . . . ?
B3 B8 B9 B4 -37.75(15) . . . . ?
B3 B8 B9 B5 -0.2(2) . . . . ?
B3 B8 B9 B10 62.81(19) . . . . ?
B3 B8 B9 B12 100.82(17) . . . . ?
B3 B8 B12 B7 38.03(14) . . . . ?
B3 B8 B12 B9 -100.31(17) . . . . ?
B3 B8 B12 B10 -62.1(2) . . . . ?
B3 B8 B12 B11 0.9(2) . . . . ?
C3 C1 C2 B3 109.09(19) . . . . ?
C3 C1 C2 B6 -104.51(19) . . . . ?
C3 C1 C2 B7 147.79(17) . . . . ?
C3 C1 C2 B11 -144.17(17) . . . . ?
C3 C1 C2 C15 5.1(3) . . . . ?
C3 C1 B3 C2 -112.72(18) . . . . ?
C3 C1 B3 B4 109.97(19) . . . . ?
C3 C1 B3 B7 -148.49(17) . . . . ?
C3 C1 B3 B8 148.60(17) . . . . ?
C3 C1 B4 B3 -111.04(19) . . . . ?
C3 C1 B4 B5 107.61(19) . . . . ?
C3 C1 B4 B8 -150.33(17) . . . . ?
C3 C1 B4 B9 146.08(17) . . . . ?
C3 C1 B5 B4 -111.76(18) . . . . ?
C3 C1 B5 B6 108.96(18) . . . . ?
C3 C1 B5 B9 -149.91(16) . . . . ?
C3 C1 B5 B10 147.34(16) . . . . ?
C3 C1 B5 C10 3.0(2) . . . . ?
C3 C1 B6 C2 113.37(18) . . . . ?
C3 C1 B6 B5 -108.28(19) . . . . ?
C3 C1 B6 B10 -146.51(17) . . . . ?
C3 C1 B6 B11 150.91(17) . . . . ?
C3 C4 C5 C6 -0.4(4) . . . . ?
C3 C8 C9 C10 5.8(3) . . . . ?
C3 C8 C9 C14 -176.29(19) . . . . ?
B4 C1 C2 B3 -39.37(14) . . . . ?
B4 C1 C2 B6 107.04(16) . . . . ?
B4 C1 C2 B7 -0.66(19) . . . . ?
B4 C1 C2 B11 67.38(17) . . . . ?
B4 C1 C2 C15 -143.36(17) . . . . ?
B4 C1 B3 C2 137.31(15) . . . . ?
B4 C1 B3 B7 101.55(17) . . . . ?
B4 C1 B3 B8 38.63(15) . . . . ?
B4 C1 C3 C4 97.1(2) . . . . ?
B4 C1 C3 C8 -80.7(2) . . . . ?
B4 C1 B5 B6 -139.28(16) . . . . ?
B4 C1 B5 B9 -38.16(15) . . . . ?
B4 C1 B5 B10 -100.90(16) . . . . ?
B4 C1 B5 C10 114.74(19) . . . . ?
B4 C1 B6 C2 -98.54(16) . . . . ?
B4 C1 B6 B5 39.82(15) . . . . ?
B4 C1 B6 B10 1.6(2) . . . . ?
B4 C1 B6 B11 -61.0(2) . . . . ?
B4 B3 B7 C2 99.53(16) . . . . ?
B4 B3 B7 B8 -36.68(14) . . . . ?
B4 B3 B7 B11 63.91(19) . . . . ?
B4 B3 B7 B12 1.26(19) . . . . ?
B4 B3 B7 C22 -154.64(16) . . . . ?
B4 B3 B8 B7 138.93(16) . . . . ?
B4 B3 B8 B9 37.84(15) . . . . ?
B4 B3 B8 B12 100.82(17) . . . . ?
B4 B5 B6 C1 -35.99(14) . . . . ?
B4 B5 B6 C2 1.7(2) . . . . ?
B4 B5 B6 B10 100.32(17) . . . . ?
B4 B5 B6 B11 63.24(19) . . . . ?
B4 B5 B9 B8 -37.18(15) . . . . ?
B4 B5 B9 B10 -138.17(17) . . . . ?
B4 B5 B9 B12 -100.49(17) . . . . ?
B4 B5 B10 B6 -100.75(17) . . . . ?
B4 B5 B10 B9 37.13(15) . . . . ?
B4 B5 B10 B11 -63.82(19) . . . . ?
B4 B5 B10 B12 -0.5(2) . . . . ?
B4 B5 C10 C9 73.7(3) . . . . ?
B4 B5 C10 C11 -110.2(2) . . . . ?
B4 B8 B9 B5 37.51(15) . . . . ?
B4 B8 B9 B10 100.56(17) . . . . ?
B4 B8 B9 B12 138.57(16) . . . . ?
B4 B8 B12 B7 101.27(17) . . . . ?
B4 B8 B12 B9 -37.06(15) . . . . ?
B4 B8 B12 B10 1.1(2) . . . . ?
B4 B8 B12 B11 64.1(2) . . . . ?
B4 B9 B10 B5 -37.26(15) . . . . ?
B4 B9 B10 B6 0.6(2) . . . . ?
B4 B9 B10 B11 63.8(2) . . . . ?
B4 B9 B10 B12 100.46(17) . . . . ?
B4 B9 B12 B7 -0.5(2) . . . . ?
B4 B9 B12 B8 36.56(14) . . . . ?
B4 B9 B12 B10 -100.76(17) . . . . ?
B4 B9 B12 B11 -64.22(19) . . . . ?
C4 C3 C8 C7 0.9(3) . . . . ?
C4 C3 C8 C9 -174.56(18) . . . . ?
C4 C5 C6 C7 1.9(4) . . . . ?
B5 C1 C2 B3 -107.33(16) . . . . ?
B5 C1 C2 B6 39.07(14) . . . . ?
B5 C1 C2 B7 -68.63(17) . . . . ?
B5 C1 C2 B11 -0.59(18) . . . . ?
B5 C1 C2 C15 148.68(16) . . . . ?
B5 C1 B3 C2 99.45(16) . . . . ?
B5 C1 B3 B4 -37.86(16) . . . . ?
B5 C1 B3 B7 63.7(2) . . . . ?
B5 C1 B3 B8 0.8(2) . . . . ?
B5 C1 C3 C4 170.77(18) . . . . ?
B5 C1 C3 C8 -7.0(3) . . . . ?
B5 C1 B4 B3 141.35(16) . . . . ?
B5 C1 B4 B8 102.06(17) . . . . ?
B5 C1 B4 B9 38.47(15) . . . . ?
B5 C1 B6 C2 -138.35(15) . . . . ?
B5 C1 B6 B10 -38.23(15) . . . . ?
B5 C1 B6 B11 -100.81(17) . . . . ?
B5 B4 B8 B3 99.20(17) . . . . ?
B5 B4 B8 B7 62.3(2) . . . . ?
B5 B4 B8 B9 -38.34(15) . . . . ?
B5 B4 B8 B12 -1.4(2) . . . . ?
B5 B4 B9 B8 137.61(17) . . . . ?
B5 B4 B9 B10 37.30(15) . . . . ?
B5 B4 B9 B12 100.58(17) . . . . ?
B5 B6 B10 B9 -37.76(15) . . . . ?
B5 B6 B10 B11 -138.64(16) . . . . ?
B5 B6 B10 B12 -100.87(17) . . . . ?
B5 B6 B11 C2 -98.66(16) . . . . ?
B5 B6 B11 B7 -64.70(19) . . . . ?
B5 B6 B11 B10 37.18(14) . . . . ?
B5 B6 B11 B12 -1.1(2) . . . . ?
B5 B9 B10 B6 37.87(15) . . . . ?
B5 B9 B10 B11 101.06(17) . . . . ?
B5 B9 B10 B12 137.72(16) . . . . ?
B5 B9 B12 B7 62.59(18) . . . . ?
B5 B9 B12 B8 99.66(17) . . . . ?
B5 B9 B12 B10 -37.66(15) . . . . ?
B5 B9 B12 B11 -1.1(2) . . . . ?
B5 B10 B11 C2 1.42(19) . . . . ?
B5 B10 B11 B6 -37.23(14) . . . . ?
B5 B10 B11 B7 61.98(19) . . . . ?
B5 B10 B11 B12 100.27(17) . . . . ?
B5 B10 B12 B7 -63.3(2) . . . . ?
B5 B10 B12 B8 -0.4(2) . . . . ?
B5 B10 B12 B9 37.76(15) . . . . ?
B5 B10 B12 B11 -101.30(17) . . . . ?
B5 C10 C11 C12 -174.51(19) . . . . ?
C5 C6 C7 C8 -2.1(4) . . . . ?
B6 C1 C2 B3 -146.40(16) . . . . ?
B6 C1 C2 B7 -107.70(16) . . . . ?
B6 C1 C2 B11 -39.66(14) . . . . ?
B6 C1 C2 C15 109.61(18) . . . . ?
B6 C1 B3 C2 30.28(14) . . . . ?
B6 C1 B3 B4 -107.03(17) . . . . ?
B6 C1 B3 B7 -5.5(2) . . . . ?
B6 C1 B3 B8 -68.40(18) . . . . ?
B6 C1 C3 C4 -116.7(2) . . . . ?
B6 C1 C3 C8 65.5(2) . . . . ?
B6 C1 B4 B3 101.65(17) . . . . ?
B6 C1 B4 B5 -39.69(15) . . . . ?
B6 C1 B4 B8 62.37(19) . . . . ?
B6 C1 B4 B9 -1.2(2) . . . . ?
B6 C1 B5 B4 139.28(16) . . . . ?
B6 C1 B5 B9 101.12(16) . . . . ?
B6 C1 B5 B10 38.37(14) . . . . ?
B6 C1 B5 C10 -105.98(18) . . . . ?
B6 C2 B3 C1 -30.73(14) . . . . ?
B6 C2 B3 B4 6.7(2) . . . . ?
B6 C2 B3 B7 107.39(16) . . . . ?
B6 C2 B3 B8 69.00(18) . . . . ?
B6 C2 B7 B3 -101.49(17) . . . . ?
B6 C2 B7 B8 -62.79(19) . . . . ?
B6 C2 B7 B11 37.97(15) . . . . ?
B6 C2 B7 B12 0.1(2) . . . . ?
B6 C2 B7 C22 152.35(16) . . . . ?
B6 C2 B11 B7 -140.65(16) . . . . ?
B6 C2 B11 B10 -39.14(14) . . . . ?
B6 C2 B11 B12 -102.31(17) . . . . ?
B6 C2 C15 C16 26.7(3) . . . . ?
B6 C2 C15 C20 -152.06(17) . . . . ?
B6 B5 B9 B4 100.95(17) . . . . ?
B6 B5 B9 B8 63.77(19) . . . . ?
B6 B5 B9 B10 -37.22(14) . . . . ?
B6 B5 B9 B12 0.5(2) . . . . ?
B6 B5 B10 B9 137.88(16) . . . . ?
B6 B5 B10 B11 36.93(14) . . . . ?
B6 B5 B10 B12 100.27(17) . . . . ?
B6 B5 C10 C9 -62.2(2) . . . . ?
B6 B5 C10 C11 113.9(2) . . . . ?
B6 B10 B11 C2 38.65(13) . . . . ?
B6 B10 B11 B7 99.20(16) . . . . ?
B6 B10 B11 B12 137.50(16) . . . . ?
B6 B10 B12 B7 0.3(2) . . . . ?
B6 B10 B12 B8 63.2(2) . . . . ?
B6 B10 B12 B9 101.40(17) . . . . ?
B6 B10 B12 B11 -37.66(15) . . . . ?
B6 B11 B12 B7 -99.22(16) . . . . ?
B6 B11 B12 B8 -62.34(19) . . . . ?
B6 B11 B12 B9 1.4(2) . . . . ?
B6 B11 B12 B10 38.18(15) . . . . ?
C6 C7 C8 C3 0.6(3) . . . . ?
C6 C7 C8 C9 176.3(2) . . . . ?
B7 C2 B3 C1 -138.12(15) . . . . ?
B7 C2 B3 B4 -100.73(17) . . . . ?
B7 C2 B3 B8 -38.39(15) . . . . ?
B7 C2 B6 C1 98.38(16) . . . . ?
B7 C2 B6 B5 63.04(19) . . . . ?
B7 C2 B6 B10 0.1(2) . . . . ?
B7 C2 B6 B11 -38.64(15) . . . . ?
B7 C2 B11 B6 140.65(16) . . . . ?
B7 C2 B11 B10 101.52(16) . . . . ?
B7 C2 B11 B12 38.35(15) . . . . ?
B7 C2 C15 C16 175.09(17) . . . . ?
B7 C2 C15 C20 -3.6(3) . . . . ?
B7 B3 B4 C1 -98.87(15) . . . . ?
B7 B3 B4 B5 -65.53(18) . . . . ?
B7 B3 B4 B8 36.91(14) . . . . ?
B7 B3 B4 B9 -1.6(2) . . . . ?
B7 B3 B8 B4 -138.93(16) . . . . ?
B7 B3 B8 B9 -101.09(17) . . . . ?
B7 B3 B8 B12 -38.11(15) . . . . ?
B7 B8 B9 B4 -101.19(17) . . . . ?
B7 B8 B9 B5 -63.68(19) . . . . ?
B7 B8 B9 B10 -0.6(2) . . . . ?
B7 B8 B9 B12 37.38(15) . . . . ?
B7 B8 B12 B9 -138.33(16) . . . . ?
B7 B8 B12 B10 -100.14(17) . . . . ?
B7 B8 B12 B11 -37.14(15) . . . . ?
B7 B11 B12 B8 36.89(15) . . . . ?
B7 B11 B12 B9 100.58(17) . . . . ?
B7 B11 B12 B10 137.40(16) . . . . ?
B7 C22 C23 C24 -178.0(2) . . . . ?
C7 C8 C9 C10 -169.56(19) . . . . ?
C7 C8 C9 C14 8.4(3) . . . . ?
B8 B3 B4 C1 -135.78(16) . . . . ?
B8 B3 B4 B5 -102.44(17) . . . . ?
B8 B3 B4 B9 -38.50(14) . . . . ?
B8 B3 B7 C2 136.21(16) . . . . ?
B8 B3 B7 B11 100.59(17) . . . . ?
B8 B3 B7 B12 37.93(14) . . . . ?
B8 B3 B7 C22 -117.97(18) . . . . ?
B8 B4 B5 C1 -98.02(17) . . . . ?
B8 B4 B5 B6 -61.5(2) . . . . ?
B8 B4 B5 B9 38.47(16) . . . . ?
B8 B4 B5 B10 1.2(2) . . . . ?
B8 B4 B5 C10 159.77(18) . . . . ?
B8 B4 B9 B5 -137.61(17) . . . . ?
B8 B4 B9 B10 -100.30(17) . . . . ?
B8 B4 B9 B12 -37.03(14) . . . . ?
B8 B7 B11 C2 99.55(16) . . . . ?
B8 B7 B11 B6 64.86(19) . . . . ?
B8 B7 B11 B10 1.3(2) . . . . ?
B8 B7 B11 B12 -37.02(15) . . . . ?
B8 B7 B12 B9 37.30(14) . . . . ?
B8 B7 B12 B10 100.87(17) . . . . ?
B8 B7 B12 B11 138.60(16) . . . . ?
B8 B7 C22 C21 -137.1(2) . . . . ?
B8 B7 C22 C23 40.5(3) . . . . ?
B8 B9 B10 B5 -99.62(17) . . . . ?
B8 B9 B10 B6 -61.7(2) . . . . ?
B8 B9 B10 B11 1.4(2) . . . . ?
B8 B9 B10 B12 38.10(15) . . . . ?
B8 B9 B12 B7 -37.07(14) . . . . ?
B8 B9 B12 B10 -137.32(16) . . . . ?
B8 B9 B12 B11 -100.78(17) . . . . ?
C8 C3 C4 C5 -1.0(3) . . . . ?
C8 C9 C10 B5 -9.8(3) . . . . ?
C8 C9 C10 C11 174.09(18) . . . . ?
C8 C9 C14 C13 -174.54(19) . . . . ?
B9 B4 B5 C1 -136.49(17) . . . . ?
B9 B4 B5 B6 -100.01(17) . . . . ?
B9 B4 B5 B10 -37.28(15) . . . . ?
B9 B4 B5 C10 121.3(2) . . . . ?
B9 B4 B8 B3 137.54(16) . . . . ?
B9 B4 B8 B7 100.68(17) . . . . ?
B9 B4 B8 B12 36.90(15) . . . . ?
B9 B5 B6 C1 -98.86(16) . . . . ?
B9 B5 B6 C2 -61.21(18) . . . . ?
B9 B5 B6 B10 37.46(14) . . . . ?
B9 B5 B6 B11 0.4(2) . . . . ?
B9 B5 B10 B6 -137.88(16) . . . . ?
B9 B5 B10 B11 -100.95(17) . . . . ?
B9 B5 B10 B12 -37.61(15) . . . . ?
B9 B5 C10 C9 150.0(2) . . . . ?
B9 B5 C10 C11 -33.9(3) . . . . ?
B9 B8 B12 B7 138.33(16) . . . . ?
B9 B8 B12 B10 38.19(15) . . . . ?
B9 B8 B12 B11 101.20(17) . . . . ?
B9 B10 B11 C2 -62.25(18) . . . . ?
B9 B10 B11 B6 -100.90(17) . . . . ?
B9 B10 B11 B7 -1.7(2) . . . . ?
B9 B10 B11 B12 36.60(15) . . . . ?
B9 B10 B12 B7 -101.06(17) . . . . ?
B9 B10 B12 B8 -38.16(15) . . . . ?
B9 B10 B12 B11 -139.06(16) . . . . ?
C9 C10 C11 C12 1.7(3) . . . . ?
B10 B5 B6 C1 -136.31(16) . . . . ?
B10 B5 B6 C2 -98.67(16) . . . . ?
B10 B5 B6 B11 -37.08(14) . . . . ?
B10 B5 B9 B4 138.17(17) . . . . ?
B10 B5 B9 B8 100.99(17) . . . . ?
B10 B5 B9 B12 37.68(15) . . . . ?
B10 B5 C10 C9 -131.6(2) . . . . ?
B10 B5 C10 C11 44.5(3) . . . . ?
B10 B6 B11 C2 -135.84(16) . . . . ?
B10 B6 B11 B7 -101.88(17) . . . . ?
B10 B6 B11 B12 -38.24(15) . . . . ?
B10 B9 B12 B7 100.25(16) . . . . ?
B10 B9 B12 B8 137.32(16) . . . . ?
B10 B9 B12 B11 36.55(15) . . . . ?
B10 B11 B12 B7 -137.40(16) . . . . ?
B10 B11 B12 B8 -100.52(17) . . . . ?
B10 B11 B12 B9 -36.82(15) . . . . ?
C10 B5 B6 C1 106.23(19) . . . . ?
C10 B5 B6 C2 143.87(17) . . . . ?
C10 B5 B6 B10 -117.46(19) . . . . ?
C10 B5 B6 B11 -154.54(17) . . . . ?
C10 B5 B9 B4 -109.3(2) . . . . ?
C10 B5 B9 B8 -146.5(2) . . . . ?
C10 B5 B9 B10 112.5(2) . . . . ?
C10 B5 B9 B12 150.2(2) . . . . ?
C10 B5 B10 B6 101.2(2) . . . . ?
C10 B5 B10 B9 -120.9(2) . . . . ?
C10 B5 B10 B11 138.17(19) . . . . ?
C10 B5 B10 B12 -158.48(18) . . . . ?
C10 C9 C14 C13 3.5(3) . . . . ?
C10 C11 C12 C13 1.2(3) . . . . ?
B11 C2 B3 C1 -98.48(16) . . . . ?
B11 C2 B3 B4 -61.1(2) . . . . ?
B11 C2 B3 B7 39.64(15) . . . . ?
B11 C2 B3 B8 1.2(2) . . . . ?
B11 C2 B6 C1 137.02(15) . . . . ?
B11 C2 B6 B5 101.68(16) . . . . ?
B11 C2 B6 B10 38.76(14) . . . . ?
B11 C2 B7 B3 -139.46(16) . . . . ?
B11 C2 B7 B8 -100.76(17) . . . . ?
B11 C2 B7 B12 -37.88(15) . . . . ?
B11 C2 B7 C22 114.39(19) . . . . ?
B11 C2 C15 C16 100.6(2) . . . . ?
B11 C2 C15 C20 -78.1(2) . . . . ?
B11 B6 B10 B5 138.64(16) . . . . ?
B11 B6 B10 B9 100.88(17) . . . . ?
B11 B6 B10 B12 37.77(15) . . . . ?
B11 B7 B8 B3 -100.71(16) . . . . ?
B11 B7 B8 B4 -63.96(19) . . . . ?
B11 B7 B8 B9 -0.4(2) . . . . ?
B11 B7 B8 B12 36.71(14) . . . . ?
B11 B7 B12 B8 -138.60(16) . . . . ?
B11 B7 B12 B9 -101.30(17) . . . . ?
B11 B7 B12 B10 -37.73(15) . . . . ?
B11 B7 C22 C21 67.7(3) . . . . ?
B11 B7 C22 C23 -114.7(2) . . . . ?
B11 B10 B12 B7 38.00(15) . . . . ?
B11 B10 B12 B8 100.90(17) . . . . ?
B11 B10 B12 B9 139.06(16) . . . . ?
C11 C12 C13 C14 -1.8(3) . . . . ?
B12 B7 B8 B3 -137.43(16) . . . . ?
B12 B7 B8 B4 -100.67(17) . . . . ?
B12 B7 B8 B9 -37.12(15) . . . . ?
B12 B7 B11 C2 136.57(17) . . . . ?
B12 B7 B11 B6 101.89(17) . . . . ?
B12 B7 B11 B10 38.33(15) . . . . ?
B12 B7 C22 C21 143.7(2) . . . . ?
B12 B7 C22 C23 -38.7(3) . . . . ?
B12 B8 B9 B4 -138.57(16) . . . . ?
B12 B8 B9 B5 -101.06(17) . . . . ?
B12 B8 B9 B10 -38.01(15) . . . . ?
B12 B9 B10 B5 -137.72(16) . . . . ?
B12 B9 B10 B6 -99.85(17) . . . . ?
B12 B9 B10 B11 -36.66(15) . . . . ?
B12 B10 B11 C2 -98.85(16) . . . . ?
B12 B10 B11 B6 -137.50(16) . . . . ?
B12 B10 B11 B7 -38.30(15) . . . . ?
C12 C13 C14 C9 -0.6(3) . . . . ?
C14 C9 C10 B5 172.25(18) . . . . ?
C14 C9 C10 C11 -3.9(3) . . . . ?
C15 C2 B3 C1 113.32(17) . . . . ?
C15 C2 B3 B4 150.71(16) . . . . ?
C15 C2 B3 B7 -108.56(18) . . . . ?
C15 C2 B3 B8 -146.95(16) . . . . ?
C15 C2 B6 C1 -112.23(18) . . . . ?
C15 C2 B6 B5 -147.56(17) . . . . ?
C15 C2 B6 B10 149.52(17) . . . . ?
C15 C2 B6 B11 110.75(19) . . . . ?
C15 C2 B7 B3 107.97(18) . . . . ?
C15 C2 B7 B8 146.68(16) . . . . ?
C15 C2 B7 B11 -112.56(18) . . . . ?
C15 C2 B7 B12 -150.44(16) . . . . ?
C15 C2 B7 C22 1.8(2) . . . . ?
C15 C2 B11 B6 -111.41(18) . . . . ?
C15 C2 B11 B7 107.94(19) . . . . ?
C15 C2 B11 B10 -150.55(16) . . . . ?
C15 C2 B11 B12 146.28(17) . . . . ?
C15 C16 C17 C18 -0.1(3) . . . . ?
C15 C20 C21 C22 -1.1(3) . . . . ?
C15 C20 C21 C26 178.54(18) . . . . ?
C16 C15 C20 C19 3.4(3) . . . . ?
C16 C15 C20 C21 -175.28(18) . . . . ?
C16 C17 C18 C19 1.2(3) . . . . ?
C17 C18 C19 C20 0.1(3) . . . . ?
C18 C19 C20 C15 -2.4(3) . . . . ?
C18 C19 C20 C21 176.4(2) . . . . ?
C19 C20 C21 C22 -179.73(18) . . . . ?
C19 C20 C21 C26 -0.1(3) . . . . ?
C20 C15 C16 C17 -2.3(3) . . . . ?
C20 C21 C22 B7 -0.8(3) . . . . ?
C20 C21 C22 C23 -178.34(18) . . . . ?
C20 C21 C26 C25 178.21(19) . . . . ?
C21 C22 C23 C24 -0.4(3) . . . . ?
C22 B7 B8 B3 101.1(2) . . . . ?
C22 B7 B8 B4 137.84(19) . . . . ?
C22 B7 B8 B9 -158.61(18) . . . . ?
C22 B7 B8 B12 -121.5(2) . . . . ?
C22 B7 B11 C2 -101.5(2) . . . . ?
C22 B7 B11 B6 -136.17(19) . . . . ?
C22 B7 B11 B10 160.27(18) . . . . ?
C22 B7 B11 B12 121.9(2) . . . . ?
C22 B7 B12 B8 112.9(2) . . . . ?
C22 B7 B12 B9 150.2(2) . . . . ?
C22 B7 B12 B10 -146.2(2) . . . . ?
C22 B7 B12 B11 -108.5(2) . . . . ?
C22 C21 C26 C25 -2.1(3) . . . . ?
C22 C23 C24 C25 -1.2(3) . . . . ?
C23 C24 C25 C26 1.2(4) . . . . ?
C24 C25 C26 C21 0.6(3) . . . . ?
C26 C21 C22 B7 179.58(18) . . . . ?
C26 C21 C22 C23 2.0(3) . . . . ?
C1A C2A B3A B4A 37.82(17) . . . . ?
C1A C2A B3A B7A 138.15(19) . . . . ?
C1A C2A B3A B8A 100.1(2) . . . . ?
C1A C2A B6A B5A -35.60(16) . . . . ?
C1A C2A B6A B10A -98.84(18) . . . . ?
C1A C2A B6A B11A -137.31(18) . . . . ?
C1A C2A B7A B3A -36.69(16) . . . . ?
C1A C2A B7A B8A 1.8(2) . . . . ?
C1A C2A B7A B11A 102.95(18) . . . . ?
C1A C2A B7A B12A 65.1(2) . . . . ?
C1A C2A B7A C22A -144.58(19) . . . . ?
C1A C2A B11A B6A 38.36(16) . . . . ?
C1A C2A B11A B7A -101.98(19) . . . . ?
C1A C2A B11A B10A -0.6(3) . . . . ?
C1A C2A B11A B12A -64.0(2) . . . . ?
C1A C2A C15A C16A -45.6(3) . . . . ?
C1A C2A C15A C20A 135.5(2) . . . . ?
C1A B3A B4A B5A 33.67(17) . . . . ?
C1A B3A B4A B8A 136.0(2) . . . . ?
C1A B3A B4A B9A 97.2(2) . . . . ?
C1A B3A B7A C2A 38.21(17) . . . . ?
C1A B3A B7A B8A -98.2(2) . . . . ?
C1A B3A B7A B11A 2.7(3) . . . . ?
C1A B3A B7A B12A -59.9(2) . . . . ?
C1A B3A B7A C22A 143.7(2) . . . . ?
C1A B3A B8A B4A -37.86(17) . . . . ?
C1A B3A B8A B7A 101.2(2) . . . . ?
C1A B3A B8A B9A 0.5(2) . . . . ?
C1A B3A B8A B12A 63.3(3) . . . . ?
C1A C3A C4A C5A 177.7(2) . . . . ?
C1A C3A C8A C7A -176.87(19) . . . . ?
C1A C3A C8A C9A 6.6(3) . . . . ?
C1A B4A B5A B6A 36.97(18) . . . . ?
C1A B4A B5A B9A 136.2(2) . . . . ?
C1A B4A B5A B10A 99.36(19) . . . . ?
C1A B4A B5A C10A -102.1(3) . . . . ?
C1A B4A B8A B3A 38.49(17) . . . . ?
C1A B4A B8A B7A 1.4(3) . . . . ?
C1A B4A B8A B9A -98.4(2) . . . . ?
C1A B4A B8A B12A -61.9(3) . . . . ?
C1A B4A B9A B5A -37.00(18) . . . . ?
C1A B4A B9A B8A 100.7(2) . . . . ?
C1A B4A B9A B10A 0.2(3) . . . . ?
C1A B4A B9A B12A 63.9(3) . . . . ?
C1A B5A B6A C2A 38.32(18) . . . . ?
C1A B5A B6A B10A 136.5(2) . . . . ?
C1A B5A B6A B11A 99.9(2) . . . . ?
C1A B5A B9A B4A 37.90(17) . . . . ?
C1A B5A B9A B8A 0.5(3) . . . . ?
C1A B5A B9A B10A -100.7(2) . . . . ?
C1A B5A B9A B12A -63.2(3) . . . . ?
C1A B5A B10A B6A -38.74(19) . . . . ?
C1A B5A B10A B9A 98.5(2) . . . . ?
C1A B5A B10A B11A -1.9(3) . . . . ?
C1A B5A B10A B12A 61.4(3) . . . . ?
C1A B5A C10A C9A 3.8(3) . . . . ?
C1A B5A C10A C11A -175.7(2) . . . . ?
C1A B6A B10A B5A 36.35(18) . . . . ?
C1A B6A B10A B9A -1.7(3) . . . . ?
C1A B6A B10A B11A -102.8(2) . . . . ?
C1A B6A B10A B12A -64.6(2) . . . . ?
C1A B6A B11A C2A -39.28(16) . . . . ?
C1A B6A B11A B7A -5.2(2) . . . . ?
C1A B6A B11A B10A 96.66(19) . . . . ?
C1A B6A B11A B12A 57.7(2) . . . . ?
C2A C1A B3A B4A -136.81(18) . . . . ?
C2A C1A B3A B7A -35.66(16) . . . . ?
C2A C1A B3A B8A -98.38(19) . . . . ?
C2A C1A C3A C4A -46.1(3) . . . . ?
C2A C1A C3A C8A 134.55(19) . . . . ?
C2A C1A B4A B3A 38.57(16) . . . . ?
C2A C1A B4A B5A -102.18(18) . . . . ?
C2A C1A B4A B8A -0.3(2) . . . . ?
C2A C1A B4A B9A -63.7(2) . . . . ?
C2A C1A B5A B4A 102.23(19) . . . . ?
C2A C1A B5A B6A -36.61(17) . . . . ?
C2A C1A B5A B9A 64.1(2) . . . . ?
C2A C1A B5A B10A 1.5(3) . . . . ?
C2A C1A B5A C10A -144.72(19) . . . . ?
C2A C1A B6A B5A 138.1(2) . . . . ?
C2A C1A B6A B10A 99.8(2) . . . . ?
C2A C1A B6A B11A 37.41(16) . . . . ?
C2A B3A B4A C1A -39.58(17) . . . . ?
C2A B3A B4A B5A -5.9(3) . . . . ?
C2A B3A B4A B8A 96.5(2) . . . . ?
C2A B3A B4A B9A 57.6(3) . . . . ?
C2A B3A B7A B8A -136.4(2) . . . . ?
C2A B3A B7A B11A -35.48(17) . . . . ?
C2A B3A B7A B12A -98.1(2) . . . . ?
C2A B3A B7A C22A 105.5(2) . . . . ?
C2A B3A B8A B4A -102.6(2) . . . . ?
C2A B3A B8A B7A 36.45(19) . . . . ?
C2A B3A B8A B9A -64.3(2) . . . . ?
C2A B3A B8A B12A -1.5(3) . . . . ?
C2A B6A B10A B5A 101.31(19) . . . . ?
C2A B6A B10A B9A 63.2(3) . . . . ?
C2A B6A B10A B11A -37.84(17) . . . . ?
C2A B6A B10A B12A 0.4(2) . . . . ?
C2A B6A B11A B7A 34.04(17) . . . . ?
C2A B6A B11A B10A 135.9(2) . . . . ?
C2A B6A B11A B12A 97.0(2) . . . . ?
C2A B7A B8A B3A -38.95(19) . . . . ?
C2A B7A B8A B4A -2.0(3) . . . . ?
C2A B7A B8A B9A 61.4(3) . . . . ?
C2A B7A B8A B12A 98.4(2) . . . . ?
C2A B7A B11A B6A -34.81(17) . . . . ?
C2A B7A B11A B10A -98.1(2) . . . . ?
C2A B7A B11A B12A -136.6(2) . . . . ?
C2A B7A B12A B8A -101.3(2) . . . . ?
C2A B7A B12A B9A -64.1(3) . . . . ?
C2A B7A B12A B10A -0.4(3) . . . . ?
C2A B7A B12A B11A 37.41(18) . . . . ?
C2A B7A C22A C21A 1.5(3) . . . . ?
C2A B7A C22A C23A -177.5(2) . . . . ?
C2A B11A B12A B7A -36.78(19) . . . . ?
C2A B11A B12A B8A 0.2(3) . . . . ?
C2A B11A B12A B9A 63.9(3) . . . . ?
C2A B11A B12A B10A 100.6(2) . . . . ?
C2A C15A C16A C17A 177.76(19) . . . . ?
C2A C15A C20A C19A -175.89(18) . . . . ?
C2A C15A C20A C21A 6.8(3) . . . . ?
B3A C1A C2A B6A 146.75(19) . . . . ?
B3A C1A C2A B7A 38.80(18) . . . . ?
B3A C1A C2A B11A 107.2(2) . . . . ?
B3A C1A C2A C15A -103.0(2) . . . . ?
B3A C1A C3A C4A 25.5(3) . . . . ?
B3A C1A C3A C8A -153.83(19) . . . . ?
B3A C1A B4A B5A -140.7(2) . . . . ?
B3A C1A B4A B8A -38.89(19) . . . . ?
B3A C1A B4A B9A -102.2(2) . . . . ?
B3A C1A B5A B4A 37.90(18) . . . . ?
B3A C1A B5A B6A -100.95(19) . . . . ?
B3A C1A B5A B9A -0.2(2) . . . . ?
B3A C1A B5A B10A -62.8(2) . . . . ?
B3A C1A B5A C10A 150.94(19) . . . . ?
B3A C1A B6A C2A -30.20(17) . . . . ?
B3A C1A B6A B5A 107.9(2) . . . . ?
B3A C1A B6A B10A 69.6(2) . . . . ?
B3A C1A B6A B11A 7.2(2) . . . . ?
B3A C2A B6A C1A 29.72(17) . . . . ?
B3A C2A B6A B5A -5.9(2) . . . . ?
B3A C2A B6A B10A -69.1(2) . . . . ?
B3A C2A B6A B11A -107.6(2) . . . . ?
B3A C2A B7A B8A 38.49(19) . . . . ?
B3A C2A B7A B11A 139.6(2) . . . . ?
B3A C2A B7A B12A 101.8(2) . . . . ?
B3A C2A B7A C22A -107.9(2) . . . . ?
B3A C2A B11A B6A 101.1(2) . . . . ?
B3A C2A B11A B7A -39.2(2) . . . . ?
B3A C2A B11A B10A 62.2(3) . . . . ?
B3A C2A B11A B12A -1.2(3) . . . . ?
B3A C2A C15A C16A -112.9(2) . . . . ?
B3A C2A C15A C20A 68.1(3) . . . . ?
B3A B4A B5A C1A -34.56(18) . . . . ?
B3A B4A B5A B6A 2.4(3) . . . . ?
B3A B4A B5A B9A 101.7(2) . . . . ?
B3A B4A B5A B10A 64.8(2) . . . . ?
B3A B4A B5A C10A -136.7(2) . . . . ?
B3A B4A B8A B7A -37.1(2) . . . . ?
B3A B4A B8A B9A -136.8(2) . . . . ?
B3A B4A B8A B12A -100.4(2) . . . . ?
B3A B4A B9A B5A -99.1(2) . . . . ?
B3A B4A B9A B8A 38.6(2) . . . . ?
B3A B4A B9A B10A -61.8(3) . . . . ?
B3A B4A B9A B12A 1.8(3) . . . . ?
B3A B7A B8A B4A 36.9(2) . . . . ?
B3A B7A B8A B9A 100.4(2) . . . . ?
B3A B7A B8A B12A 137.3(2) . . . . ?
B3A B7A B11A C2A 36.37(17) . . . . ?
B3A B7A B11A B6A 1.6(3) . . . . ?
B3A B7A B11A B10A -61.7(3) . . . . ?
B3A B7A B11A B12A -100.2(2) . . . . ?
B3A B7A B12A B8A -37.8(2) . . . . ?
B3A B7A B12A B9A -0.6(3) . . . . ?
B3A B7A B12A B10A 63.1(3) . . . . ?
B3A B7A B12A B11A 100.9(2) . . . . ?
B3A B7A C22A C21A -66.9(3) . . . . ?
B3A B7A C22A C23A 114.1(3) . . . . ?
B3A B8A B9A B4A -38.42(18) . . . . ?
B3A B8A B9A B5A -0.6(3) . . . . ?
B3A B8A B9A B10A 62.9(3) . . . . ?
B3A B8A B9A B12A 100.7(2) . . . . ?
B3A B8A B12A B7A 38.3(2) . . . . ?
B3A B8A B12A B9A -100.1(3) . . . . ?
B3A B8A B12A B10A -62.1(3) . . . . ?
B3A B8A B12A B11A 0.8(3) . . . . ?
C3A C1A C2A B3A 109.6(2) . . . . ?
C3A C1A C2A B6A -103.6(2) . . . . ?
C3A C1A C2A B7A 148.4(2) . . . . ?
C3A C1A C2A B11A -143.2(2) . . . . ?
C3A C1A C2A C15A 6.6(3) . . . . ?
C3A C1A B3A C2A -112.06(19) . . . . ?
C3A C1A B3A B4A 111.1(2) . . . . ?
C3A C1A B3A B7A -147.72(19) . . . . ?
C3A C1A B3A B8A 149.56(19) . . . . ?
C3A C1A B4A B3A -111.4(2) . . . . ?
C3A C1A B4A B5A 107.9(2) . . . . ?
C3A C1A B4A B8A -150.3(2) . . . . ?
C3A C1A B4A B9A 146.4(2) . . . . ?
C3A C1A B5A B4A -113.0(2) . . . . ?
C3A C1A B5A B6A 108.2(2) . . . . ?
C3A C1A B5A B9A -151.08(19) . . . . ?
C3A C1A B5A B10A 146.3(2) . . . . ?
C3A C1A B5A C10A 0.1(3) . . . . ?
C3A C1A B6A C2A 113.12(19) . . . . ?
C3A C1A B6A B5A -108.8(2) . . . . ?
C3A C1A B6A B10A -147.1(2) . . . . ?
C3A C1A B6A B11A 150.53(19) . . . . ?
C3A C4A C5A C6A -0.3(4) . . . . ?
C3A C8A C9A C10A -2.5(3) . . . . ?
C3A C8A C9A C14A 174.6(2) . . . . ?
B4A C1A C2A B3A -39.75(17) . . . . ?
B4A C1A C2A B6A 107.00(19) . . . . ?
B4A C1A C2A B7A -1.0(2) . . . . ?
B4A C1A C2A B11A 67.4(2) . . . . ?
B4A C1A C2A C15A -142.8(2) . . . . ?
B4A C1A B3A C2A 136.81(18) . . . . ?
B4A C1A B3A B7A 101.2(2) . . . . ?
B4A C1A B3A B8A 38.43(18) . . . . ?
B4A C1A C3A C4A 99.7(2) . . . . ?
B4A C1A C3A C8A -79.7(3) . . . . ?
B4A C1A B5A B6A -138.8(2) . . . . ?
B4A C1A B5A B9A -38.11(19) . . . . ?
B4A C1A B5A B10A -100.7(2) . . . . ?
B4A C1A B5A C10A 113.0(2) . . . . ?
B4A C1A B6A C2A -97.8(2) . . . . ?
B4A C1A B6A B5A 40.3(2) . . . . ?
B4A C1A B6A B10A 2.0(3) . . . . ?
B4A C1A B6A B11A -60.4(2) . . . . ?
B4A B3A B7A C2A 99.9(2) . . . . ?
B4A B3A B7A B8A -36.5(2) . . . . ?
B4A B3A B7A B11A 64.4(2) . . . . ?
B4A B3A B7A B12A 1.7(3) . . . . ?
B4A B3A B7A C22A -154.7(2) . . . . ?
B4A B3A B8A B7A 139.1(2) . . . . ?
B4A B3A B8A B9A 38.3(2) . . . . ?
B4A B3A B8A B12A 101.2(3) . . . . ?
B4A B5A B6A C1A -36.27(18) . . . . ?
B4A B5A B6A C2A 2.1(3) . . . . ?
B4A B5A B6A B10A 100.2(2) . . . . ?
B4A B5A B6A B11A 63.6(2) . . . . ?
B4A B5A B9A B8A -37.40(19) . . . . ?
B4A B5A B9A B10A -138.6(2) . . . . ?
B4A B5A B9A B12A -101.1(2) . . . . ?
B4A B5A B10A B6A -100.6(2) . . . . ?
B4A B5A B10A B9A 36.6(2) . . . . ?
B4A B5A B10A B11A -63.8(3) . . . . ?
B4A B5A B10A B12A -0.5(3) . . . . ?
B4A B5A C10A C9A 71.3(3) . . . . ?
B4A B5A C10A C11A -108.2(3) . . . . ?
B4A B8A B9A B5A 37.82(19) . . . . ?
B4A B8A B9A B10A 101.3(2) . . . . ?
B4A B8A B9A B12A 139.1(2) . . . . ?
B4A B8A B12A B7A 101.8(2) . . . . ?
B4A B8A B12A B9A -36.6(2) . . . . ?
B4A B8A B12A B10A 1.4(3) . . . . ?
B4A B8A B12A B11A 64.4(3) . . . . ?
B4A B9A B10A B5A -37.3(2) . . . . ?
B4A B9A B10A B6A 1.0(3) . . . . ?
B4A B9A B10A B11A 64.5(3) . . . . ?
B4A B9A B10A B12A 100.8(3) . . . . ?
B4A B9A B12A B7A -0.7(3) . . . . ?
B4A B9A B12A B8A 36.3(2) . . . . ?
B4A B9A B12A B10A -101.3(2) . . . . ?
B4A B9A B12A B11A -65.0(3) . . . . ?
C4A C3A C8A C7A 3.8(3) . . . . ?
C4A C3A C8A C9A -172.79(19) . . . . ?
C4A C5A C6A C7A 2.4(4) . . . . ?
B5A C1A C2A B3A -107.8(2) . . . . ?
B5A C1A C2A B6A 38.99(19) . . . . ?
B5A C1A C2A B7A -69.0(2) . . . . ?
B5A C1A C2A B11A -0.6(2) . . . . ?
B5A C1A C2A C15A 149.2(2) . . . . ?
B5A C1A B3A C2A 98.21(18) . . . . ?
B5A C1A B3A B4A -38.60(18) . . . . ?
B5A C1A B3A B7A 62.6(2) . . . . ?
B5A C1A B3A B8A -0.2(2) . . . . ?
B5A C1A C3A C4A 174.33(19) . . . . ?
B5A C1A C3A C8A -5.0(3) . . . . ?
B5A C1A B4A B3A 140.7(2) . . . . ?
B5A C1A B4A B8A 101.9(2) . . . . ?
B5A C1A B4A B9A 38.5(2) . . . . ?
B5A C1A B6A C2A -138.1(2) . . . . ?
B5A C1A B6A B10A -38.3(2) . . . . ?
B5A C1A B6A B11A -100.7(2) . . . . ?
B5A B4A B8A B3A 98.7(2) . . . . ?
B5A B4A B8A B7A 61.6(3) . . . . ?
B5A B4A B8A B9A -38.16(19) . . . . ?
B5A B4A B8A B12A -1.7(3) . . . . ?
B5A B4A B9A B8A 137.7(2) . . . . ?
B5A B4A B9A B10A 37.2(2) . . . . ?
B5A B4A B9A B12A 100.9(2) . . . . ?
B5A B6A B10A B9A -38.1(2) . . . . ?
B5A B6A B10A B11A -139.1(2) . . . . ?
B5A B6A B10A B12A -100.9(2) . . . . ?
B5A B6A B11A C2A -99.02(18) . . . . ?
B5A B6A B11A B7A -65.0(2) . . . . ?
B5A B6A B11A B10A 36.93(19) . . . . ?
B5A B6A B11A B12A -2.0(3) . . . . ?
B5A B9A B10A B6A 38.3(2) . . . . ?
B5A B9A B10A B11A 101.8(2) . . . . ?
B5A B9A B10A B12A 138.2(2) . . . . ?
B5A B9A B12A B7A 63.1(3) . . . . ?
B5A B9A B12A B8A 100.2(2) . . . . ?
B5A B9A B12A B10A -37.5(2) . . . . ?
B5A B9A B12A B11A -1.2(3) . . . . ?
B5A B10A B11A C2A 1.5(3) . . . . ?
B5A B10A B11A B6A -36.9(2) . . . . ?
B5A B10A B11A B7A 61.8(3) . . . . ?
B5A B10A B11A B12A 99.9(2) . . . . ?
B5A B10A B12A B7A -63.6(3) . . . . ?
B5A B10A B12A B8A -0.5(3) . . . . ?
B5A B10A B12A B9A 37.31(19) . . . . ?
B5A B10A B12A B11A -102.0(2) . . . . ?
B5A C10A C11A C12A -179.9(2) . . . . ?
C5A C6A C7A C8A -1.4(4) . . . . ?
B6A C1A C2A B3A -146.75(19) . . . . ?
B6A C1A C2A B7A -108.0(2) . . . . ?
B6A C1A C2A B11A -39.59(18) . . . . ?
B6A C1A C2A C15A 110.2(2) . . . . ?
B6A C1A B3A C2A 29.55(16) . . . . ?
B6A C1A B3A B4A -107.26(19) . . . . ?
B6A C1A B3A B7A -6.1(2) . . . . ?
B6A C1A B3A B8A -68.8(2) . . . . ?
B6A C1A C3A C4A -113.5(2) . . . . ?
B6A C1A C3A C8A 67.2(2) . . . . ?
B6A C1A B4A B3A 100.8(2) . . . . ?
B6A C1A B4A B5A -39.96(19) . . . . ?
B6A C1A B4A B8A 61.9(2) . . . . ?
B6A C1A B4A B9A -1.4(3) . . . . ?
B6A C1A B5A B4A 138.8(2) . . . . ?
B6A C1A B5A B9A 100.7(2) . . . . ?
B6A C1A B5A B10A 38.1(2) . . . . ?
B6A C1A B5A C10A -108.1(2) . . . . ?
B6A C2A B3A C1A -30.32(17) . . . . ?
B6A C2A B3A B4A 7.5(3) . . . . ?
B6A C2A B3A B7A 107.8(2) . . . . ?
B6A C2A B3A B8A 69.8(2) . . . . ?
B6A C2A B7A B3A -101.19(19) . . . . ?
B6A C2A B7A B8A -62.7(2) . . . . ?
B6A C2A B7A B11A 38.46(18) . . . . ?
B6A C2A B7A B12A 0.6(2) . . . . ?
B6A C2A B7A C22A 150.92(19) . . . . ?
B6A C2A B11A B7A -140.34(19) . . . . ?
B6A C2A B11A B10A -38.96(19) . . . . ?
B6A C2A B11A B12A -102.4(2) . . . . ?
B6A C2A C15A C16A 26.2(3) . . . . ?
B6A C2A C15A C20A -152.74(19) . . . . ?
B6A B5A B9A B4A 101.1(2) . . . . ?
B6A B5A B9A B8A 63.7(2) . . . . ?
B6A B5A B9A B10A -37.47(19) . . . . ?
B6A B5A B9A B12A 0.0(3) . . . . ?
B6A B5A B10A B9A 137.3(2) . . . . ?
B6A B5A B10A B11A 36.8(2) . . . . ?
B6A B5A B10A B12A 100.1(2) . . . . ?
B6A B5A C10A C9A -64.3(3) . . . . ?
B6A B5A C10A C11A 116.2(2) . . . . ?
B6A B10A B11A C2A 38.46(18) . . . . ?
B6A B10A B11A B7A 98.7(2) . . . . ?
B6A B10A B11A B12A 136.8(2) . . . . ?
B6A B10A B12A B7A 0.0(3) . . . . ?
B6A B10A B12A B8A 63.1(3) . . . . ?
B6A B10A B12A B9A 100.9(2) . . . . ?
B6A B10A B12A B11A -38.38(18) . . . . ?
B6A B11A B12A B7A -98.7(2) . . . . ?
B6A B11A B12A B8A -61.7(3) . . . . ?
B6A B11A B12A B9A 2.0(3) . . . . ?
B6A B11A B12A B10A 38.66(19) . . . . ?
C6A C7A C8A C3A -1.7(3) . . . . ?
C6A C7A C8A C9A 174.9(2) . . . . ?
B7A C2A B3A C1A -138.15(19) . . . . ?
B7A C2A B3A B4A -100.3(2) . . . . ?
B7A C2A B3A B8A -38.0(2) . . . . ?
B7A C2A B6A C1A 98.19(18) . . . . ?
B7A C2A B6A B5A 62.6(2) . . . . ?
B7A C2A B6A B10A -0.7(2) . . . . ?
B7A C2A B6A B11A -39.13(18) . . . . ?
B7A C2A B11A B6A 140.34(19) . . . . ?
B7A C2A B11A B10A 101.4(2) . . . . ?
B7A C2A B11A B12A 38.0(2) . . . . ?
B7A C2A C15A C16A 175.63(18) . . . . ?
B7A C2A C15A C20A -3.3(3) . . . . ?
B7A B3A B4A C1A -99.39(19) . . . . ?
B7A B3A B4A B5A -65.7(2) . . . . ?
B7A B3A B4A B8A 36.6(2) . . . . ?
B7A B3A B4A B9A -2.2(3) . . . . ?
B7A B3A B8A B4A -139.1(2) . . . . ?
B7A B3A B8A B9A -100.7(2) . . . . ?
B7A B3A B8A B12A -37.9(2) . . . . ?
B7A B8A B9A B4A -102.1(2) . . . . ?
B7A B8A B9A B5A -64.3(3) . . . . ?
B7A B8A B9A B10A -0.8(3) . . . . ?
B7A B8A B9A B12A 37.0(2) . . . . ?
B7A B8A B12A B9A -138.4(2) . . . . ?
B7A B8A B12A B10A -100.4(2) . . . . ?
B7A B8A B12A B11A -37.4(2) . . . . ?
B7A B11A B12A B8A 37.0(2) . . . . ?
B7A B11A B12A B9A 100.7(2) . . . . ?
B7A B11A B12A B10A 137.3(2) . . . . ?
B7A C22A C23A C24A 177.6(3) . . . . ?
C7A C8A C9A C10A -179.0(2) . . . . ?
C7A C8A C9A C14A -1.8(3) . . . . ?
B8A B3A B4A C1A -136.0(2) . . . . ?
B8A B3A B4A B5A -102.4(2) . . . . ?
B8A B3A B4A B9A -38.8(2) . . . . ?
B8A B3A B7A C2A 136.4(2) . . . . ?
B8A B3A B7A B11A 100.9(2) . . . . ?
B8A B3A B7A B12A 38.3(2) . . . . ?
B8A B3A B7A C22A -118.1(3) . . . . ?
B8A B4A B5A C1A -97.9(2) . . . . ?
B8A B4A B5A B6A -61.0(2) . . . . ?
B8A B4A B5A B9A 38.3(2) . . . . ?
B8A B4A B5A B10A 1.4(2) . . . . ?
B8A B4A B5A C10A 159.9(2) . . . . ?
B8A B4A B9A B5A -137.7(2) . . . . ?
B8A B4A B9A B10A -100.4(3) . . . . ?
B8A B4A B9A B12A -36.8(2) . . . . ?
B8A B7A B11A C2A 99.4(2) . . . . ?
B8A B7A B11A B6A 64.6(2) . . . . ?
B8A B7A B11A B10A 1.3(3) . . . . ?
B8A B7A B11A B12A -37.2(2) . . . . ?
B8A B7A B12A B9A 37.2(2) . . . . ?
B8A B7A B12A B10A 100.9(3) . . . . ?
B8A B7A B12A B11A 138.7(2) . . . . ?
B8A B7A C22A C21A -137.5(3) . . . . ?
B8A B7A C22A C23A 43.5(4) . . . . ?
B8A B9A B10A B5A -100.2(2) . . . . ?
B8A B9A B10A B6A -61.9(3) . . . . ?
B8A B9A B10A B11A 1.6(3) . . . . ?
B8A B9A B10A B12A 38.0(2) . . . . ?
B8A B9A B12A B7A -37.1(2) . . . . ?
B8A B9A B12A B10A -137.7(2) . . . . ?
B8A B9A B12A B11A -101.4(2) . . . . ?
C8A C3A C4A C5A -2.9(3) . . . . ?
C8A C9A C10A B5A -2.9(3) . . . . ?
C8A C9A C10A C11A 176.6(2) . . . . ?
C8A C9A C14A C13A -177.3(2) . . . . ?
B9A B4A B5A C1A -136.2(2) . . . . ?
B9A B4A B5A B6A -99.3(2) . . . . ?
B9A B4A B5A B10A -36.89(19) . . . . ?
B9A B4A B5A C10A 121.6(3) . . . . ?
B9A B4A B8A B3A 136.8(2) . . . . ?
B9A B4A B8A B7A 99.8(2) . . . . ?
B9A B4A B8A B12A 36.4(2) . . . . ?
B9A B5A B6A C1A -98.7(2) . . . . ?
B9A B5A B6A C2A -60.3(2) . . . . ?
B9A B5A B6A B10A 37.8(2) . . . . ?
B9A B5A B6A B11A 1.2(2) . . . . ?
B9A B5A B10A B6A -137.3(2) . . . . ?
B9A B5A B10A B11A -100.4(3) . . . . ?
B9A B5A B10A B12A -37.2(2) . . . . ?
B9A B5A C10A C9A 146.0(3) . . . . ?
B9A B5A C10A C11A -33.4(4) . . . . ?
B9A B8A B12A B7A 138.4(2) . . . . ?
B9A B8A B12A B10A 38.0(2) . . . . ?
B9A B8A B12A B11A 100.9(3) . . . . ?
B9A B10A B11A C2A -62.1(3) . . . . ?
B9A B10A B11A B6A -100.5(2) . . . . ?
B9A B10A B11A B7A -1.8(3) . . . . ?
B9A B10A B11A B12A 36.3(2) . . . . ?
B9A B10A B12A B7A -100.9(2) . . . . ?
B9A B10A B12A B8A -37.8(2) . . . . ?
B9A B10A B12A B11A -139.3(2) . . . . ?
C9A C10A C11A C12A 0.6(4) . . . . ?
B10A B5A B6A C1A -136.5(2) . . . . ?
B10A B5A B6A C2A -98.2(2) . . . . ?
B10A B5A B6A B11A -36.6(2) . . . . ?
B10A B5A B9A B4A 138.6(2) . . . . ?
B10A B5A B9A B8A 101.2(2) . . . . ?
B10A B5A B9A B12A 37.5(2) . . . . ?
B10A B5A C10A C9A -134.6(2) . . . . ?
B10A B5A C10A C11A 46.0(4) . . . . ?
B10A B6A B11A C2A -135.9(2) . . . . ?
B10A B6A B11A B7A -101.9(2) . . . . ?
B10A B6A B11A B12A -38.9(2) . . . . ?
B10A B9A B12A B7A 100.6(2) . . . . ?
B10A B9A B12A B8A 137.7(2) . . . . ?
B10A B9A B12A B11A 36.3(2) . . . . ?
B10A B11A B12A B7A -137.3(2) . . . . ?
B10A B11A B12A B8A -100.4(3) . . . . ?
B10A B11A B12A B9A -36.7(2) . . . . ?
C10A B5A B6A C1A 105.0(2) . . . . ?
C10A B5A B6A C2A 143.3(2) . . . . ?
C10A B5A B6A B10A -118.6(3) . . . . ?
C10A B5A B6A B11A -155.1(2) . . . . ?
C10A B5A B9A B4A -107.0(3) . . . . ?
C10A B5A B9A B8A -144.4(3) . . . . ?
C10A B5A B9A B10A 114.5(3) . . . . ?
C10A B5A B9A B12A 151.9(3) . . . . ?
C10A B5A B10A B6A 102.3(3) . . . . ?
C10A B5A B10A B9A -120.4(3) . . . . ?
C10A B5A B10A B11A 139.2(3) . . . . ?
C10A B5A B10A B12A -157.6(2) . . . . ?
C10A C9A C14A C13A -0.1(3) . . . . ?
C10A C11A C12A C13A 0.2(4) . . . . ?
B11A C2A B3A C1A -98.4(2) . . . . ?
B11A C2A B3A B4A -60.6(3) . . . . ?
B11A C2A B3A B7A 39.8(2) . . . . ?
B11A C2A B3A B8A 1.7(3) . . . . ?
B11A C2A B6A C1A 137.31(18) . . . . ?
B11A C2A B6A B5A 101.7(2) . . . . ?
B11A C2A B6A B10A 38.47(18) . . . . ?
B11A C2A B7A B3A -139.6(2) . . . . ?
B11A C2A B7A B8A -101.2(2) . . . . ?
B11A C2A B7A B12A -37.81(19) . . . . ?
B11A C2A B7A C22A 112.5(2) . . . . ?
B11A C2A C15A C16A 100.9(3) . . . . ?
B11A C2A C15A C20A -78.1(3) . . . . ?
B11A B6A B10A B5A 139.1(2) . . . . ?
B11A B6A B10A B9A 101.1(3) . . . . ?
B11A B6A B10A B12A 38.22(19) . . . . ?
B11A B7A B8A B3A -100.6(2) . . . . ?
B11A B7A B8A B4A -63.7(3) . . . . ?
B11A B7A B8A B9A -0.3(3) . . . . ?
B11A B7A B8A B12A 36.7(2) . . . . ?
B11A B7A B12A B8A -138.7(2) . . . . ?
B11A B7A B12A B9A -101.5(3) . . . . ?
B11A B7A B12A B10A -37.77(19) . . . . ?
B11A B7A C22A C21A 68.6(3) . . . . ?
B11A B7A C22A C23A -110.4(3) . . . . ?
B11A B10A B12A B7A 38.36(19) . . . . ?
B11A B10A B12A B8A 101.5(2) . . . . ?
B11A B10A B12A B9A 139.3(2) . . . . ?
C11A C12A C13A C14A -0.9(4) . . . . ?
B12A B7A B8A B3A -137.3(2) . . . . ?
B12A B7A B8A B4A -100.4(3) . . . . ?
B12A B7A B8A B9A -37.0(2) . . . . ?
B12A B7A B11A C2A 136.6(2) . . . . ?
B12A B7A B11A B6A 101.8(2) . . . . ?
B12A B7A B11A B10A 38.5(2) . . . . ?
B12A B7A C22A C21A 143.0(3) . . . . ?
B12A B7A C22A C23A -36.1(4) . . . . ?
B12A B8A B9A B4A -139.1(2) . . . . ?
B12A B8A B9A B5A -101.3(2) . . . . ?
B12A B8A B9A B10A -37.8(2) . . . . ?
B12A B9A B10A B5A -138.2(2) . . . . ?
B12A B9A B10A B6A -99.9(2) . . . . ?
B12A B9A B10A B11A -36.4(2) . . . . ?
B12A B10A B11A C2A -98.4(2) . . . . ?
B12A B10A B11A B6A -136.8(2) . . . . ?
B12A B10A B11A B7A -38.1(2) . . . . ?
C12A C13A C14A C9A 0.9(4) . . . . ?
C14A C9A C10A B5A 179.9(2) . . . . ?
C14A C9A C10A C11A -0.6(3) . . . . ?
C15A C2A B3A C1A 113.1(2) . . . . ?
C15A C2A B3A B4A 151.0(2) . . . . ?
C15A C2A B3A B7A -108.7(2) . . . . ?
C15A C2A B3A B8A -146.7(2) . . . . ?
C15A C2A B6A C1A -111.6(2) . . . . ?
C15A C2A B6A B5A -147.2(2) . . . . ?
C15A C2A B6A B10A 149.56(19) . . . . ?
C15A C2A B6A B11A 111.1(2) . . . . ?
C15A C2A B7A B3A 107.3(2) . . . . ?
C15A C2A B7A B8A 145.8(2) . . . . ?
C15A C2A B7A B11A -113.1(2) . . . . ?
C15A C2A B7A B12A -150.87(19) . . . . ?
C15A C2A B7A C22A -0.6(3) . . . . ?
C15A C2A B11A B6A -111.9(2) . . . . ?
C15A C2A B11A B7A 107.7(2) . . . . ?
C15A C2A B11A B10A -150.9(2) . . . . ?
C15A C2A B11A B12A 145.7(2) . . . . ?
C15A C16A C17A C18A -1.0(3) . . . . ?
C15A C20A C21A C22A -5.9(3) . . . . ?
C15A C20A C21A C26A 171.8(2) . . . . ?
C16A C15A C20A C19A 5.1(3) . . . . ?
C16A C15A C20A C21A -172.20(19) . . . . ?
C16A C17A C18A C19A 3.1(3) . . . . ?
C17A C18A C19A C20A -1.1(4) . . . . ?
C18A C19A C20A C15A -3.1(3) . . . . ?
C18A C19A C20A C21A 174.4(2) . . . . ?
C19A C20A C21A C22A 176.8(2) . . . . ?
C19A C20A C21A C26A -5.4(3) . . . . ?
C20A C15A C16A C17A -3.3(3) . . . . ?
C20A C21A C22A B7A 1.4(3) . . . . ?
C20A C21A C22A C23A -179.5(2) . . . . ?
C20A C21A C26A C25A 179.8(3) . . . . ?
C21A C22A C23A C24A -1.4(4) . . . . ?
C22A B7A B8A B3A 102.7(3) . . . . ?
C22A B7A B8A B4A 139.6(3) . . . . ?
C22A B7A B8A B9A -156.9(3) . . . . ?
C22A B7A B8A B12A -120.0(3) . . . . ?
C22A B7A B11A C2A -102.5(3) . . . . ?
C22A B7A B11A B6A -137.3(2) . . . . ?
C22A B7A B11A B10A 159.3(2) . . . . ?
C22A B7A B11A B12A 120.9(3) . . . . ?
C22A B7A B12A B8A 114.4(3) . . . . ?
C22A B7A B12A B9A 151.7(3) . . . . ?
C22A B7A B12A B10A -144.6(3) . . . . ?
C22A B7A B12A B11A -106.9(3) . . . . ?
C22A C21A C26A C25A -2.3(4) . . . . ?
C22A C23A C24A C25A -0.4(5) . . . . ?
C23A C24A C25A C26A 0.8(6) . . . . ?
C24A C25A C26A C21A 0.6(5) . . . . ?
C26A C21A C22A B7A -176.4(2) . . . . ?
C26A C21A C22A C23A 2.7(3) . . . . ?
C1B C2B B3B B4B 37.44(15) . . . . ?
C1B C2B B3B B7B 138.25(18) . . . . ?
C1B C2B B3B B8B 100.04(18) . . . . ?
C1B C2B B6B B5B -35.44(15) . . . . ?
C1B C2B B6B B10B -98.52(17) . . . . ?
C1B C2B B6B B11B -137.04(17) . . . . ?
C1B C2B B7B B3B -36.52(15) . . . . ?
C1B C2B B7B B8B 2.2(2) . . . . ?
C1B C2B B7B B11B 102.65(17) . . . . ?
C1B C2B B7B B12B 64.9(2) . . . . ?
C1B C2B B7B C22B -144.52(17) . . . . ?
C1B C2B B11B B6B 38.50(15) . . . . ?
C1B C2B B11B B7B -101.82(17) . . . . ?
C1B C2B B11B B10B -0.4(2) . . . . ?
C1B C2B B11B B12B -63.5(2) . . . . ?
C1B C2B C15B C16B -45.9(3) . . . . ?
C1B C2B C15B C20B 134.61(19) . . . . ?
C1B B3B B4B B5B 33.85(15) . . . . ?
C1B B3B B4B B8B 135.80(18) . . . . ?
C1B B3B B4B B9B 97.18(18) . . . . ?
C1B B3B B7B C2B 38.05(16) . . . . ?
C1B B3B B7B B8B -98.30(19) . . . . ?
C1B B3B B7B B11B 2.0(2) . . . . ?
C1B B3B B7B B12B -60.4(2) . . . . ?
C1B B3B B7B C22B 143.07(19) . . . . ?
C1B B3B B8B B4B -38.07(15) . . . . ?
C1B B3B B8B B7B 101.22(18) . . . . ?
C1B B3B B8B B9B 0.1(2) . . . . ?
C1B B3B B8B B12B 63.0(2) . . . . ?
C1B C3B C4B C5B -178.94(19) . . . . ?
C1B C3B C8B C7B 178.71(18) . . . . ?
C1B C3B C8B C9B 3.2(3) . . . . ?
C1B B4B B5B B6B 36.66(16) . . . . ?
C1B B4B B5B B9B 136.21(19) . . . . ?
C1B B4B B5B B10B 99.52(19) . . . . ?
C1B B4B B5B C10B -102.0(2) . . . . ?
C1B B4B B8B B3B 38.55(16) . . . . ?
C1B B4B B8B B7B 1.9(2) . . . . ?
C1B B4B B8B B9B -98.35(19) . . . . ?
C1B B4B B8B B12B -62.0(2) . . . . ?
C1B B4B B9B B5B -37.06(16) . . . . ?
C1B B4B B9B B8B 100.38(19) . . . . ?
C1B B4B B9B B10B 0.0(2) . . . . ?
C1B B4B B9B B12B 63.7(2) . . . . ?
C1B B5B B6B C2B 38.05(16) . . . . ?
C1B B5B B6B B10B 136.47(19) . . . . ?
C1B B5B B6B B11B 100.14(18) . . . . ?
C1B B5B B9B B4B 38.02(16) . . . . ?
C1B B5B B9B B8B 0.2(2) . . . . ?
C1B B5B B9B B10B -100.79(19) . . . . ?
C1B B5B B9B B12B -63.4(2) . . . . ?
C1B B5B B10B B6B -38.76(16) . . . . ?
C1B B5B B10B B9B 98.6(2) . . . . ?
C1B B5B B10B B11B -2.3(2) . . . . ?
C1B B5B B10B B12B 61.4(2) . . . . ?
C1B B5B C10B C9B 4.7(3) . . . . ?
C1B B5B C10B C11B -176.78(18) . . . . ?
C1B B6B B10B B5B 36.41(16) . . . . ?
C1B B6B B10B B9B -1.6(2) . . . . ?
C1B B6B B10B B11B -103.02(18) . . . . ?
C1B B6B B10B B12B -64.8(2) . . . . ?
C1B B6B B11B C2B -39.54(15) . . . . ?
C1B B6B B11B B7B -5.6(2) . . . . ?
C1B B6B B11B B10B 96.47(19) . . . . ?
C1B B6B B11B B12B 57.9(2) . . . . ?
C2B C1B B3B B4B -137.32(17) . . . . ?
C2B C1B B3B B7B -35.64(15) . . . . ?
C2B C1B B3B B8B -98.57(17) . . . . ?
C2B C1B C3B C4B -48.6(3) . . . . ?
C2B C1B C3B C8B 134.14(18) . . . . ?
C2B C1B B4B B3B 38.43(15) . . . . ?
C2B C1B B4B B5B -102.10(17) . . . . ?
C2B C1B B4B B8B -0.6(2) . . . . ?
C2B C1B B4B B9B -63.6(2) . . . . ?
C2B C1B B5B B4B 102.80(17) . . . . ?
C2B C1B B5B B6B -36.41(15) . . . . ?
C2B C1B B5B B9B 64.51(19) . . . . ?
C2B C1B B5B B10B 1.9(2) . . . . ?
C2B C1B B5B C10B -142.91(17) . . . . ?
C2B C1B B6B B5B 138.44(18) . . . . ?
C2B C1B B6B B10B 100.29(19) . . . . ?
C2B C1B B6B B11B 37.88(15) . . . . ?
C2B B3B B4B C1B -39.09(15) . . . . ?
C2B B3B B4B B5B -5.2(2) . . . . ?
C2B B3B B4B B8B 96.71(18) . . . . ?
C2B B3B B4B B9B 58.1(2) . . . . ?
C2B B3B B7B B8B -136.35(19) . . . . ?
C2B B3B B7B B11B -36.03(16) . . . . ?
C2B B3B B7B B12B -98.49(19) . . . . ?
C2B B3B B7B C22B 105.0(2) . . . . ?
C2B B3B B8B B4B -102.69(18) . . . . ?
C2B B3B B8B B7B 36.60(16) . . . . ?
C2B B3B B8B B9B -64.5(2) . . . . ?
C2B B3B B8B B12B -1.6(2) . . . . ?
C2B B6B B10B B5B 101.35(18) . . . . ?
C2B B6B B10B B9B 63.3(2) . . . . ?
C2B B6B B10B B11B -38.08(16) . . . . ?
C2B B6B B10B B12B 0.1(2) . . . . ?
C2B B6B B11B B7B 33.97(16) . . . . ?
C2B B6B B11B B10B 136.01(18) . . . . ?
C2B B6B B11B B12B 97.45(19) . . . . ?
C2B B7B B8B B3B -39.09(16) . . . . ?
C2B B7B B8B B4B -2.6(2) . . . . ?
C2B B7B B8B B9B 60.7(2) . . . . ?
C2B B7B B8B B12B 98.3(2) . . . . ?
C2B B7B B11B B6B -34.65(16) . . . . ?
C2B B7B B11B B10B -98.01(19) . . . . ?
C2B B7B B11B B12B -136.62(19) . . . . ?
C2B B7B B12B B8B -101.32(19) . . . . ?
C2B B7B B12B B9B -63.7(2) . . . . ?
C2B B7B B12B B10B -0.4(2) . . . . ?
C2B B7B B12B B11B 37.57(16) . . . . ?
C2B B7B C22B C21B 1.6(3) . . . . ?
C2B B7B C22B C23B -176.84(19) . . . . ?
C2B B11B B12B B7B -36.82(17) . . . . ?
C2B B11B B12B B8B 0.0(3) . . . . ?
C2B B11B B12B B9B 63.5(2) . . . . ?
C2B B11B B12B B10B 100.19(19) . . . . ?
C2B C15B C16B C17B 177.75(19) . . . . ?
C2B C15B C20B C19B -174.88(17) . . . . ?
C2B C15B C20B C21B 8.0(3) . . . . ?
B3B C1B C2B B6B 146.24(18) . . . . ?
B3B C1B C2B B7B 38.56(16) . . . . ?
B3B C1B C2B B11B 106.56(18) . . . . ?
B3B C1B C2B C15B -102.9(2) . . . . ?
B3B C1B C3B C4B 23.2(3) . . . . ?
B3B C1B C3B C8B -154.10(18) . . . . ?
B3B C1B B4B B5B -140.53(18) . . . . ?
B3B C1B B4B B8B -39.07(17) . . . . ?
B3B C1B B4B B9B -102.05(19) . . . . ?
B3B C1B B5B B4B 38.12(17) . . . . ?
B3B C1B B5B B6B -101.09(18) . . . . ?
B3B C1B B5B B9B -0.2(2) . . . . ?
B3B C1B B5B B10B -62.7(2) . . . . ?
B3B C1B B5B C10B 152.41(18) . . . . ?
B3B C1B B6B C2B -30.77(16) . . . . ?
B3B C1B B6B B5B 107.67(18) . . . . ?
B3B C1B B6B B10B 69.5(2) . . . . ?
B3B C1B B6B B11B 7.1(2) . . . . ?
B3B C2B B6B C1B 30.06(16) . . . . ?
B3B C2B B6B B5B -5.4(2) . . . . ?
B3B C2B B6B B10B -68.5(2) . . . . ?
B3B C2B B6B B11B -106.98(18) . . . . ?
B3B C2B B7B B8B 38.67(17) . . . . ?
B3B C2B B7B B11B 139.17(18) . . . . ?
B3B C2B B7B B12B 101.40(19) . . . . ?
B3B C2B B7B C22B -108.0(2) . . . . ?
B3B C2B B11B B6B 100.99(18) . . . . ?
B3B C2B B11B B7B -39.33(17) . . . . ?
B3B C2B B11B B10B 62.1(2) . . . . ?
B3B C2B B11B B12B -1.0(2) . . . . ?
B3B C2B C15B C16B -113.0(2) . . . . ?
B3B C2B C15B C20B 67.5(2) . . . . ?
B3B B4B B5B C1B -34.64(15) . . . . ?
B3B B4B B5B B6B 2.0(2) . . . . ?
B3B B4B B5B B9B 101.6(2) . . . . ?
B3B B4B B5B B10B 64.9(2) . . . . ?
B3B B4B B5B C10B -136.7(2) . . . . ?
B3B B4B B8B B7B -36.60(17) . . . . ?
B3B B4B B8B B9B -136.90(18) . . . . ?
B3B B4B B8B B12B -100.6(2) . . . . ?
B3B B4B B9B B5B -98.91(18) . . . . ?
B3B B4B B9B B8B 38.53(17) . . . . ?
B3B B4B B9B B10B -61.8(2) . . . . ?
B3B B4B B9B B12B 1.9(2) . . . . ?
B3B B7B B8B B4B 36.51(17) . . . . ?
B3B B7B B8B B9B 99.8(2) . . . . ?
B3B B7B B8B B12B 137.4(2) . . . . ?
B3B B7B B11B C2B 36.84(16) . . . . ?
B3B B7B B11B B6B 2.2(2) . . . . ?
B3B B7B B11B B10B -61.2(2) . . . . ?
B3B B7B B11B B12B -99.8(2) . . . . ?
B3B B7B B12B B8B -37.79(17) . . . . ?
B3B B7B B12B B9B -0.1(2) . . . . ?
B3B B7B B12B B10B 63.1(2) . . . . ?
B3B B7B B12B B11B 101.10(19) . . . . ?
B3B B7B C22B C21B -66.7(3) . . . . ?
B3B B7B C22B C23B 114.9(2) . . . . ?
B3B B8B B9B B4B -38.18(16) . . . . ?
B3B B8B B9B B5B -0.2(2) . . . . ?
B3B B8B B9B B10B 63.3(2) . . . . ?
B3B B8B B9B B12B 101.1(2) . . . . ?
B3B B8B B12B B7B 38.08(18) . . . . ?
B3B B8B B12B B9B -99.7(2) . . . . ?
B3B B8B B12B B10B -61.9(2) . . . . ?
B3B B8B B12B B11B 1.0(3) . . . . ?
C3B C1B C2B B3B 109.4(2) . . . . ?
C3B C1B C2B B6B -104.4(2) . . . . ?
C3B C1B C2B B7B 147.97(18) . . . . ?
C3B C1B C2B B11B -144.04(18) . . . . ?
C3B C1B C2B C15B 6.5(3) . . . . ?
C3B C1B B3B C2B -112.15(19) . . . . ?
C3B C1B B3B B4B 110.5(2) . . . . ?
C3B C1B B3B B7B -147.79(18) . . . . ?
C3B C1B B3B B8B 149.28(18) . . . . ?
C3B C1B B4B B3B -111.3(2) . . . . ?
C3B C1B B4B B5B 108.2(2) . . . . ?
C3B C1B B4B B8B -150.38(19) . . . . ?
C3B C1B B4B B9B 146.63(19) . . . . ?
C3B C1B B5B B4B -112.12(19) . . . . ?
C3B C1B B5B B6B 108.67(19) . . . . ?
C3B C1B B5B B9B -150.42(17) . . . . ?
C3B C1B B5B B10B 147.02(18) . . . . ?
C3B C1B B5B C10B 2.2(3) . . . . ?
C3B C1B B6B C2B 112.77(19) . . . . ?
C3B C1B B6B B5B -108.8(2) . . . . ?
C3B C1B B6B B10B -146.93(19) . . . . ?
C3B C1B B6B B11B 150.65(18) . . . . ?
C3B C4B C5B C6B 0.5(3) . . . . ?
C3B C8B C9B C10B 4.1(3) . . . . ?
C3B C8B C9B C14B -179.31(19) . . . . ?
B4B C1B C2B B3B -39.54(16) . . . . ?
B4B C1B C2B B6B 106.70(18) . . . . ?
B4B C1B C2B B7B -1.0(2) . . . . ?
B4B C1B C2B B11B 67.0(2) . . . . ?
B4B C1B C2B C15B -142.43(19) . . . . ?
B4B C1B B3B C2B 137.32(17) . . . . ?
B4B C1B B3B B7B 101.68(19) . . . . ?
B4B C1B B3B B8B 38.74(16) . . . . ?
B4B C1B C3B C4B 97.1(2) . . . . ?
B4B C1B C3B C8B -80.2(2) . . . . ?
B4B C1B B5B B6B -139.21(18) . . . . ?
B4B C1B B5B B9B -38.29(17) . . . . ?
B4B C1B B5B B10B -100.9(2) . . . . ?
B4B C1B B5B C10B 114.3(2) . . . . ?
B4B C1B B6B C2B -98.55(18) . . . . ?
B4B C1B B6B B5B 39.89(18) . . . . ?
B4B C1B B6B B10B 1.7(2) . . . . ?
B4B C1B B6B B11B -60.7(2) . . . . ?
B4B B3B B7B C2B 99.80(18) . . . . ?
B4B B3B B7B B8B -36.54(17) . . . . ?
B4B B3B B7B B11B 63.8(2) . . . . ?
B4B B3B B7B B12B 1.3(2) . . . . ?
B4B B3B B7B C22B -155.18(19) . . . . ?
B4B B3B B8B B7B 139.29(19) . . . . ?
B4B B3B B8B B9B 38.16(17) . . . . ?
B4B B3B B8B B12B 101.1(2) . . . . ?
B4B B5B B6B C1B -36.04(16) . . . . ?
B4B B5B B6B C2B 2.0(2) . . . . ?
B4B B5B B6B B10B 100.4(2) . . . . ?
B4B B5B B6B B11B 64.1(2) . . . . ?
B4B B5B B9B B8B -37.80(17) . . . . ?
B4B B5B B9B B10B -138.8(2) . . . . ?
B4B B5B B9B B12B -101.4(2) . . . . ?
B4B B5B B10B B6B -100.82(19) . . . . ?
B4B B5B B10B B9B 36.59(18) . . . . ?
B4B B5B B10B B11B -64.3(2) . . . . ?
B4B B5B B10B B12B -0.7(2) . . . . ?
B4B B5B C10B C9B 72.7(3) . . . . ?
B4B B5B C10B C11B -108.8(2) . . . . ?
B4B B8B B9B B5B 38.00(17) . . . . ?
B4B B8B B9B B10B 101.5(2) . . . . ?
B4B B8B B9B B12B 139.32(19) . . . . ?
B4B B8B B12B B7B 101.4(2) . . . . ?
B4B B8B B12B B9B -36.38(18) . . . . ?
B4B B8B B12B B10B 1.4(3) . . . . ?
B4B B8B B12B B11B 64.4(2) . . . . ?
B4B B9B B10B B5B -37.09(18) . . . . ?
B4B B9B B10B B6B 1.0(3) . . . . ?
B4B B9B B10B B11B 64.5(2) . . . . ?
B4B B9B B10B B12B 101.2(2) . . . . ?
B4B B9B B12B B7B -1.1(3) . . . . ?
B4B B9B B12B B8B 36.45(18) . . . . ?
B4B B9B B12B B10B -101.2(2) . . . . ?
B4B B9B B12B B11B -64.8(2) . . . . ?
C4B C3B C8B C7B 1.4(3) . . . . ?
C4B C3B C8B C9B -174.04(18) . . . . ?
C4B C5B C6B C7B 0.9(4) . . . . ?
B5B C1B C2B B3B -107.54(18) . . . . ?
B5B C1B C2B B6B 38.70(16) . . . . ?
B5B C1B C2B B7B -69.0(2) . . . . ?
B5B C1B C2B B11B -1.0(2) . . . . ?
B5B C1B C2B C15B 149.57(18) . . . . ?
B5B C1B B3B C2B 98.63(17) . . . . ?
B5B C1B B3B B4B -38.69(17) . . . . ?
B5B C1B B3B B7B 63.0(2) . . . . ?
B5B C1B B3B B8B 0.1(2) . . . . ?
B5B C1B C3B C4B 171.38(18) . . . . ?
B5B C1B C3B C8B -5.9(3) . . . . ?
B5B C1B B4B B3B 140.53(18) . . . . ?
B5B C1B B4B B8B 101.46(19) . . . . ?
B5B C1B B4B B9B 38.47(17) . . . . ?
B5B C1B B6B C2B -138.44(18) . . . . ?
B5B C1B B6B B10B -38.14(17) . . . . ?
B5B C1B B6B B11B -100.6(2) . . . . ?
B5B B4B B8B B3B 98.73(18) . . . . ?
B5B B4B B8B B7B 62.1(2) . . . . ?
B5B B4B B8B B9B -38.17(17) . . . . ?
B5B B4B B8B B12B -1.8(2) . . . . ?
B5B B4B B9B B8B 137.45(19) . . . . ?
B5B B4B B9B B10B 37.07(18) . . . . ?
B5B B4B B9B B12B 100.8(2) . . . . ?
B5B B6B B10B B9B -38.04(18) . . . . ?
B5B B6B B10B B11B -139.43(19) . . . . ?
B5B B6B B10B B12B -101.2(2) . . . . ?
B5B B6B B11B C2B -99.45(18) . . . . ?
B5B B6B B11B B7B -65.5(2) . . . . ?
B5B B6B B11B B10B 36.56(17) . . . . ?
B5B B6B B11B B12B -2.0(2) . . . . ?
B5B B9B B10B B6B 38.13(18) . . . . ?
B5B B9B B10B B11B 101.6(2) . . . . ?
B5B B9B B10B B12B 138.3(2) . . . . ?
B5B B9B B12B B7B 62.7(2) . . . . ?
B5B B9B B12B B8B 100.3(2) . . . . ?
B5B B9B B12B B10B -37.42(18) . . . . ?
B5B B9B B12B B11B -1.0(3) . . . . ?
B5B B10B B11B C2B 1.6(2) . . . . ?
B5B B10B B11B B6B -36.64(17) . . . . ?
B5B B10B B11B B7B 61.8(2) . . . . ?
B5B B10B B11B B12B 100.4(2) . . . . ?
B5B B10B B12B B7B -63.4(2) . . . . ?
B5B B10B B12B B8B -0.4(3) . . . . ?
B5B B10B B12B B9B 37.33(18) . . . . ?
B5B B10B B12B B11B -101.8(2) . . . . ?
B5B C10B C11B C12B -176.5(2) . . . . ?
C5B C6B C7B C8B -1.1(4) . . . . ?
B6B C1B C2B B3B -146.24(18) . . . . ?
B6B C1B C2B B7B -107.68(19) . . . . ?
B6B C1B C2B B11B -39.68(17) . . . . ?
B6B C1B C2B C15B 110.9(2) . . . . ?
B6B C1B B3B C2B 30.03(16) . . . . ?
B6B C1B B3B B4B -107.29(18) . . . . ?
B6B C1B B3B B7B -5.6(2) . . . . ?
B6B C1B B3B B8B -68.5(2) . . . . ?
B6B C1B C3B C4B -116.3(2) . . . . ?
B6B C1B C3B C8B 66.4(2) . . . . ?
B6B C1B B4B B3B 100.94(18) . . . . ?
B6B C1B B4B B5B -39.59(17) . . . . ?
B6B C1B B4B B8B 61.9(2) . . . . ?
B6B C1B B4B B9B -1.1(2) . . . . ?
B6B C1B B5B B4B 139.21(18) . . . . ?
B6B C1B B5B B9B 100.92(19) . . . . ?
B6B C1B B5B B10B 38.36(17) . . . . ?
B6B C1B B5B C10B -106.5(2) . . . . ?
B6B C2B B3B C1B -30.70(16) . . . . ?
B6B C2B B3B B4B 6.7(2) . . . . ?
B6B C2B B3B B7B 107.55(19) . . . . ?
B6B C2B B3B B8B 69.3(2) . . . . ?
B6B C2B B7B B3B -100.88(18) . . . . ?
B6B C2B B7B B8B -62.2(2) . . . . ?
B6B C2B B7B B11B 38.29(17) . . . . ?
B6B C2B B7B B12B 0.5(2) . . . . ?
B6B C2B B7B C22B 151.13(18) . . . . ?
B6B C2B B11B B7B -140.32(18) . . . . ?
B6B C2B B11B B10B -38.94(17) . . . . ?
B6B C2B B11B B12B -102.0(2) . . . . ?
B6B C2B C15B C16B 26.1(3) . . . . ?
B6B C2B C15B C20B -153.44(19) . . . . ?
B6B B5B B9B B4B 101.23(19) . . . . ?
B6B B5B B9B B8B 63.4(2) . . . . ?
B6B B5B B9B B10B -37.58(17) . . . . ?
B6B B5B B9B B12B -0.2(2) . . . . ?
B6B B5B B10B B9B 137.4(2) . . . . ?
B6B B5B B10B B11B 36.51(18) . . . . ?
B6B B5B B10B B12B 100.1(2) . . . . ?
B6B B5B C10B C9B -63.1(3) . . . . ?
B6B B5B C10B C11B 115.4(2) . . . . ?
B6B B10B B11B C2B 38.26(16) . . . . ?
B6B B10B B11B B7B 98.45(18) . . . . ?
B6B B10B B11B B12B 137.05(19) . . . . ?
B6B B10B B12B B7B 0.2(2) . . . . ?
B6B B10B B12B B8B 63.2(2) . . . . ?
B6B B10B B12B B9B 100.9(2) . . . . ?
B6B B10B B12B B11B -38.18(17) . . . . ?
B6B B11B B12B B7B -98.51(19) . . . . ?
B6B B11B B12B B8B -61.7(2) . . . . ?
B6B B11B B12B B9B 1.9(3) . . . . ?
B6B B11B B12B B10B 38.50(17) . . . . ?
C6B C7B C8B C3B -0.1(3) . . . . ?
C6B C7B C8B C9B 175.6(2) . . . . ?
B7B C2B B3B C1B -138.25(18) . . . . ?
B7B C2B B3B B4B -100.81(19) . . . . ?
B7B C2B B3B B8B -38.21(17) . . . . ?
B7B C2B B6B C1B 98.11(17) . . . . ?
B7B C2B B6B B5B 62.7(2) . . . . ?
B7B C2B B6B B10B -0.4(2) . . . . ?
B7B C2B B6B B11B -38.93(17) . . . . ?
B7B C2B B11B B6B 140.32(18) . . . . ?
B7B C2B B11B B10B 101.4(2) . . . . ?
B7B C2B B11B B12B 38.29(18) . . . . ?
B7B C2B C15B C16B 175.81(18) . . . . ?
B7B C2B C15B C20B -3.7(3) . . . . ?
B7B B3B B4B C1B -99.15(17) . . . . ?
B7B B3B B4B B5B -65.3(2) . . . . ?
B7B B3B B4B B8B 36.65(17) . . . . ?
B7B B3B B4B B9B -2.0(2) . . . . ?
B7B B3B B8B B4B -139.29(19) . . . . ?
B7B B3B B8B B9B -101.1(2) . . . . ?
B7B B3B B8B B12B -38.19(18) . . . . ?
B7B B8B B9B B4B -101.49(19) . . . . ?
B7B B8B B9B B5B -63.5(2) . . . . ?
B7B B8B B9B B10B 0.0(3) . . . . ?
B7B B8B B9B B12B 37.83(18) . . . . ?
B7B B8B B12B B9B -137.8(2) . . . . ?
B7B B8B B12B B10B -100.0(2) . . . . ?
B7B B8B B12B B11B -37.04(19) . . . . ?
B7B B11B B12B B8B 36.78(18) . . . . ?
B7B B11B B12B B9B 100.4(2) . . . . ?
B7B B11B B12B B10B 137.01(19) . . . . ?
B7B C22B C23B C24B 177.4(2) . . . . ?
C7B C8B C9B C10B -171.21(19) . . . . ?
C7B C8B C9B C14B 5.4(3) . . . . ?
B8B B3B B4B C1B -135.80(18) . . . . ?
B8B B3B B4B B5B -101.95(19) . . . . ?
B8B B3B B4B B9B -38.62(17) . . . . ?
B8B B3B B7B C2B 136.35(19) . . . . ?
B8B B3B B7B B11B 100.3(2) . . . . ?
B8B B3B B7B B12B 37.86(18) . . . . ?
B8B B3B B7B C22B -118.6(2) . . . . ?
B8B B4B B5B C1B -97.97(19) . . . . ?
B8B B4B B5B B6B -61.3(2) . . . . ?
B8B B4B B5B B9B 38.24(18) . . . . ?
B8B B4B B5B B10B 1.5(2) . . . . ?
B8B B4B B5B C10B 160.0(2) . . . . ?
B8B B4B B9B B5B -137.45(19) . . . . ?
B8B B4B B9B B10B -100.4(2) . . . . ?
B8B B4B B9B B12B -36.65(18) . . . . ?
B8B B7B B11B C2B 99.97(19) . . . . ?
B8B B7B B11B B6B 65.3(2) . . . . ?
B8B B7B B11B B10B 2.0(2) . . . . ?
B8B B7B B11B B12B -36.66(18) . . . . ?
B8B B7B B12B B9B 37.64(18) . . . . ?
B8B B7B B12B B10B 100.9(2) . . . . ?
B8B B7B B12B B11B 138.9(2) . . . . ?
B8B B7B C22B C21B -137.6(2) . . . . ?
B8B B7B C22B C23B 44.0(3) . . . . ?
B8B B9B B10B B5B -100.4(2) . . . . ?
B8B B9B B10B B6B -62.3(2) . . . . ?
B8B B9B B10B B11B 1.2(3) . . . . ?
B8B B9B B10B B12B 37.90(18) . . . . ?
B8B B9B B12B B7B -37.52(18) . . . . ?
B8B B9B B12B B10B -137.7(2) . . . . ?
B8B B9B B12B B11B -101.3(2) . . . . ?
C8B C3B C4B C5B -1.7(3) . . . . ?
C8B C9B C10B B5B -7.9(3) . . . . ?
C8B C9B C10B C11B 173.50(19) . . . . ?
C8B C9B C14B C13B -175.1(2) . . . . ?
B9B B4B B5B C1B -136.21(19) . . . . ?
B9B B4B B5B B6B -99.5(2) . . . . ?
B9B B4B B5B B10B -36.69(18) . . . . ?
B9B B4B B5B C10B 121.8(2) . . . . ?
B9B B4B B8B B3B 136.90(18) . . . . ?
B9B B4B B8B B7B 100.3(2) . . . . ?
B9B B4B B8B B12B 36.35(18) . . . . ?
B9B B5B B6B C1B -98.77(19) . . . . ?
B9B B5B B6B C2B -60.7(2) . . . . ?
B9B B5B B6B B10B 37.70(18) . . . . ?
B9B B5B B6B B11B 1.4(2) . . . . ?
B9B B5B B10B B6B -137.4(2) . . . . ?
B9B B5B B10B B11B -100.9(2) . . . . ?
B9B B5B B10B B12B -37.27(19) . . . . ?
B9B B5B C10B C9B 148.7(2) . . . . ?
B9B B5B C10B C11B -32.7(3) . . . . ?
B9B B8B B12B B7B 137.8(2) . . . . ?
B9B B8B B12B B10B 37.78(18) . . . . ?
B9B B8B B12B B11B 100.7(2) . . . . ?
B9B B10B B11B C2B -62.1(2) . . . . ?
B9B B10B B11B B6B -100.4(2) . . . . ?
B9B B10B B11B B7B -2.0(2) . . . . ?
B9B B10B B11B B12B 36.65(18) . . . . ?
B9B B10B B12B B7B -100.8(2) . . . . ?
B9B B10B B12B B8B -37.77(18) . . . . ?
B9B B10B B12B B11B -139.1(2) . . . . ?
C9B C10B C11B C12B 2.1(3) . . . . ?
B10B B5B B6B C1B -136.47(19) . . . . ?
B10B B5B B6B C2B -98.4(2) . . . . ?
B10B B5B B6B B11B -36.33(17) . . . . ?
B10B B5B B9B B4B 138.8(2) . . . . ?
B10B B5B B9B B8B 101.0(2) . . . . ?
B10B B5B B9B B12B 37.36(19) . . . . ?
B10B B5B C10B C9B -132.8(2) . . . . ?
B10B B5B C10B C11B 45.8(3) . . . . ?
B10B B6B B11B C2B -136.01(18) . . . . ?
B10B B6B B11B B7B -102.0(2) . . . . ?
B10B B6B B11B B12B -38.56(18) . . . . ?
B10B B9B B12B B7B 100.2(2) . . . . ?
B10B B9B B12B B8B 137.7(2) . . . . ?
B10B B9B B12B B11B 36.41(18) . . . . ?
B10B B11B B12B B7B -137.01(19) . . . . ?
B10B B11B B12B B8B -100.2(2) . . . . ?
B10B B11B B12B B9B -36.64(18) . . . . ?
C10B B5B B6B C1B 105.8(2) . . . . ?
C10B B5B B6B C2B 143.89(19) . . . . ?
C10B B5B B6B B10B -117.7(2) . . . . ?
C10B B5B B6B B11B -154.02(19) . . . . ?
C10B B5B B9B B4B -108.6(3) . . . . ?
C10B B5B B9B B8B -146.4(2) . . . . ?
C10B B5B B9B B10B 112.6(3) . . . . ?
C10B B5B B9B B12B 150.0(2) . . . . ?
C10B B5B B10B B6B 101.5(2) . . . . ?
C10B B5B B10B B9B -121.1(3) . . . . ?
C10B B5B B10B B11B 138.0(2) . . . . ?
C10B B5B B10B B12B -158.3(2) . . . . ?
C10B C9B C14B C13B 1.6(3) . . . . ?
C10B C11B C12B C13B 0.8(4) . . . . ?
B11B C2B B3B C1B -98.36(18) . . . . ?
B11B C2B B3B B4B -60.9(2) . . . . ?
B11B C2B B3B B7B 39.89(18) . . . . ?
B11B C2B B3B B8B 1.7(2) . . . . ?
B11B C2B B6B C1B 137.04(17) . . . . ?
B11B C2B B6B B5B 101.60(19) . . . . ?
B11B C2B B6B B10B 38.52(16) . . . . ?
B11B C2B B7B B3B -139.17(18) . . . . ?
B11B C2B B7B B8B -100.5(2) . . . . ?
B11B C2B B7B B12B -37.77(17) . . . . ?
B11B C2B B7B C22B 112.8(2) . . . . ?
B11B C2B C15B C16B 101.1(2) . . . . ?
B11B C2B C15B C20B -78.4(3) . . . . ?
B11B B6B B10B B5B 139.43(19) . . . . ?
B11B B6B B10B B9B 101.4(2) . . . . ?
B11B B6B B10B B12B 38.20(18) . . . . ?
B11B B7B B8B B3B -101.03(19) . . . . ?
B11B B7B B8B B4B -64.5(2) . . . . ?
B11B B7B B8B B9B -1.2(2) . . . . ?
B11B B7B B8B B12B 36.35(18) . . . . ?
B11B B7B B12B B8B -138.9(2) . . . . ?
B11B B7B B12B B9B -101.2(2) . . . . ?
B11B B7B B12B B10B -37.98(17) . . . . ?
B11B B7B C22B C21B 68.9(3) . . . . ?
B11B B7B C22B C23B -109.5(2) . . . . ?
B11B B10B B12B B7B 38.36(17) . . . . ?
B11B B10B B12B B8B 101.3(2) . . . . ?
B11B B10B B12B B9B 139.1(2) . . . . ?
C11B C12B C13B C14B -2.5(4) . . . . ?
B12B B7B B8B B3B -137.4(2) . . . . ?
B12B B7B B8B B4B -100.9(2) . . . . ?
B12B B7B B8B B9B -37.56(18) . . . . ?
B12B B7B B11B C2B 136.62(19) . . . . ?
B12B B7B B11B B6B 102.0(2) . . . . ?
B12B B7B B11B B10B 38.61(18) . . . . ?
B12B B7B C22B C21B 143.3(2) . . . . ?
B12B B7B C22B C23B -35.2(3) . . . . ?
B12B B8B B9B B4B -139.32(19) . . . . ?
B12B B8B B9B B5B -101.3(2) . . . . ?
B12B B8B B9B B10B -37.81(18) . . . . ?
B12B B9B B10B B5B -138.3(2) . . . . ?
B12B B9B B10B B6B -100.2(2) . . . . ?
B12B B9B B10B B11B -36.70(18) . . . . ?
B12B B10B B11B C2B -98.79(19) . . . . ?
B12B B10B B11B B6B -137.05(19) . . . . ?
B12B B10B B11B B7B -38.61(18) . . . . ?
C12B C13B C14B C9B 1.2(3) . . . . ?
C14B C9B C10B B5B 175.36(19) . . . . ?
C14B C9B C10B C11B -3.2(3) . . . . ?
C15B C2B B3B C1B 113.04(19) . . . . ?
C15B C2B B3B B4B 150.48(18) . . . . ?
C15B C2B B3B B7B -108.7(2) . . . . ?
C15B C2B B3B B8B -146.92(19) . . . . ?
C15B C2B B6B C1B -111.3(2) . . . . ?
C15B C2B B6B B5B -146.70(18) . . . . ?
C15B C2B B6B B10B 150.22(19) . . . . ?
C15B C2B B6B B11B 111.7(2) . . . . ?
C15B C2B B7B B3B 107.06(19) . . . . ?
C15B C2B B7B B8B 145.73(18) . . . . ?
C15B C2B B7B B11B -113.8(2) . . . . ?
C15B C2B B7B B12B -151.54(18) . . . . ?
C15B C2B B7B C22B -0.9(3) . . . . ?
C15B C2B B11B B6B -112.3(2) . . . . ?
C15B C2B B11B B7B 107.4(2) . . . . ?
C15B C2B B11B B10B -151.2(2) . . . . ?
C15B C2B B11B B12B 145.7(2) . . . . ?
C15B C16B C17B C18B -1.6(3) . . . . ?
C15B C20B C21B C22B -7.4(3) . . . . ?
C15B C20B C21B C26B 169.7(2) . . . . ?
C16B C15B C20B C19B 5.6(3) . . . . ?
C16B C15B C20B C21B -171.47(19) . . . . ?
C16B C17B C18B C19B 2.7(3) . . . . ?
C17B C18B C19B C20B 0.5(3) . . . . ?
C18B C19B C20B C15B -4.6(3) . . . . ?
C18B C19B C20B C21B 172.63(19) . . . . ?
C19B C20B C21B C22B 175.59(19) . . . . ?
C19B C20B C21B C26B -7.3(3) . . . . ?
C20B C15B C16B C17B -2.7(3) . . . . ?
C20B C21B C22B B7B 2.2(3) . . . . ?
C20B C21B C22B C23B -179.37(19) . . . . ?
C20B C21B C26B C25B 179.7(2) . . . . ?
C21B C22B C23B C24B -1.1(3) . . . . ?
C22B B7B B8B B3B 102.6(3) . . . . ?
C22B B7B B8B B4B 139.1(2) . . . . ?
C22B B7B B8B B9B -157.6(2) . . . . ?
C22B B7B B8B B12B -120.1(3) . . . . ?
C22B B7B B11B C2B -102.1(2) . . . . ?
C22B B7B B11B B6B -136.7(2) . . . . ?
C22B B7B B11B B10B 159.9(2) . . . . ?
C22B B7B B11B B12B 121.3(2) . . . . ?
C22B B7B B12B B8B 114.4(3) . . . . ?
C22B B7B B12B B9B 152.0(2) . . . . ?
C22B B7B B12B B10B -144.7(2) . . . . ?
C22B B7B B12B B11B -106.7(3) . . . . ?
C22B C21B C26B C25B -3.0(3) . . . . ?
C22B C23B C24B C25B -1.7(4) . . . . ?
C23B C24B C25B C26B 2.2(4) . . . . ?
C24B C25B C26B C21B 0.2(4) . . . . ?
C26B C21B C22B B7B -175.1(2) . . . . ?
C26B C21B C22B C23B 3.4(3) . . . . ?
C1C C2C B3C B4C 37.46(13) . . . . ?
C1C C2C B3C B7C 138.54(15) . . . . ?
C1C C2C B3C B8C 100.00(15) . . . . ?
C1C C2C B6C B5C -35.44(13) . . . . ?
C1C C2C B6C B10C -98.67(15) . . . . ?
C1C C2C B6C B11C -137.49(15) . . . . ?
C1C C2C B7C B3C -36.71(13) . . . . ?
C1C C2C B7C B8C 2.02(19) . . . . ?
C1C C2C B7C B11C 102.69(15) . . . . ?
C1C C2C B7C B12C 64.63(17) . . . . ?
C1C C2C B7C C22C -142.74(16) . . . . ?
C1C C2C B11C B6C 38.33(13) . . . . ?
C1C C2C B11C B7C -102.43(15) . . . . ?
C1C C2C B11C B10C -0.57(18) . . . . ?
C1C C2C B11C B12C -63.74(17) . . . . ?
C1C C2C C15C C16C -45.2(2) . . . . ?
C1C C2C C15C C20C 137.25(17) . . . . ?
C1C B3C B4C B5C 33.55(14) . . . . ?
C1C B3C B4C B8C 135.87(15) . . . . ?
C1C B3C B4C B9C 97.74(15) . . . . ?
C1C B3C B7C C2C 37.37(14) . . . . ?
C1C B3C B7C B8C -98.67(16) . . . . ?
C1C B3C B7C B11C 1.7(2) . . . . ?
C1C B3C B7C B12C -60.79(18) . . . . ?
C1C B3C B7C C22C 143.05(17) . . . . ?
C1C B3C B8C B4C -38.13(13) . . . . ?
C1C B3C B8C B7C 100.80(15) . . . . ?
C1C B3C B8C B9C -0.42(19) . . . . ?
C1C B3C B8C B12C 62.52(18) . . . . ?
C1C C3C C4C C5C -177.61(19) . . . . ?
C1C C3C C8C C7C 177.30(18) . . . . ?
C1C C3C C8C C9C 2.0(3) . . . . ?
C1C B4C B5C B6C 36.47(14) . . . . ?
C1C B4C B5C B9C 136.10(16) . . . . ?
C1C B4C B5C B10C 99.04(16) . . . . ?
C1C B4C B5C C10C -102.3(2) . . . . ?
C1C B4C B8C B3C 38.54(13) . . . . ?
C1C B4C B8C B7C 1.7(2) . . . . ?
C1C B4C B8C B9C -99.09(16) . . . . ?
C1C B4C B8C B12C -62.21(19) . . . . ?
C1C B4C B9C B5C -37.47(13) . . . . ?
C1C B4C B9C B8C 100.20(16) . . . . ?
C1C B4C B9C B10C -0.51(19) . . . . ?
C1C B4C B9C B12C 62.91(18) . . . . ?
C1C B5C B6C C2C 37.36(14) . . . . ?
C1C B5C B6C B10C 136.12(15) . . . . ?
C1C B5C B6C B11C 98.99(16) . . . . ?
C1C B5C B9C B4C 38.10(14) . . . . ?
C1C B5C B9C B8C 0.66(19) . . . . ?
C1C B5C B9C B10C -100.33(16) . . . . ?
C1C B5C B9C B12C -62.99(18) . . . . ?
C1C B5C B10C B6C -38.89(14) . . . . ?
C1C B5C B10C B9C 98.82(16) . . . . ?
C1C B5C B10C B11C -1.84(19) . . . . ?
C1C B5C B10C B12C 61.65(19) . . . . ?
C1C B5C C10C C9C 4.3(2) . . . . ?
C1C B5C C10C C11C -178.15(16) . . . . ?
C1C B6C B10C B5C 36.93(13) . . . . ?
C1C B6C B10C B9C -1.06(19) . . . . ?
C1C B6C B10C B11C -101.79(15) . . . . ?
C1C B6C B10C B12C -64.01(18) . . . . ?
C1C B6C B11C C2C -38.38(13) . . . . ?
C1C B6C B11C B7C -4.5(2) . . . . ?
C1C B6C B11C B10C 97.45(16) . . . . ?
C1C B6C B11C B12C 59.35(19) . . . . ?
C2C C1C B3C B4C -137.21(15) . . . . ?
C2C C1C B3C B7C -35.48(13) . . . . ?
C2C C1C B3C B8C -98.50(15) . . . . ?
C2C C1C C3C C4C -47.0(2) . . . . ?
C2C C1C C3C C8C 136.53(17) . . . . ?
C2C C1C B4C B3C 38.63(13) . . . . ?
C2C C1C B4C B5C -102.61(15) . . . . ?
C2C C1C B4C B8C -0.46(18) . . . . ?
C2C C1C B4C B9C -63.62(17) . . . . ?
C2C C1C B5C B4C 102.46(15) . . . . ?
C2C C1C B5C B6C -36.93(13) . . . . ?
C2C C1C B5C B9C 64.14(17) . . . . ?
C2C C1C B5C B10C 1.48(18) . . . . ?
C2C C1C B5C C10C -144.49(15) . . . . ?
C2C C1C B6C B5C 138.48(15) . . . . ?
C2C C1C B6C B10C 99.86(15) . . . . ?
C2C C1C B6C B11C 37.12(13) . . . . ?
C2C B3C B4C C1C -38.67(13) . . . . ?
C2C B3C B4C B5C -5.1(2) . . . . ?
C2C B3C B4C B8C 97.21(16) . . . . ?
C2C B3C B4C B9C 59.07(18) . . . . ?
C2C B3C B7C B8C -136.05(15) . . . . ?
C2C B3C B7C B11C -35.67(14) . . . . ?
C2C B3C B7C B12C -98.16(16) . . . . ?
C2C B3C B7C C22C 105.67(18) . . . . ?
C2C B3C B8C B4C -101.92(15) . . . . ?
C2C B3C B8C B7C 37.01(13) . . . . ?
C2C B3C B8C B9C -64.21(18) . . . . ?
C2C B3C B8C B12C -1.27(19) . . . . ?
C2C B6C B10C B5C 100.66(15) . . . . ?
C2C B6C B10C B9C 62.67(18) . . . . ?
C2C B6C B10C B11C -38.06(13) . . . . ?
C2C B6C B10C B12C -0.28(19) . . . . ?
C2C B6C B11C B7C 33.90(14) . . . . ?
C2C B6C B11C B10C 135.83(15) . . . . ?
C2C B6C B11C B12C 97.73(16) . . . . ?
C2C B7C B8C B3C -39.03(14) . . . . ?
C2C B7C B8C B4C -2.3(2) . . . . ?
C2C B7C B8C B9C 61.14(19) . . . . ?
C2C B7C B8C B12C 98.29(16) . . . . ?
C2C B7C B11C B6C -34.65(14) . . . . ?
C2C B7C B11C B10C -97.86(16) . . . . ?
C2C B7C B11C B12C -136.26(16) . . . . ?
C2C B7C B12C B8C -100.82(16) . . . . ?
C2C B7C B12C B9C -63.62(18) . . . . ?
C2C B7C B12C B10C 0.07(19) . . . . ?
C2C B7C B12C B11C 37.73(14) . . . . ?
C2C B7C C22C C21C -0.5(3) . . . . ?
C2C B7C C22C C23C 176.62(17) . . . . ?
C2C B11C B12C B7C -37.28(14) . . . . ?
C2C B11C B12C B8C -0.3(2) . . . . ?
C2C B11C B12C B9C 63.10(18) . . . . ?
C2C B11C B12C B10C 100.11(16) . . . . ?
C2C C15C C16C C17C -178.38(18) . . . . ?
C2C C15C C20C C19C 179.88(17) . . . . ?
C2C C15C C20C C21C 1.6(3) . . . . ?
B3C C1C C2C B6C 145.93(16) . . . . ?
B3C C1C C2C B7C 38.52(14) . . . . ?
B3C C1C C2C B11C 106.63(16) . . . . ?
B3C C1C C2C C15C -104.94(18) . . . . ?
B3C C1C C3C C4C 25.1(3) . . . . ?
B3C C1C C3C C8C -151.32(17) . . . . ?
B3C C1C B4C B5C -141.25(15) . . . . ?
B3C C1C B4C B8C -39.09(14) . . . . ?
B3C C1C B4C B9C -102.25(16) . . . . ?
B3C C1C B5C B4C 37.32(15) . . . . ?
B3C C1C B5C B6C -102.07(16) . . . . ?
B3C C1C B5C B9C -0.99(19) . . . . ?
B3C C1C B5C B10C -63.65(18) . . . . ?
B3C C1C B5C C10C 150.38(16) . . . . ?
B3C C1C B6C C2C -31.33(14) . . . . ?
B3C C1C B6C B5C 107.14(16) . . . . ?
B3C C1C B6C B10C 68.53(18) . . . . ?
B3C C1C B6C B11C 5.8(2) . . . . ?
B3C C2C B6C C1C 30.68(14) . . . . ?
B3C C2C B6C B5C -4.8(2) . . . . ?
B3C C2C B6C B10C -68.00(18) . . . . ?
B3C C2C B6C B11C -106.81(16) . . . . ?
B3C C2C B7C B8C 38.74(14) . . . . ?
B3C C2C B7C B11C 139.41(15) . . . . ?
B3C C2C B7C B12C 101.34(16) . . . . ?
B3C C2C B7C C22C -106.03(18) . . . . ?
B3C C2C B11C B6C 101.58(16) . . . . ?
B3C C2C B11C B7C -39.18(15) . . . . ?
B3C C2C B11C B10C 62.67(19) . . . . ?
B3C C2C B11C B12C -0.5(2) . . . . ?
B3C C2C C15C C16C -113.87(19) . . . . ?
B3C C2C C15C C20C 68.5(2) . . . . ?
B3C B4C B5C C1C -34.18(14) . . . . ?
B3C B4C B5C B6C 2.3(2) . . . . ?
B3C B4C B5C B9C 101.92(17) . . . . ?
B3C B4C B5C B10C 64.86(19) . . . . ?
B3C B4C B5C C10C -136.52(18) . . . . ?
B3C B4C B8C B7C -36.85(14) . . . . ?
B3C B4C B8C B9C -137.63(15) . . . . ?
B3C B4C B8C B12C -100.75(16) . . . . ?
B3C B4C B9C B5C -99.58(16) . . . . ?
B3C B4C B9C B8C 38.09(14) . . . . ?
B3C B4C B9C B10C -62.62(18) . . . . ?
B3C B4C B9C B12C 0.8(2) . . . . ?
B3C B7C B8C B4C 36.71(14) . . . . ?
B3C B7C B8C B9C 100.17(16) . . . . ?
B3C B7C B8C B12C 137.32(15) . . . . ?
B3C B7C B11C C2C 36.39(14) . . . . ?
B3C B7C B11C B6C 1.7(2) . . . . ?
B3C B7C B11C B10C -61.47(19) . . . . ?
B3C B7C B11C B12C -99.86(17) . . . . ?
B3C B7C B12C B8C -37.77(14) . . . . ?
B3C B7C B12C B9C -0.57(19) . . . . ?
B3C B7C B12C B10C 63.12(18) . . . . ?
B3C B7C B12C B11C 100.78(16) . . . . ?
B3C B7C C22C C21C -67.9(2) . . . . ?
B3C B7C C22C C23C 109.2(2) . . . . ?
B3C B8C B9C B4C -37.63(14) . . . . ?
B3C B8C B9C B5C -0.1(2) . . . . ?
B3C B8C B9C B10C 62.79(19) . . . . ?
B3C B8C B9C B12C 100.93(16) . . . . ?
B3C B8C B12C B7C 38.14(14) . . . . ?
B3C B8C B12C B9C -100.17(16) . . . . ?
B3C B8C B12C B10C -61.86(19) . . . . ?
B3C B8C B12C B11C 1.0(2) . . . . ?
C3C C1C C2C B3C 108.60(19) . . . . ?
C3C C1C C2C B6C -105.47(18) . . . . ?
C3C C1C C2C B7C 147.13(16) . . . . ?
C3C C1C C2C B11C -144.77(16) . . . . ?
C3C C1C C2C C15C 3.7(2) . . . . ?
C3C C1C B3C C2C -113.36(18) . . . . ?
C3C C1C B3C B4C 109.43(18) . . . . ?
C3C C1C B3C B7C -148.84(16) . . . . ?
C3C C1C B3C B8C 148.14(16) . . . . ?
C3C C1C B4C B3C -110.95(18) . . . . ?
C3C C1C B4C B5C 107.80(18) . . . . ?
C3C C1C B4C B8C -150.04(16) . . . . ?
C3C C1C B4C B9C 146.79(16) . . . . ?
C3C C1C B5C B4C -110.96(17) . . . . ?
C3C C1C B5C B6C 109.65(17) . . . . ?
C3C C1C B5C B9C -149.27(15) . . . . ?
C3C C1C B5C B10C 148.07(16) . . . . ?
C3C C1C B5C C10C 2.1(2) . . . . ?
C3C C1C B6C C2C 113.62(18) . . . . ?
C3C C1C B6C B5C -107.90(18) . . . . ?
C3C C1C B6C B10C -146.51(16) . . . . ?
C3C C1C B6C B11C 150.75(16) . . . . ?
C3C C4C C5C C6C 0.5(3) . . . . ?
C3C C8C C9C C10C 5.0(3) . . . . ?
C3C C8C C9C C14C -177.04(18) . . . . ?
B4C C1C C2C B3C -39.54(14) . . . . ?
B4C C1C C2C B6C 106.39(16) . . . . ?
B4C C1C C2C B7C -1.02(18) . . . . ?
B4C C1C C2C B11C 67.09(17) . . . . ?
B4C C1C C2C C15C -144.48(16) . . . . ?
B4C C1C B3C C2C 137.21(15) . . . . ?
B4C C1C B3C B7C 101.73(16) . . . . ?
B4C C1C B3C B8C 38.71(14) . . . . ?
B4C C1C C3C C4C 98.1(2) . . . . ?
B4C C1C C3C C8C -78.3(2) . . . . ?
B4C C1C B5C B6C -139.39(15) . . . . ?
B4C C1C B5C B9C -38.32(14) . . . . ?
B4C C1C B5C B10C -100.98(16) . . . . ?
B4C C1C B5C C10C 113.05(18) . . . . ?
B4C C1C B6C C2C -99.08(16) . . . . ?
B4C C1C B6C B5C 39.40(15) . . . . ?
B4C C1C B6C B10C 0.8(2) . . . . ?
B4C C1C B6C B11C -61.96(19) . . . . ?
B4C B3C B7C C2C 99.23(15) . . . . ?
B4C B3C B7C B8C -36.82(14) . . . . ?
B4C B3C B7C B11C 63.56(19) . . . . ?
B4C B3C B7C B12C 1.07(19) . . . . ?
B4C B3C B7C C22C -155.10(16) . . . . ?
B4C B3C B8C B7C 138.93(15) . . . . ?
B4C B3C B8C B9C 37.71(14) . . . . ?
B4C B3C B8C B12C 100.65(16) . . . . ?
B4C B5C B6C C1C -35.92(14) . . . . ?
B4C B5C B6C C2C 1.4(2) . . . . ?
B4C B5C B6C B10C 100.20(17) . . . . ?
B4C B5C B6C B11C 63.07(19) . . . . ?
B4C B5C B9C B8C -37.44(14) . . . . ?
B4C B5C B9C B10C -138.43(16) . . . . ?
B4C B5C B9C B12C -101.10(16) . . . . ?
B4C B5C B10C B6C -100.88(16) . . . . ?
B4C B5C B10C B9C 36.83(14) . . . . ?
B4C B5C B10C B11C -63.83(19) . . . . ?
B4C B5C B10C B12C -0.3(2) . . . . ?
B4C B5C C10C C9C 72.0(2) . . . . ?
B4C B5C C10C C11C -110.5(2) . . . . ?
B4C B8C B9C B5C 37.49(14) . . . . ?
B4C B8C B9C B10C 100.42(17) . . . . ?
B4C B8C B9C B12C 138.56(16) . . . . ?
B4C B8C B12C B7C 101.30(17) . . . . ?
B4C B8C B12C B9C -37.01(15) . . . . ?
B4C B8C B12C B10C 1.3(2) . . . . ?
B4C B8C B12C B11C 64.18(19) . . . . ?
B4C B9C B10C B5C -36.96(14) . . . . ?
B4C B9C B10C B6C 1.0(2) . . . . ?
B4C B9C B10C B11C 64.48(19) . . . . ?
B4C B9C B10C B12C 101.22(17) . . . . ?
B4C B9C B12C B7C -0.1(2) . . . . ?
B4C B9C B12C B8C 36.94(14) . . . . ?
B4C B9C B12C B10C -100.32(17) . . . . ?
B4C B9C B12C B11C -63.69(19) . . . . ?
C4C C3C C8C C7C 0.9(3) . . . . ?
C4C C3C C8C C9C -174.42(17) . . . . ?
C4C C5C C6C C7C 0.4(4) . . . . ?
B5C C1C C2C B3C -107.23(16) . . . . ?
B5C C1C C2C B6C 38.70(14) . . . . ?
B5C C1C C2C B7C -68.70(17) . . . . ?
B5C C1C C2C B11C -0.60(18) . . . . ?
B5C C1C C2C C15C 147.83(16) . . . . ?
B5C C1C B3C C2C 99.41(16) . . . . ?
B5C C1C B3C B4C -37.80(15) . . . . ?
B5C C1C B3C B7C 63.93(19) . . . . ?
B5C C1C B3C B8C 0.91(19) . . . . ?
B5C C1C C3C C4C 171.34(17) . . . . ?
B5C C1C C3C C8C -5.1(2) . . . . ?
B5C C1C B4C B3C 141.25(15) . . . . ?
B5C C1C B4C B8C 102.15(16) . . . . ?
B5C C1C B4C B9C 38.99(14) . . . . ?
B5C C1C B6C C2C -138.48(15) . . . . ?
B5C C1C B6C B10C -38.62(14) . . . . ?
B5C C1C B6C B11C -101.36(17) . . . . ?
B5C B4C B8C B3C 99.23(16) . . . . ?
B5C B4C B8C B7C 62.37(19) . . . . ?
B5C B4C B8C B9C -38.40(15) . . . . ?
B5C B4C B8C B12C -1.5(2) . . . . ?
B5C B4C B9C B8C 137.67(16) . . . . ?
B5C B4C B9C B10C 36.96(14) . . . . ?
B5C B4C B9C B12C 100.39(16) . . . . ?
B5C B6C B10C B9C -37.99(14) . . . . ?
B5C B6C B10C B11C -138.71(15) . . . . ?
B5C B6C B10C B12C -100.94(16) . . . . ?
B5C B6C B11C C2C -98.51(15) . . . . ?
B5C B6C B11C B7C -64.61(19) . . . . ?
B5C B6C B11C B10C 37.32(14) . . . . ?
B5C B6C B11C B12C -0.8(2) . . . . ?
B5C B9C B10C B6C 37.96(14) . . . . ?
B5C B9C B10C B11C 101.44(17) . . . . ?
B5C B9C B10C B12C 138.18(16) . . . . ?
B5C B9C B12C B7C 62.98(18) . . . . ?
B5C B9C B12C B8C 100.05(16) . . . . ?
B5C B9C B12C B10C -37.20(14) . . . . ?
B5C B9C B12C B11C -0.6(2) . . . . ?
B5C B10C B11C C2C 1.48(19) . . . . ?
B5C B10C B11C B6C -37.16(14) . . . . ?
B5C B10C B11C B7C 62.02(19) . . . . ?
B5C B10C B11C B12C 100.46(16) . . . . ?
B5C B10C B12C B7C -63.50(19) . . . . ?
B5C B10C B12C B8C -0.6(2) . . . . ?
B5C B10C B12C B9C 37.51(15) . . . . ?
B5C B10C B12C B11C -101.42(17) . . . . ?
B5C C10C C11C C12C -176.33(18) . . . . ?
C5C C6C C7C C8C -0.7(4) . . . . ?
B6C C1C C2C B3C -145.93(16) . . . . ?
B6C C1C C2C B7C -107.40(16) . . . . ?
B6C C1C C2C B11C -39.30(14) . . . . ?
B6C C1C C2C C15C 109.13(18) . . . . ?
B6C C1C B3C C2C 30.83(14) . . . . ?
B6C C1C B3C B4C -106.38(16) . . . . ?
B6C C1C B3C B7C -4.6(2) . . . . ?
B6C C1C B3C B8C -67.67(18) . . . . ?
B6C C1C C3C C4C -116.48(19) . . . . ?
B6C C1C C3C C8C 67.1(2) . . . . ?
B6C C1C B4C B3C 102.08(16) . . . . ?
B6C C1C B4C B5C -39.16(15) . . . . ?
B6C C1C B4C B8C 62.99(18) . . . . ?
B6C C1C B4C B9C -0.2(2) . . . . ?
B6C C1C B5C B4C 139.39(15) . . . . ?
B6C C1C B5C B9C 101.07(15) . . . . ?
B6C C1C B5C B10C 38.42(14) . . . . ?
B6C C1C B5C C10C -107.56(18) . . . . ?
B6C C2C B3C C1C -31.21(14) . . . . ?
B6C C2C B3C B4C 6.3(2) . . . . ?
B6C C2C B3C B7C 107.34(16) . . . . ?
B6C C2C B3C B8C 68.80(18) . . . . ?
B6C C2C B7C B3C -101.61(16) . . . . ?
B6C C2C B7C B8C -62.87(19) . . . . ?
B6C C2C B7C B11C 37.80(15) . . . . ?
B6C C2C B7C B12C -0.3(2) . . . . ?
B6C C2C B7C C22C 152.36(16) . . . . ?
B6C C2C B11C B7C -140.77(15) . . . . ?
B6C C2C B11C B10C -38.91(14) . . . . ?
B6C C2C B11C B12C -102.07(16) . . . . ?
B6C C2C C15C C16C 26.7(3) . . . . ?
B6C C2C C15C C20C -150.88(17) . . . . ?
B6C B5C B9C B4C 101.20(16) . . . . ?
B6C B5C B9C B8C 63.75(18) . . . . ?
B6C B5C B9C B10C -37.23(14) . . . . ?
B6C B5C B9C B12C 0.10(19) . . . . ?
B6C B5C B10C B9C 137.71(15) . . . . ?
B6C B5C B10C B11C 37.05(14) . . . . ?
B6C B5C B10C B12C 100.54(17) . . . . ?
B6C B5C C10C C9C -63.5(2) . . . . ?
B6C B5C C10C C11C 114.0(2) . . . . ?
B6C B10C B11C C2C 38.64(13) . . . . ?
B6C B10C B11C B7C 99.18(16) . . . . ?
B6C B10C B11C B12C 137.62(16) . . . . ?
B6C B10C B12C B7C 0.1(2) . . . . ?
B6C B10C B12C B8C 63.05(19) . . . . ?
B6C B10C B12C B9C 101.14(16) . . . . ?
B6C B10C B12C B11C -37.79(14) . . . . ?
B6C B11C B12C B7C -99.54(16) . . . . ?
B6C B11C B12C B8C -62.61(19) . . . . ?
B6C B11C B12C B9C 0.8(2) . . . . ?
B6C B11C B12C B10C 37.85(14) . . . . ?
C6C C7C C8C C3C 0.0(3) . . . . ?
C6C C7C C8C C9C 175.5(2) . . . . ?
B7C C2C B3C C1C -138.54(15) . . . . ?
B7C C2C B3C B4C -101.08(17) . . . . ?
B7C C2C B3C B8C -38.54(14) . . . . ?
B7C C2C B6C C1C 99.03(16) . . . . ?
B7C C2C B6C B5C 63.59(19) . . . . ?
B7C C2C B6C B10C 0.35(19) . . . . ?
B7C C2C B6C B11C -38.46(15) . . . . ?
B7C C2C B11C B6C 140.77(15) . . . . ?
B7C C2C B11C B10C 101.86(16) . . . . ?
B7C C2C B11C B12C 38.70(14) . . . . ?
B7C C2C C15C C16C 174.18(16) . . . . ?
B7C C2C C15C C20C -3.4(2) . . . . ?
B7C B3C B4C C1C -98.90(15) . . . . ?
B7C B3C B4C B5C -65.35(18) . . . . ?
B7C B3C B4C B8C 36.97(14) . . . . ?
B7C B3C B4C B9C -1.16(19) . . . . ?
B7C B3C B8C B4C -138.93(15) . . . . ?
B7C B3C B8C B9C -101.23(16) . . . . ?
B7C B3C B8C B12C -38.28(14) . . . . ?
B7C B8C B9C B4C -101.08(17) . . . . ?
B7C B8C B9C B5C -63.59(19) . . . . ?
B7C B8C B9C B10C -0.7(2) . . . . ?
B7C B8C B9C B12C 37.48(15) . . . . ?
B7C B8C B12C B9C -138.31(16) . . . . ?
B7C B8C B12C B10C -100.00(17) . . . . ?
B7C B8C B12C B11C -37.12(14) . . . . ?
B7C B11C B12C B8C 36.93(14) . . . . ?
B7C B11C B12C B9C 100.38(16) . . . . ?
B7C B11C B12C B10C 137.39(16) . . . . ?
B7C C22C C23C C24C -177.4(2) . . . . ?
C7C C8C C9C C10C -170.20(19) . . . . ?
C7C C8C C9C C14C 7.8(3) . . . . ?
B8C B3C B4C C1C -135.87(15) . . . . ?
B8C B3C B4C B5C -102.33(16) . . . . ?
B8C B3C B4C B9C -38.14(14) . . . . ?
B8C B3C B7C C2C 136.05(15) . . . . ?
B8C B3C B7C B11C 100.38(16) . . . . ?
B8C B3C B7C B12C 37.89(14) . . . . ?
B8C B3C B7C C22C -118.28(19) . . . . ?
B8C B4C B5C C1C -97.89(16) . . . . ?
B8C B4C B5C B6C -61.41(19) . . . . ?
B8C B4C B5C B9C 38.21(15) . . . . ?
B8C B4C B5C B10C 1.2(2) . . . . ?
B8C B4C B5C C10C 159.78(18) . . . . ?
B8C B4C B9C B5C -137.67(16) . . . . ?
B8C B4C B9C B10C -100.71(17) . . . . ?
B8C B4C B9C B12C -37.29(14) . . . . ?
B8C B7C B11C C2C 99.32(16) . . . . ?
B8C B7C B11C B6C 64.67(19) . . . . ?
B8C B7C B11C B10C 1.5(2) . . . . ?
B8C B7C B11C B12C -36.93(15) . . . . ?
B8C B7C B12C B9C 37.20(14) . . . . ?
B8C B7C B12C B10C 100.89(17) . . . . ?
B8C B7C B12C B11C 138.55(16) . . . . ?
B8C B7C C22C C21C -137.5(2) . . . . ?
B8C B7C C22C C23C 39.6(3) . . . . ?
B8C B9C B10C B5C -99.88(16) . . . . ?
B8C B9C B10C B6C -61.92(19) . . . . ?
B8C B9C B10C B11C 1.6(2) . . . . ?
B8C B9C B10C B12C 38.31(15) . . . . ?
B8C B9C B12C B7C -37.08(14) . . . . ?
B8C B9C B12C B10C -137.26(16) . . . . ?
B8C B9C B12C B11C -100.64(17) . . . . ?
C8C C3C C4C C5C -1.2(3) . . . . ?
C8C C9C C10C B5C -8.0(3) . . . . ?
C8C C9C C10C C11C 174.52(17) . . . . ?
C8C C9C C14C C13C -174.59(18) . . . . ?
B9C B4C B5C C1C -136.10(16) . . . . ?
B9C B4C B5C B6C -99.63(16) . . . . ?
B9C B4C B5C B10C -37.06(15) . . . . ?
B9C B4C B5C C10C 121.6(2) . . . . ?
B9C B4C B8C B3C 137.63(15) . . . . ?
B9C B4C B8C B7C 100.78(16) . . . . ?
B9C B4C B8C B12C 36.88(15) . . . . ?
B9C B5C B6C C1C -98.57(15) . . . . ?
B9C B5C B6C C2C -61.21(18) . . . . ?
B9C B5C B6C B10C 37.55(14) . . . . ?
B9C B5C B6C B11C 0.42(19) . . . . ?
B9C B5C B10C B6C -137.71(15) . . . . ?
B9C B5C B10C B11C -100.66(16) . . . . ?
B9C B5C B10C B12C -37.17(15) . . . . ?
B9C B5C C10C C9C 146.94(19) . . . . ?
B9C B5C C10C C11C -35.5(3) . . . . ?
B9C B8C B12C B7C 138.31(16) . . . . ?
B9C B8C B12C B10C 38.31(15) . . . . ?
B9C B8C B12C B11C 101.19(17) . . . . ?
B9C B10C B11C C2C -62.42(18) . . . . ?
B9C B10C B11C B6C -101.06(16) . . . . ?
B9C B10C B11C B7C -1.9(2) . . . . ?
B9C B10C B11C B12C 36.56(15) . . . . ?
B9C B10C B12C B7C -101.01(17) . . . . ?
B9C B10C B12C B8C -38.10(15) . . . . ?
B9C B10C B12C B11C -138.93(16) . . . . ?
C9C C10C C11C C12C 1.2(3) . . . . ?
B10C B5C B6C C1C -136.12(15) . . . . ?
B10C B5C B6C C2C -98.76(16) . . . . ?
B10C B5C B6C B11C -37.13(14) . . . . ?
B10C B5C B9C B4C 138.43(16) . . . . ?
B10C B5C B9C B8C 100.99(17) . . . . ?
B10C B5C B9C B12C 37.34(14) . . . . ?
B10C B5C C10C C9C -133.7(2) . . . . ?
B10C B5C C10C C11C 43.9(3) . . . . ?
B10C B6C B11C C2C -135.83(15) . . . . ?
B10C B6C B11C B7C -101.93(16) . . . . ?
B10C B6C B11C B12C -38.10(14) . . . . ?
B10C B9C B12C B7C 100.18(17) . . . . ?
B10C B9C B12C B8C 137.26(16) . . . . ?
B10C B9C B12C B11C 36.62(15) . . . . ?
B10C B11C B12C B7C -137.39(16) . . . . ?
B10C B11C B12C B8C -100.46(17) . . . . ?
B10C B11C B12C B9C -37.01(14) . . . . ?
C10C B5C B6C C1C 105.19(19) . . . . ?
C10C B5C B6C C2C 142.55(17) . . . . ?
C10C B5C B6C B10C -118.69(19) . . . . ?
C10C B5C B6C B11C -155.82(16) . . . . ?
C10C B5C B9C B4C -107.1(2) . . . . ?
C10C B5C B9C B8C -144.54(19) . . . . ?
C10C B5C B9C B10C 114.5(2) . . . . ?
C10C B5C B9C B12C 151.80(19) . . . . ?
C10C B5C B10C B6C 101.9(2) . . . . ?
C10C B5C B10C B9C -120.4(2) . . . . ?
C10C B5C B10C B11C 138.98(19) . . . . ?
C10C B5C B10C B12C -157.53(19) . . . . ?
C10C C9C C14C C13C 3.5(3) . . . . ?
C10C C11C C12C C13C 1.3(3) . . . . ?
B11C C2C B3C C1C -98.89(16) . . . . ?
B11C C2C B3C B4C -61.43(19) . . . . ?
B11C C2C B3C B7C 39.65(15) . . . . ?
B11C C2C B3C B8C 1.1(2) . . . . ?
B11C C2C B6C C1C 137.49(15) . . . . ?
B11C C2C B6C B5C 102.05(17) . . . . ?
B11C C2C B6C B10C 38.81(14) . . . . ?
B11C C2C B7C B3C -139.41(15) . . . . ?
B11C C2C B7C B8C -100.67(16) . . . . ?
B11C C2C B7C B12C -38.06(14) . . . . ?
B11C C2C B7C C22C 114.56(19) . . . . ?
B11C C2C C15C C16C 100.1(2) . . . . ?
B11C C2C C15C C20C -77.5(2) . . . . ?
B11C B6C B10C B5C 138.71(15) . . . . ?
B11C B6C B10C B9C 100.72(16) . . . . ?
B11C B6C B10C B12C 37.78(14) . . . . ?
B11C B7C B8C B3C -100.66(16) . . . . ?
B11C B7C B8C B4C -63.94(19) . . . . ?
B11C B7C B8C B9C -0.5(2) . . . . ?
B11C B7C B8C B12C 36.67(14) . . . . ?
B11C B7C B12C B8C -138.55(16) . . . . ?
B11C B7C B12C B9C -101.35(16) . . . . ?
B11C B7C B12C B10C -37.66(14) . . . . ?
B11C B7C C22C C21C 67.0(3) . . . . ?
B11C B7C C22C C23C -115.9(2) . . . . ?
B11C B10C B12C B7C 37.92(14) . . . . ?
B11C B10C B12C B8C 100.83(17) . . . . ?
B11C B10C B12C B9C 138.93(16) . . . . ?
C11C C12C C13C C14C -1.5(3) . . . . ?
B12C B7C B8C B3C -137.32(15) . . . . ?
B12C B7C B8C B4C -100.61(16) . . . . ?
B12C B7C B8C B9C -37.15(15) . . . . ?
B12C B7C B11C C2C 136.26(16) . . . . ?
B12C B7C B11C B6C 101.60(17) . . . . ?
B12C B7C B11C B10C 38.39(15) . . . . ?
B12C B7C C22C C21C 143.2(2) . . . . ?
B12C B7C C22C C23C -39.7(3) . . . . ?
B12C B8C B9C B4C -138.56(16) . . . . ?
B12C B8C B9C B5C -101.07(16) . . . . ?
B12C B8C B9C B10C -38.14(15) . . . . ?
B12C B9C B10C B5C -138.18(16) . . . . ?
B12C B9C B10C B6C -100.22(17) . . . . ?
B12C B9C B10C B11C -36.74(15) . . . . ?
B12C B10C B11C C2C -98.98(16) . . . . ?
B12C B10C B11C B6C -137.62(16) . . . . ?
B12C B10C B11C B7C -38.44(15) . . . . ?
C12C C13C C14C C9C -1.0(3) . . . . ?
C14C C9C C10C B5C 174.00(17) . . . . ?
C14C C9C C10C C11C -3.5(3) . . . . ?
C15C C2C B3C C1C 113.06(17) . . . . ?
C15C C2C B3C B4C 150.52(16) . . . . ?
C15C C2C B3C B7C -108.40(18) . . . . ?
C15C C2C B3C B8C -146.94(16) . . . . ?
C15C C2C B6C C1C -112.46(18) . . . . ?
C15C C2C B6C B5C -147.90(16) . . . . ?
C15C C2C B6C B10C 148.86(16) . . . . ?
C15C C2C B6C B11C 110.05(19) . . . . ?
C15C C2C B7C B3C 108.86(17) . . . . ?
C15C C2C B7C B8C 147.60(16) . . . . ?
C15C C2C B7C B11C -111.73(18) . . . . ?
C15C C2C B7C B12C -149.79(16) . . . . ?
C15C C2C B7C C22C 2.8(2) . . . . ?
C15C C2C B11C B6C -111.09(18) . . . . ?
C15C C2C B11C B7C 108.14(18) . . . . ?
C15C C2C B11C B10C -150.00(16) . . . . ?
C15C C2C B11C B12C 146.84(16) . . . . ?
C15C C16C C17C C18C -0.8(3) . . . . ?
C15C C20C C21C C22C 1.0(3) . . . . ?
C15C C20C C21C C26C -179.44(18) . . . . ?
C16C C15C C20C C19C 2.3(3) . . . . ?
C16C C15C C20C C21C -175.93(17) . . . . ?
C16C C17C C18C C19C 0.7(3) . . . . ?
C17C C18C C19C C20C 1.0(3) . . . . ?
C18C C19C C20C C15C -2.5(3) . . . . ?
C18C C19C C20C C21C 175.89(19) . . . . ?
C19C C20C C21C C22C -177.24(18) . . . . ?
C19C C20C C21C C26C 2.4(3) . . . . ?
C20C C15C C16C C17C -0.8(3) . . . . ?
C20C C21C C22C B7C -1.4(3) . . . . ?
C20C C21C C22C C23C -178.50(17) . . . . ?
C20C C21C C26C C25C 178.07(19) . . . . ?
C21C C22C C23C C24C -0.3(3) . . . . ?
C22C B7C B8C B3C 100.8(2) . . . . ?
C22C B7C B8C B4C 137.55(19) . . . . ?
C22C B7C B8C B9C -158.99(18) . . . . ?
C22C B7C B8C B12C -121.8(2) . . . . ?
C22C B7C B11C C2C -101.4(2) . . . . ?
C22C B7C B11C B6C -136.03(19) . . . . ?
C22C B7C B11C B10C 160.76(18) . . . . ?
C22C B7C B11C B12C 122.4(2) . . . . ?
C22C B7C B12C B8C 113.0(2) . . . . ?
C22C B7C B12C B9C 150.2(2) . . . . ?
C22C B7C B12C B10C -146.1(2) . . . . ?
C22C B7C B12C B11C -108.4(2) . . . . ?
C22C C21C C26C C25C -2.3(3) . . . . ?
C22C C23C C24C C25C -1.0(3) . . . . ?
C23C C24C C25C C26C 0.6(3) . . . . ?
C24C C25C C26C C21C 1.1(3) . . . . ?
C26C C21C C22C B7C 179.01(18) . . . . ?
C26C C21C C22C C23C 1.9(3) . . . . ?
